data_2019490
loop_
_publ_author_name
'Wheeler, Kraig A.'
'Helgren, Travis R.'
'Clayton, Jr, Thomas W.'

_publ_section_title
;
 The bimolecular structure of
 aquahexa-\m-chlorido-\m~4~-oxido-tris(tetrahydrofuran-\k<i>O</i>)tetracopper(II)--hexa-\m-chlorido-\m~4~-oxido-tetrakis(tetrahydrofuran-\k<i>O</i>)tetracopper(II)--tetrahydrofuran
 (2/1/4)
;
_journal_coeditor_code YF3054
_journal_issue 3
_journal_name_full 'Acta Crystallographica Section C'
_journal_page_first 306
_journal_page_last 311
_journal_paper_doi 10.1107/S205322961400374X
_journal_volume 70
_journal_year 2014
_chemical_formula_iupac '[Cu4 Cl6 O (C4 H8 O)4] [Cu4 Cl6 O (C4 H8 O)3 (H2 O)]2 , 4C4 H8 O'
_chemical_formula_moiety 'C16 H32 Cl6 Cu4 O5, 2(C12 H26 Cl6 Cu4 O5), 4(C4 H8 O)'
_chemical_formula_sum 'C56 H116 Cl18 Cu12 O19'
_chemical_formula_weight 2494.19
_chemical_name_systematic
'Aquahexa-\m-chlorido-\m~4~-oxido-tris(tetrahydrofuran-\k<i>O</i>)tetracopper(II)--hexa-\m-chlorido-\m~4~-oxido-tetrakis(tetrahydrofuran-\k<i>O</i>)tetracopper(II)--tetrahydrofuran (2/1/4)'
_space_group_crystal_system monoclinic
_space_group_IT_number 14
_space_group_name_Hall '-P 2ybc'
_space_group_name_H-M_alt 'P 1 21/c 1'
_symmetry_space_group_name_Hall '-P 2ybc'
_symmetry_space_group_name_H-M 'P 1 21/c 1'
_atom_sites_solution_hydrogens mixed
_audit_creation_method SHELXL97
_cell_angle_alpha 90.00
_cell_angle_beta 102.9870(10)
_cell_angle_gamma 90.00
_cell_formula_units_Z 12
_cell_length_a 27.9242(4)
_cell_length_b 31.1922(5)
_cell_length_c 32.2596(5)
_cell_measurement_reflns_used 8028
_cell_measurement_temperature 100(2)
_cell_measurement_theta_max 69.181
_cell_measurement_theta_min 2.645
_cell_volume 27379.9(7)
_computing_cell_refinement 'APEX2 (Bruker, 2010)'
_computing_data_collection 'APEX2 (Bruker, 2010)'
_computing_data_reduction
;
SAINT (Bruker, 2010) and XPREP (Bruker, 2010)
;
_computing_molecular_graphics 'XSEED (Barbour, 2001)'
_computing_publication_material 'publCIF (Westrip, 2010)'
_computing_structure_refinement 'SHELXL-2013 (Sheldrick, 2008)'
_computing_structure_solution 'SHELXL-2013 (Sheldrick, 2008)'
_diffrn_ambient_temperature 100(2)
_diffrn_detector_area_resol_mean 8.3
_diffrn_measured_fraction_theta_full 0.999
_diffrn_measured_fraction_theta_max 0.995
_diffrn_measurement_device_type 'Bruker APEXII CCD area-detector'
_diffrn_measurement_method '\f and \w'
_diffrn_radiation_monochromator graphite
_diffrn_radiation_source 'fine-focus sealed tube'
_diffrn_radiation_type CuK\a
_diffrn_radiation_wavelength 1.54178
_diffrn_reflns_av_R_equivalents 0.1193
_diffrn_reflns_limit_h_max 33
_diffrn_reflns_limit_h_min -33
_diffrn_reflns_limit_k_max 37
_diffrn_reflns_limit_k_min -36
_diffrn_reflns_limit_l_max 38
_diffrn_reflns_limit_l_min -38
_diffrn_reflns_number 386670
_diffrn_reflns_theta_full 67.679
_diffrn_reflns_theta_max 68.042
_diffrn_reflns_theta_min 1.995
_exptl_absorpt_coefficient_mu 8.277
_exptl_absorpt_correction_T_max 0.4798
_exptl_absorpt_correction_T_min 0.1149
_exptl_absorpt_correction_type multi-scan
_exptl_absorpt_process_details '(SADABS; Bruker, 2010)'
_exptl_crystal_colour yellow
_exptl_crystal_density_diffrn 1.815
_exptl_crystal_density_method 'not measured'
_exptl_crystal_description 'transparent prism'
_exptl_crystal_F_000 15096
_exptl_crystal_size_max 0.46
_exptl_crystal_size_mid 0.17
_exptl_crystal_size_min 0.10
_refine_diff_density_max 1.117
_refine_diff_density_min -0.528
_refine_ls_extinction_method none
_refine_ls_goodness_of_fit_ref 1.013
_refine_ls_hydrogen_treatment mixed
_refine_ls_matrix_type full
_refine_ls_number_parameters 2920
_refine_ls_number_reflns 49695
_refine_ls_number_restraints 157
_refine_ls_restrained_S_all 1.014
_refine_ls_R_factor_all 0.0812
_refine_ls_R_factor_gt 0.0409
_refine_ls_shift/su_max 0.003
_refine_ls_shift/su_mean 0.000
_refine_ls_structure_factor_coef Fsqd
_refine_ls_weighting_details 'w = 1/[\s^2^(Fo^2^)+(0.0250P)^2^+42.3423P] where P=(Fo^2^+2Fc^2^)/3'
_refine_ls_weighting_scheme calc
_refine_ls_wR_factor_gt 0.0759
_refine_ls_wR_factor_ref 0.0888
_reflns_number_gt 33378
_reflns_number_total 49696
_reflns_threshold_expression I>2\s(I)
_cod_data_source_file yf3054sup1.cif
_cod_data_source_block I
_cod_database_code 2019490
_cod_database_fobs_code 2019490
_shelxl_version_number .2013

loop_
_symmetry_equiv_pos_as_xyz
'x, y, z'
'-x, y+1/2, -z+1/2'
'-x, -y, -z'
'x, -y-1/2, z-1/2'

loop_
_atom_site_type_symbol
_atom_site_label
_atom_site_fract_x
_atom_site_fract_y
_atom_site_fract_z
_atom_site_U_iso_or_equiv
_atom_site_adp_type
_atom_site_calc_flag
_atom_site_occupancy
_atom_site_disorder_assembly
_atom_site_disorder_group
Cu Cu1A -0.47713(2) 0.16567(2) 0.40557(2) 0.01933(15) Uani d 1 . .
Cu Cu2A -0.51732(2) 0.08231(2) 0.35825(2) 0.01844(15) Uani d 1 . .
Cu Cu3A -0.41346(2) 0.11610(2) 0.35551(2) 0.02136(15) Uani d 1 . .
Cu Cu4A -0.43321(2) 0.07827(2) 0.43810(2) 0.01863(15) Uani d 1 . .
Cl Cl1A -0.56000(4) 0.14219(4) 0.37759(4) 0.0260(3) Uani d 1 . .
Cl Cl2A -0.42034(4) 0.19105(4) 0.36649(4) 0.0249(3) Uani d 1 . .
Cl Cl3A -0.44656(5) 0.14242(4) 0.47777(4) 0.0265(3) Uani d 1 . .
Cl Cl4A -0.47263(4) 0.07838(4) 0.30283(4) 0.0249(3) Uani d 1 . .
Cl Cl5A -0.35901(4) 0.08068(4) 0.41311(4) 0.0231(2) Uani d 1 . .
Cl Cl6A -0.49808(4) 0.02825(4) 0.41344(4) 0.0223(2) Uani d 1 . .
O O1A -0.49686(12) 0.22358(10) 0.41785(10) 0.0228(7) Uani d 1 . .
O O2A -0.57564(11) 0.05269(10) 0.32668(10) 0.0200(7) Uani d 1 . .
O O3A -0.36725(13) 0.12296(12) 0.31875(12) 0.0380(10) Uani d 1 . .
O O4A -0.40840(11) 0.04397(10) 0.48893(10) 0.0206(7) Uani d 1 . .
O O5A -0.46042(10) 0.11043(9) 0.38916(10) 0.0174(7) Uani d 1 . .
C C1A -0.5383(2) 0.23137(18) 0.4370(2) 0.0401(15) Uani d 1 . .
H H1A -0.5350 0.2146 0.4635 0.048 Uiso calc 1 . .
H H1B -0.5695 0.2233 0.4172 0.048 Uiso calc 1 . .
C C2A -0.5375(2) 0.27852(18) 0.4463(2) 0.0505(17) Uani d 1 . .
H H2A -0.5687 0.2920 0.4314 0.061 Uiso calc 1 . .
H H2B -0.5331 0.2835 0.4772 0.061 Uiso calc 1 . .
C C3A -0.4954(2) 0.29700(17) 0.4309(2) 0.0401(15) Uani d 1 . .
H H3A -0.4786 0.3196 0.4504 0.048 Uiso calc 1 . .
H H3B -0.5066 0.3093 0.4020 0.048 Uiso calc 1 . .
C C4A -0.46206(19) 0.25873(16) 0.43045(19) 0.0357(14) Uani d 1 . .
H H4A -0.4413 0.2628 0.4096 0.043 Uiso calc 1 . .
H H4B -0.4407 0.2536 0.4590 0.043 Uiso calc 1 . .
C C5A -0.57031(17) 0.01094(15) 0.30740(16) 0.0241(11) Uani d 1 . .
H H5A -0.5494 -0.0085 0.3281 0.029 Uiso calc 1 . .
H H5B -0.5558 0.0141 0.2822 0.029 Uiso calc 1 . .
C C6A -0.62259(17) -0.00548(15) 0.29479(16) 0.0235(11) Uani d 1 . .
H H6A -0.6235 -0.0371 0.2918 0.028 Uiso calc 1 . .
H H6B -0.6406 0.0077 0.2679 0.028 Uiso calc 1 . .
C C7A -0.64343(19) 0.00881(16) 0.33218(16) 0.0276(12) Uani d 1 . .
H H7A -0.6336 -0.0111 0.3565 0.033 Uiso calc 1 . .
H H7B -0.6798 0.0104 0.3241 0.033 Uiso calc 1 . .
C C8A -0.62095(17) 0.05300(16) 0.34297(17) 0.0251(11) Uani d 1 . .
H H8A -0.6437 0.0757 0.3290 0.030 Uiso calc 1 . .
H H8B -0.6133 0.0579 0.3741 0.030 Uiso calc 1 . .
C C9A -0.3783(2) 0.15222(18) 0.28251(18) 0.0369(13) Uani d 1 . .
H H9A -0.3817 0.1820 0.2921 0.044 Uiso calc 1 . .
H H9B -0.4092 0.1438 0.2624 0.044 Uiso calc 1 . .
C C10A -0.3346(2) 0.14833(19) 0.26160(19) 0.0418(14) Uani d 1 . .
H H10A -0.3462 0.1442 0.2305 0.050 Uiso calc 1 A 1
H H10B -0.3143 0.1746 0.2666 0.050 Uiso calc 1 A 1
C C11A -0.3049(4) 0.1098(4) 0.2815(3) 0.061(3) Uani d 0.75 B 1
H H11A -0.3136 0.0837 0.2640 0.073 Uiso calc 0.75 B 1
H H11B -0.2692 0.1151 0.2861 0.073 Uiso calc 0.75 B 1
C C12A -0.3210(4) 0.1066(4) 0.3232(3) 0.061(3) Uani d 0.75 B 1
H H12A -0.3206 0.0762 0.3321 0.073 Uiso calc 0.75 B 1
H H12B -0.2978 0.1227 0.3455 0.073 Uiso calc 0.75 B 1
C C13A -0.44246(17) 0.03960(16) 0.51722(15) 0.0238(11) Uani d 1 . .
H H13A -0.4516 0.0092 0.5196 0.029 Uiso calc 1 . .
H H13B -0.4727 0.0565 0.5064 0.029 Uiso calc 1 . .
C C14A -0.41506(17) 0.05647(17) 0.55947(16) 0.0278(12) Uani d 1 . .
H H14A -0.4266 0.0428 0.5832 0.033 Uiso calc 1 . .
H H14B -0.4186 0.0880 0.5612 0.033 Uiso calc 1 . .
C C15A -0.36186(18) 0.04379(17) 0.56003(16) 0.0281(12) Uani d 1 . .
H H15A -0.3382 0.0616 0.5803 0.034 Uiso calc 1 . .
H H15B -0.3558 0.0132 0.5675 0.034 Uiso calc 1 . .
C C16A -0.35889(17) 0.05257(17) 0.51426(16) 0.0264(12) Uani d 1 . .
H H16A -0.3494 0.0827 0.5108 0.032 Uiso calc 1 . .
H H16B -0.3346 0.0334 0.5056 0.032 Uiso calc 1 . .
C C90A -0.3022(11) 0.1174(11) 0.2921(11) 0.061(3) Uani d 0.25 B 2
H H90A -0.2792 0.1336 0.3145 0.073 Uiso calc 0.25 B 2
H H90B -0.2827 0.0996 0.2765 0.073 Uiso calc 0.25 B 2
C C91A -0.3350(11) 0.0887(11) 0.3124(11) 0.061(3) Uani d 0.25 B 2
H H91A -0.3520 0.0663 0.2927 0.073 Uiso calc 0.25 B 2
H H91B -0.3172 0.0756 0.3394 0.073 Uiso calc 0.25 B 2
Cu Cu1B -0.08108(2) 0.10705(2) 0.23211(2) 0.01813(15) Uani d 1 . .
Cu Cu2B -0.18697(2) 0.14191(2) 0.21253(2) 0.01723(14) Uani d 1 . .
Cu Cu3B -0.16433(2) 0.05369(2) 0.25556(2) 0.01724(14) Uani d 1 . .
Cu Cu4B -0.12835(2) 0.13624(2) 0.30553(2) 0.01708(14) Uani d 1 . .
Cl Cl1B -0.12125(4) 0.15452(4) 0.17650(4) 0.0199(2) Uani d 1 . .
Cl Cl2B -0.09419(4) 0.03116(3) 0.23119(4) 0.0213(2) Uani d 1 . .
Cl Cl3B -0.04659(4) 0.14406(4) 0.29877(4) 0.0249(3) Uani d 1 . .
Cl Cl4B -0.23392(4) 0.07739(4) 0.20083(4) 0.0222(2) Uani d 1 . .
Cl Cl5B -0.16456(4) 0.07224(3) 0.32742(4) 0.0219(2) Uani d 1 . .
Cl Cl6B -0.19376(4) 0.18452(4) 0.27304(4) 0.0228(2) Uani d 1 . .
O O1B -0.02124(12) 0.10352(11) 0.21243(10) 0.0214(7) Uani d 1 . .
H H25B -0.0004(15) 0.0893(14) 0.2301(13) 0.026 Uiso d 1 . .
H H26B -0.0231(19) 0.0930(15) 0.1880(9) 0.026 Uiso d 1 . .
O O2B -0.23331(11) 0.17592(10) 0.17065(10) 0.0213(7) Uani d 1 . .
O O3B -0.18939(12) -0.00384(9) 0.26151(11) 0.0220(7) Uani d 1 . .
O O4B -0.11783(11) 0.16269(10) 0.36164(10) 0.0196(7) Uani d 1 . .
O O5B -0.14000(10) 0.10968(9) 0.25149(9) 0.0158(7) Uani d 1 . .
O O6B 0.04493(13) 0.05988(14) 0.26682(12) 0.0424(11) Uani d 1 . .
O O7B -0.02646(12) 0.07119(12) 0.13542(11) 0.0300(8) Uani d 1 . .
C C1B 0.03400(19) 0.04484(18) 0.30589(16) 0.0321(13) Uani d 1 . .
H H1C 0.0030 0.0282 0.3000 0.039 Uiso calc 1 . .
H H1D 0.0305 0.0693 0.3245 0.039 Uiso calc 1 . .
C C2B 0.07640(19) 0.01694(19) 0.32686(18) 0.0356(13) Uani d 1 . .
H H2C 0.0839 0.0205 0.3582 0.043 Uiso calc 1 . .
H H2D 0.0694 -0.0136 0.3198 0.043 Uiso calc 1 . .
C C3B 0.11793(19) 0.03297(19) 0.30849(19) 0.0390(14) Uani d 1 . .
H H3C 0.1418 0.0098 0.3074 0.047 Uiso calc 1 . .
H H3D 0.1353 0.0570 0.3255 0.047 Uiso calc 1 . .
C C4B 0.09323(19) 0.0476(2) 0.26446(19) 0.0408(15) Uani d 1 . .
H H4C 0.1111 0.0722 0.2557 0.049 Uiso calc 1 . .
H H4D 0.0922 0.0241 0.2437 0.049 Uiso calc 1 . .
C C5B -0.24330(18) 0.16355(17) 0.12597(15) 0.0259(11) Uani d 1 . .
H H5C -0.2587 0.1348 0.1217 0.031 Uiso calc 1 . .
H H5D -0.2127 0.1633 0.1153 0.031 Uiso calc 1 . .
C C6B -0.27835(19) 0.19790(18) 0.10398(17) 0.0337(13) Uani d 1 . .
H H6C -0.3019 0.1860 0.0790 0.040 Uiso calc 1 . .
H H6D -0.2602 0.2219 0.0946 0.040 Uiso calc 1 . .
C C7B -0.3051(2) 0.21272(19) 0.13852(19) 0.0427(15) Uani d 1 . .
H H7C -0.3013 0.2440 0.1432 0.051 Uiso calc 1 . .
H H7D -0.3405 0.2058 0.1302 0.051 Uiso calc 1 . .
C C8B -0.28073(19) 0.1884(2) 0.17803(18) 0.0385(14) Uani d 1 . .
H H8C -0.2767 0.2069 0.2035 0.046 Uiso calc 1 . .
H H8D -0.3003 0.1629 0.1820 0.046 Uiso calc 1 . .
C C9B -0.17454(18) -0.04262(14) 0.24263(16) 0.0240(11) Uani d 1 . .
H H9C -0.1393 -0.0489 0.2542 0.029 Uiso calc 1 . .
H H9D -0.1804 -0.0399 0.2113 0.029 Uiso calc 1 . .
C C10B -0.20663(18) -0.07698(15) 0.25498(16) 0.0239(11) Uani d 1 . .
H H10C -0.1928 -0.0876 0.2841 0.029 Uiso calc 1 . .
H H10D -0.2108 -0.1014 0.2349 0.029 Uiso calc 1 . .
C C11B -0.25483(18) -0.05375(15) 0.25248(16) 0.0250(11) Uani d 1 . .
H H11C -0.2752 -0.0685 0.2696 0.030 Uiso calc 1 . .
H H11D -0.2738 -0.0513 0.2227 0.030 Uiso calc 1 . .
C C12B -0.23791(18) -0.01019(15) 0.27102(17) 0.0274(12) Uani d 1 . .
H H12C -0.2610 0.0125 0.2576 0.033 Uiso calc 1 . .
H H12D -0.2355 -0.0098 0.3021 0.033 Uiso calc 1 . .
C C13B -0.15933(17) 0.16553(15) 0.38291(15) 0.0218(11) Uani d 1 . .
H H13C -0.1549 0.1451 0.4070 0.026 Uiso calc 1 . .
H H13D -0.1907 0.1590 0.3627 0.026 Uiso calc 1 . .
C C14B -0.15902(18) 0.21107(15) 0.39854(17) 0.0266(12) Uani d 1 . .
H H14C -0.1724 0.2130 0.4244 0.032 Uiso calc 1 . .
H H14D -0.1782 0.2302 0.3764 0.032 Uiso calc 1 . .
C C15B -0.10456(19) 0.22217(16) 0.40821(16) 0.0297(12) Uani d 1 . .
H H15C -0.0993 0.2536 0.4095 0.036 Uiso calc 1 . .
H H15D -0.0868 0.2091 0.4353 0.036 Uiso calc 1 . .
C C16B -0.08898(19) 0.20265(16) 0.37047(16) 0.0270(12) Uani d 1 . .
H H16C -0.0966 0.2222 0.3457 0.032 Uiso calc 1 . .
H H16D -0.0533 0.1964 0.3774 0.032 Uiso calc 1 . .
C C17B 0.02187(19) 0.05688(18) 0.13170(17) 0.0313(12) Uani d 1 . .
H H17C 0.0224 0.0253 0.1287 0.038 Uiso calc 1 . .
H H17D 0.0470 0.0652 0.1573 0.038 Uiso calc 1 . .
C C18B 0.03201(19) 0.07827(19) 0.09259(17) 0.0374(14) Uani d 1 . .
H H18C 0.0668 0.0873 0.0972 0.045 Uiso calc 1 C 1
H H18D 0.0241 0.0590 0.0676 0.045 Uiso calc 1 C 1
C C19B -0.0017(3) 0.1163(3) 0.0868(3) 0.0266(18) Uani d 0.6 D 1
H H19C 0.0141 0.1410 0.1039 0.032 Uiso calc 0.6 D 1
H H19D -0.0110 0.1250 0.0565 0.032 Uiso calc 0.6 D 1
C C20B -0.04494(19) 0.10140(19) 0.10177(17) 0.0371(14) Uani d 1 . .
H H20C -0.0614 0.1257 0.1126 0.045 Uiso calc 1 D 1
H H20D -0.0688 0.0874 0.0784 0.045 Uiso calc 1 D 1
C C90B -0.0144(4) 0.0992(5) 0.0710(4) 0.0266(18) Uani d 0.4 D 2
H H90C -0.0079 0.1283 0.0615 0.032 Uiso calc 0.4 D 2
H H90D -0.0310 0.0823 0.0459 0.032 Uiso calc 0.4 D 2
Cu Cu1C 0.20229(2) 0.14986(2) 0.17677(2) 0.01706(14) Uani d 1 . .
Cu Cu2C 0.22049(2) 0.06238(2) 0.22375(2) 0.01604(14) Uani d 1 . .
Cu Cu3C 0.30576(2) 0.11129(2) 0.19973(2) 0.01873(15) Uani d 1 . .
Cu Cu4C 0.25890(2) 0.14695(2) 0.27050(2) 0.01588(14) Uani d 1 . .
Cl Cl1C 0.15048(4) 0.08657(4) 0.17345(4) 0.0235(3) Uani d 1 . .
Cl Cl2C 0.26632(4) 0.15075(4) 0.13806(4) 0.0210(2) Uani d 1 . .
Cl Cl3C 0.20444(4) 0.19918(3) 0.23428(4) 0.0226(2) Uani d 1 . .
Cl Cl4C 0.28732(4) 0.03575(3) 0.19547(4) 0.0214(2) Uani d 1 . .
Cl Cl5C 0.34292(4) 0.14668(4) 0.26365(4) 0.0242(3) Uani d 1 . .
Cl Cl6C 0.23756(4) 0.07997(3) 0.29838(3) 0.0195(2) Uani d 1 . .
O O1C 0.15707(12) 0.18431(11) 0.13689(11) 0.0225(7) Uani d 1 . .
H H25C 0.1512(19) 0.1738(15) 0.1128(9) 0.027 Uiso d 1 . .
H H26C 0.1284(9) 0.1855(16) 0.1400(16) 0.027 Uiso d 1 . .
O O2C 0.19587(11) 0.00514(9) 0.23225(10) 0.0198(7) Uani d 1 . .
O O3C 0.36789(12) 0.10155(11) 0.18283(11) 0.0286(8) Uani d 1 . .
O O4C 0.27235(11) 0.17823(9) 0.32457(10) 0.0193(7) Uani d 1 . .
O O5C 0.24639(10) 0.11744(9) 0.21750(9) 0.0143(6) Uani d 1 . .
O O6C 0.13868(12) 0.16167(11) 0.05668(10) 0.0250(8) Uani d 1 . .
O O7C 0.07032(13) 0.18671(12) 0.15788(12) 0.0377(9) Uani d 1 . .
C C1C 0.17487(18) 0.17493(16) 0.03388(16) 0.0262(11) Uani d 1 . .
H H1E 0.1976 0.1511 0.0318 0.031 Uiso calc 1 . .
H H1F 0.1942 0.1994 0.0484 0.031 Uiso calc 1 . .
C C2C 0.1463(2) 0.1879(2) -0.00981(19) 0.0465(16) Uani d 1 . .
H H2E 0.1639 0.2101 -0.0225 0.056 Uiso calc 1 E 1
H H2F 0.1395 0.1630 -0.0292 0.056 Uiso calc 1 E 1
C C3C 0.1001(3) 0.2053(3) -0.0001(3) 0.042(3) Uani d 0.75 F 1
H H3E 0.0728 0.2048 -0.0256 0.051 Uiso calc 0.75 F 1
H H3F 0.1049 0.2350 0.0108 0.051 Uiso calc 0.75 F 1
C C4C 0.09047(19) 0.17514(19) 0.03362(17) 0.0355(13) Uani d 1 . .
H H4E 0.0727 0.1900 0.0528 0.043 Uiso calc 1 F 1
H H4F 0.0708 0.1502 0.0205 0.043 Uiso calc 1 F 1
C C5C 0.16664(17) -0.01918(14) 0.19645(15) 0.0209(10) Uani d 1 . .
H H5E 0.1823 -0.0189 0.1718 0.025 Uiso calc 1 . .
H H5F 0.1330 -0.0073 0.1875 0.025 Uiso calc 1 . .
C C6C 0.16572(18) -0.06404(15) 0.21427(16) 0.0250(11) Uani d 1 . .
H H6E 0.1583 -0.0857 0.1913 0.030 Uiso calc 1 . .
H H6F 0.1414 -0.0665 0.2323 0.030 Uiso calc 1 . .
C C7C 0.21813(18) -0.06872(15) 0.24056(16) 0.0248(11) Uani d 1 . .
H H7E 0.2202 -0.0911 0.2627 0.030 Uiso calc 1 . .
H H7F 0.2411 -0.0760 0.2223 0.030 Uiso calc 1 . .
C C8C 0.22926(17) -0.02467(14) 0.26043(15) 0.0223(11) Uani d 1 . .
H H8E 0.2231 -0.0241 0.2895 0.027 Uiso calc 1 . .
H H8F 0.2640 -0.0168 0.2621 0.027 Uiso calc 1 . .
C C9C 0.30307(17) 0.15954(15) 0.36257(14) 0.0205(10) Uani d 1 . .
H H9E 0.3321 0.1453 0.3560 0.025 Uiso calc 1 . .
H H9F 0.2844 0.1383 0.3755 0.025 Uiso calc 1 . .
C C10C 0.31825(18) 0.19707(15) 0.39190(15) 0.0243(11) Uani d 1 . .
H H10E 0.3493 0.1911 0.4128 0.029 Uiso calc 1 . .
H H10F 0.2924 0.2045 0.4073 0.029 Uiso calc 1 . .
C C11C 0.32491(18) 0.23258(15) 0.36143(16) 0.0264(12) Uani d 1 . .
H H11E 0.3567 0.2299 0.3530 0.032 Uiso calc 1 . .
H H11F 0.3229 0.2612 0.3741 0.032 Uiso calc 1 . .
C C12C 0.2819(2) 0.22474(15) 0.32397(16) 0.0281(12) Uani d 1 . .
H H12E 0.2527 0.2412 0.3273 0.034 Uiso calc 1 . .
H H12F 0.2904 0.2332 0.2969 0.034 Uiso calc 1 . .
C C13C 0.40638(17) 0.07665(17) 0.21108(17) 0.0281(12) Uani d 1 . .
H H13E 0.3981 0.0457 0.2096 0.034 Uiso calc 1 . .
H H13F 0.4108 0.0864 0.2409 0.034 Uiso calc 1 . .
C C14C 0.45241(18) 0.08477(18) 0.19489(18) 0.0329(13) Uani d 1 . .
H H14E 0.4741 0.1056 0.2133 0.039 Uiso calc 1 . .
H H14F 0.4709 0.0578 0.1941 0.039 Uiso calc 1 . .
C C15C 0.4346(2) 0.1024(2) 0.15132(19) 0.0422(15) Uani d 1 . .
H H15E 0.4275 0.0791 0.1300 0.051 Uiso calc 1 . .
H H15F 0.4591 0.1220 0.1438 0.051 Uiso calc 1 . .
C C16C 0.3885(2) 0.12596(18) 0.15369(18) 0.0345(13) Uani d 1 . .
H H16E 0.3961 0.1555 0.1643 0.041 Uiso calc 1 . .
H H16F 0.3656 0.1272 0.1254 0.041 Uiso calc 1 . .
C C17C 0.0391(2) 0.2219(2) 0.1462(2) 0.0521(18) Uani d 1 . .
H H17E 0.0150 0.2161 0.1193 0.063 Uiso calc 1 . .
H H17F 0.0582 0.2478 0.1425 0.063 Uiso calc 1 . .
C C18C 0.0134(3) 0.2282(3) 0.1823(3) 0.092(3) Uani d 1 . .
H H18E 0.0074 0.2590 0.1866 0.110 Uiso calc 1 G 1
H H18F -0.0183 0.2127 0.1768 0.110 Uiso calc 1 G 1
C C19C 0.0484(5) 0.2100(4) 0.2192(3) 0.072(5) Uani d 0.75 H 1
H H19E 0.0315 0.2004 0.2414 0.087 Uiso calc 0.75 H 1
H H19F 0.0742 0.2311 0.2317 0.087 Uiso calc 0.75 H 1
C C20C 0.0697(2) 0.17298(19) 0.20030(18) 0.0389(14) Uani d 1 . .
H H20E 0.1033 0.1665 0.2167 0.047 Uiso calc 1 H 1
H H20F 0.0490 0.1471 0.1997 0.047 Uiso calc 1 H 1
C C90C 0.0937(7) 0.1941(13) -0.0084(8) 0.042(3) Uani d 0.25 F 2
H H90E 0.0717 0.1789 -0.0322 0.051 Uiso calc 0.25 F 2
H H90F 0.0849 0.2249 -0.0098 0.051 Uiso calc 0.25 F 2
C C91C 0.036(2) 0.2005(16) 0.2183(8) 0.072(5) Uani d 0.25 H 2
H H91E 0.0110 0.1831 0.2279 0.087 Uiso calc 0.25 H 2
H H91F 0.0545 0.2176 0.2425 0.087 Uiso calc 0.25 H 2
Cu Cu1D 0.53360(2) 0.18176(2) 0.08251(2) 0.01961(15) Uani d 1 . .
Cu Cu2D 0.49570(2) 0.09630(2) 0.03852(2) 0.01932(15) Uani d 1 . .
Cu Cu3D 0.59888(2) 0.13048(2) 0.03435(2) 0.02077(15) Uani d 1 . .
Cu Cu4D 0.58123(2) 0.09694(2) 0.11884(2) 0.01929(15) Uani d 1 . .
Cl Cl1D 0.45209(4) 0.15956(4) 0.04904(4) 0.0255(3) Uani d 1 . .
Cl Cl2D 0.58974(4) 0.20677(4) 0.04192(4) 0.0244(3) Uani d 1 . .
Cl Cl3D 0.56402(4) 0.15942(4) 0.15501(4) 0.0262(3) Uani d 1 . .
Cl Cl4D 0.54095(4) 0.09118(4) -0.01775(4) 0.0226(2) Uani d 1 . .
Cl Cl5D 0.65242(4) 0.09275(4) 0.09015(4) 0.0233(2) Uani d 1 . .
Cl Cl6D 0.51839(4) 0.04320(4) 0.09343(4) 0.0229(2) Uani d 1 . .
O O1D 0.51331(12) 0.23890(10) 0.09653(11) 0.0243(8) Uani d 1 . .
O O2D 0.43682(11) 0.06652(10) 0.00726(10) 0.0217(7) Uani d 1 . .
O O3D 0.64831(12) 0.13517(11) -0.00004(11) 0.0267(8) Uani d 1 . .
O O4D 0.61108(11) 0.06668(10) 0.17160(10) 0.0210(7) Uani d 1 . .
O O5D 0.55189(10) 0.12627(9) 0.06826(10) 0.0176(7) Uani d 1 . .
C C1D 0.4838(2) 0.24186(17) 0.12890(19) 0.0356(14) Uani d 1 . .
H H1G 0.5054 0.2481 0.1571 0.043 Uiso calc 1 I 1
H H1H 0.4667 0.2144 0.1308 0.043 Uiso calc 1 I 1
C C2D 0.4473(3) 0.2771(3) 0.1162(3) 0.037(2) Uani d 0.6 J 1
H H2G 0.4460 0.2957 0.1408 0.045 Uiso calc 0.6 J 1
H H2H 0.4141 0.2654 0.1044 0.045 Uiso calc 0.6 J 1
C C3D 0.4665(2) 0.30226(17) 0.0819(2) 0.0471(17) Uani d 1 . .
H H3G 0.4391 0.3153 0.0608 0.057 Uiso calc 1 J 1
H H3H 0.4898 0.3250 0.0949 0.057 Uiso calc 1 J 1
C C4D 0.4919(2) 0.26788(16) 0.06174(18) 0.0370(14) Uani d 1 . .
H H4G 0.4681 0.2525 0.0393 0.044 Uiso calc 1 . .
H H4H 0.5178 0.2805 0.0490 0.044 Uiso calc 1 . .
C C5D 0.43992(18) 0.02435(15) -0.01224(17) 0.0264(12) Uani d 1 . .
H H5G 0.4583 0.0037 0.0088 0.032 Uiso calc 1 . .
H H5H 0.4562 0.0265 -0.0364 0.032 Uiso calc 1 . .
C C6D 0.38645(17) 0.01089(16) -0.02732(17) 0.0273(12) Uani d 1 . .
H H6G 0.3714 0.0238 -0.0552 0.033 Uiso calc 1 . .
H H6H 0.3833 -0.0207 -0.0295 0.033 Uiso calc 1 . .
C C7D 0.36329(19) 0.02819(17) 0.00726(17) 0.0323(13) Uani d 1 . .
H H7G 0.3686 0.0084 0.0319 0.039 Uiso calc 1 . .
H H7H 0.3275 0.0327 -0.0035 0.039 Uiso calc 1 . .
C C8D 0.38952(17) 0.07047(16) 0.01941(17) 0.0283(12) Uani d 1 . .
H H8G 0.3702 0.0945 0.0040 0.034 Uiso calc 1 . .
H H8H 0.3945 0.0756 0.0504 0.034 Uiso calc 1 . .
C C9D 0.6380(2) 0.1611(2) -0.0385(2) 0.0462(16) Uani d 1 . .
H H9G 0.6374 0.1920 -0.0315 0.055 Uiso calc 1 . .
H H9H 0.6061 0.1531 -0.0571 0.055 Uiso calc 1 . .
C C10D 0.6802(2) 0.1512(2) -0.0598(2) 0.0457(16) Uani d 1 . .
H H10G 0.6675 0.1457 -0.0906 0.055 Uiso calc 1 . .
H H10H 0.7034 0.1756 -0.0565 0.055 Uiso calc 1 . .
C C11D 0.7054(2) 0.1120(2) -0.0383(2) 0.0509(17) Uani d 1 . .
H H11G 0.7091 0.0900 -0.0595 0.061 Uiso calc 1 K 1
H H11H 0.7383 0.1192 -0.0208 0.061 Uiso calc 1 K 1
C C12D 0.6724(3) 0.0962(2) -0.0109(2) 0.0286(18) Uani d 0.7 L 1
H H12G 0.6479 0.0756 -0.0265 0.034 Uiso calc 0.7 L 1
H H12H 0.6916 0.0821 0.0151 0.034 Uiso calc 0.7 L 1
C C13D 0.57863(18) 0.05903(17) 0.20083(17) 0.0296(12) Uani d 1 . .
H H13G 0.5455 0.0710 0.1893 0.035 Uiso calc 1 . .
H H13H 0.5923 0.0721 0.2289 0.035 Uiso calc 1 . .
C C14D 0.57646(18) 0.01080(17) 0.20438(18) 0.0321(13) Uani d 1 . .
H H14G 0.5517 -0.0016 0.1806 0.038 Uiso calc 1 . .
H H14H 0.5688 0.0020 0.2317 0.038 Uiso calc 1 . .
C C15D 0.62862(19) -0.00244(17) 0.20216(18) 0.0319(13) Uani d 1 . .
H H15G 0.6520 0.0017 0.2299 0.038 Uiso calc 1 . .
H H15H 0.6298 -0.0327 0.1933 0.038 Uiso calc 1 . .
C C16D 0.63955(17) 0.02767(15) 0.16885(17) 0.0247(11) Uani d 1 . .
H H16G 0.6751 0.0343 0.1746 0.030 Uiso calc 1 . .
H H16H 0.6295 0.0147 0.1402 0.030 Uiso calc 1 . .
C C90D 0.6907(6) 0.1089(6) 0.0022(5) 0.0286(18) Uani d 0.3 L 2
H H90G 0.6830 0.0788 0.0078 0.034 Uiso calc 0.3 L 2
H H90H 0.7178 0.1188 0.0256 0.034 Uiso calc 0.3 L 2
C C91D 0.4687(6) 0.2879(4) 0.1254(4) 0.037(2) Uani d 0.4 J 2
H H91G 0.4361 0.2912 0.1323 0.045 Uiso calc 0.4 J 2
H H91H 0.4927 0.3055 0.1457 0.045 Uiso calc 0.4 J 2
Cu Cu1E 0.92629(2) 0.13115(2) -0.09928(2) 0.02059(15) Uani d 1 . .
Cu Cu2E 0.81738(2) 0.16202(2) -0.11790(2) 0.01844(15) Uani d 1 . .
Cu Cu3E 0.84380(2) 0.07135(2) -0.08314(2) 0.01928(15) Uani d 1 . .
Cu Cu4E 0.87609(2) 0.14930(2) -0.02544(2) 0.01782(14) Uani d 1 . .
Cl Cl1E 0.87989(4) 0.17525(4) -0.15641(4) 0.0221(2) Uani d 1 . .
Cl Cl2E 0.91774(4) 0.05515(4) -0.10656(4) 0.0267(3) Uani d 1 . .
Cl Cl3E 0.95724(4) 0.16583(4) -0.03234(4) 0.0243(3) Uani d 1 . .
Cl Cl4E 0.77022(4) 0.09699(3) -0.12898(4) 0.0211(2) Uani d 1 . .
Cl Cl5E 0.85236(5) 0.07875(4) -0.00719(4) 0.0256(3) Uani d 1 . .
Cl Cl6E 0.80880(4) 0.19705(3) -0.05347(4) 0.0210(2) Uani d 1 . .
O O1E 0.98955(13) 0.13493(12) -0.11414(11) 0.0272(8) Uani d 1 . .
H H25E 1.0104(8) 0.1221(17) -0.0939(17) 0.033 Uiso d 1 . .
H H26E 0.989(2) 0.1195(14) -0.1356(11) 0.033 Uiso d 1 . .
O O2E 0.76794(11) 0.19693(10) -0.15607(10) 0.0218(7) Uani d 1 . .
O O3E 0.82162(11) 0.01241(10) -0.08625(11) 0.0239(8) Uani d 1 . .
O O4E 0.88664(11) 0.17161(10) 0.03241(10) 0.0196(7) Uani d 1 . .
O O5E 0.86592(11) 0.12858(9) -0.08186(9) 0.0168(7) Uani d 1 . .
O O6E 1.05555(12) 0.09332(11) -0.05579(11) 0.0321(9) Uani d 1 . .
C C1E 1.0400(2) 0.06847(17) -0.02315(16) 0.0354(13) Uani d 1 . .
H H1I 1.0067 0.0770 -0.0206 0.042 Uiso calc 1 . .
H H1J 1.0631 0.0723 0.0048 0.042 Uiso calc 1 . .
C C2E 1.04051(19) 0.02280(17) -0.03808(18) 0.0359(13) Uani d 1 . .
H H2I 1.0086 0.0151 -0.0570 0.043 Uiso calc 1 . .
H H2J 1.0474 0.0028 -0.0137 0.043 Uiso calc 1 . .
C C3E 1.0814(2) 0.02173(17) -0.06196(19) 0.0424(15) Uani d 1 . .
H H3I 1.0703 0.0071 -0.0897 0.051 Uiso calc 1 . .
H H3J 1.1105 0.0065 -0.0452 0.051 Uiso calc 1 . .
C C4E 1.09345(19) 0.06839(17) -0.06830(18) 0.0385(14) Uani d 1 . .
H H4I 1.1261 0.0758 -0.0505 0.046 Uiso calc 1 . .
H H4J 1.0937 0.0739 -0.0985 0.046 Uiso calc 1 . .
C C5E 0.7594(2) 0.1900(2) -0.20185(18) 0.0494(17) Uani d 1 . .
H H5I 0.7496 0.1600 -0.2092 0.059 Uiso calc 1 . .
H H5J 0.7893 0.1967 -0.2123 0.059 Uiso calc 1 . .
C C6E 0.71790(19) 0.22076(17) -0.22075(17) 0.0324(13) Uani d 1 . .
H H6I 0.6937 0.2067 -0.2439 0.039 Uiso calc 1 . .
H H6J 0.7309 0.2466 -0.2322 0.039 Uiso calc 1 . .
C C7E 0.6942(2) 0.2326(2) -0.18375(18) 0.0418(15) Uani d 1 . .
H H7I 0.6993 0.2633 -0.1763 0.050 Uiso calc 1 . .
H H7J 0.6584 0.2266 -0.1910 0.050 Uiso calc 1 . .
C C8E 0.7199(2) 0.20470(19) -0.14805(18) 0.0368(14) Uani d 1 . .
H H8I 0.7227 0.2193 -0.1204 0.044 Uiso calc 1 . .
H H8J 0.7019 0.1774 -0.1477 0.044 Uiso calc 1 . .
C C9E 0.85582(19) -0.02260(15) -0.07101(18) 0.0294(12) Uani d 1 . .
H H9I 0.8840 -0.0123 -0.0489 0.035 Uiso calc 1 . .
H H9J 0.8684 -0.0350 -0.0947 0.035 Uiso calc 1 . .
C C10E 0.8265(2) -0.05550(18) -0.0528(2) 0.0417(15) Uani d 1 . .
H H10I 0.8299 -0.0510 -0.0219 0.050 Uiso calc 1 . .
H H10J 0.8373 -0.0850 -0.0576 0.050 Uiso calc 1 . .
C C11E 0.77387(19) -0.04764(16) -0.07726(18) 0.0322(13) Uani d 1 . .
H H11I 0.7672 -0.0617 -0.1055 0.039 Uiso calc 1 . .
H H11J 0.7498 -0.0580 -0.0612 0.039 Uiso calc 1 . .
C C12E 0.77274(18) 0.00075(16) -0.08127(18) 0.0296(12) Uani d 1 . .
H H12I 0.7474 0.0099 -0.1063 0.036 Uiso calc 1 . .
H H12J 0.7657 0.0142 -0.0555 0.036 Uiso calc 1 . .
C C13E 0.84555(18) 0.17107(16) 0.05370(16) 0.0243(11) Uani d 1 . .
H H13I 0.8517 0.1504 0.0776 0.029 Uiso calc 1 . .
H H13J 0.8146 0.1631 0.0335 0.029 Uiso calc 1 . .
C C14E 0.8428(2) 0.21629(16) 0.06980(18) 0.0324(13) Uani d 1 . .
H H14I 0.8217 0.2345 0.0480 0.039 Uiso calc 1 . .
H H14J 0.8298 0.2167 0.0960 0.039 Uiso calc 1 . .
C C15E 0.8956(2) 0.23103(17) 0.07880(17) 0.0317(13) Uani d 1 . .
H H15I 0.9146 0.2192 0.1060 0.038 Uiso calc 1 . .
H H15J 0.8979 0.2627 0.0796 0.038 Uiso calc 1 . .
C C16E 0.91327(18) 0.21285(16) 0.04133(16) 0.0253(11) Uani d 1 . .
H H16I 0.9049 0.2323 0.0165 0.030 Uiso calc 1 . .
H H16J 0.9493 0.2082 0.0487 0.030 Uiso calc 1 . .
O O7E 0.9956(5) 0.1051(3) -0.1887(3) 0.051(2) Uani d 0.75 M 1
C C17E 1.0159(4) 0.0636(3) -0.1954(2) 0.051(2) Uani d 0.75 M 1
H H17I 0.9970 0.0402 -0.1858 0.061 Uiso calc 0.75 M 1
H H17J 1.0507 0.0615 -0.1800 0.061 Uiso calc 0.75 M 1
C C18E 1.0114(4) 0.0614(3) -0.2428(3) 0.073(3) Uani d 0.75 M 1
H H18I 1.0101 0.0313 -0.2527 0.087 Uiso calc 0.75 M 1
H H18J 1.0391 0.0762 -0.2511 0.087 Uiso calc 0.75 M 1
C C19E 0.9631(5) 0.0843(3) -0.2601(3) 0.062(2) Uani d 0.75 M 1
H H19I 0.9631 0.0981 -0.2877 0.074 Uiso calc 0.75 M 1
H H19J 0.9351 0.0641 -0.2639 0.074 Uiso calc 0.75 M 1
C C20E 0.9605(3) 0.1171(3) -0.2267(3) 0.040(2) Uani d 0.75 M 1
H H20I 0.9684 0.1459 -0.2362 0.048 Uiso calc 0.75 M 1
H H20J 0.9270 0.1179 -0.2212 0.048 Uiso calc 0.75 M 1
O O90E 1.0034(17) 0.1078(8) -0.1880(10) 0.051(2) Uani d 0.25 N 2
C C90E 0.9730(13) 0.1148(7) -0.2295(10) 0.040(2) Uani d 0.25 N 2
H H90I 0.9893 0.1349 -0.2457 0.048 Uiso calc 0.25 N 2
H H90J 0.9412 0.1274 -0.2271 0.048 Uiso calc 0.25 N 2
C C91E 0.9648(15) 0.0729(9) -0.2516(8) 0.062(2) Uani d 0.25 N 2
H H91I 0.9857 0.0702 -0.2725 0.074 Uiso calc 0.25 N 2
H H91J 0.9300 0.0697 -0.2666 0.074 Uiso calc 0.25 N 2
C C92E 0.9788(11) 0.0398(6) -0.2168(8) 0.073(3) Uani d 0.25 N 2
H H92I 0.9943 0.0145 -0.2270 0.087 Uiso calc 0.25 N 2
H H92J 0.9496 0.0303 -0.2065 0.087 Uiso calc 0.25 N 2
C C93E 1.0150(13) 0.0632(9) -0.1822(8) 0.051(2) Uani d 0.25 N 2
H H93I 1.0116 0.0536 -0.1537 0.061 Uiso calc 0.25 N 2
H H93J 1.0491 0.0577 -0.1848 0.061 Uiso calc 0.25 N 2
Cu Cu1F 1.20946(2) 0.16403(2) -0.14958(2) 0.01772(14) Uani d 1 . .
Cu Cu2F 1.22168(2) 0.07615(2) -0.10288(2) 0.01739(14) Uani d 1 . .
Cu Cu3F 1.31060(2) 0.12033(2) -0.12604(2) 0.01975(15) Uani d 1 . .
Cu Cu4F 1.26462(2) 0.15855(2) -0.05591(2) 0.01716(14) Uani d 1 . .
Cl Cl1F 1.15383(4) 0.10320(4) -0.15463(4) 0.0220(2) Uani d 1 . .
Cl Cl2F 1.27446(4) 0.16138(4) -0.18772(3) 0.0193(2) Uani d 1 . .
Cl Cl3F 1.21525(4) 0.21402(4) -0.09291(4) 0.0240(3) Uani d 1 . .
Cl Cl4F 1.28980(4) 0.04573(4) -0.12703(4) 0.0245(3) Uani d 1 . .
Cl Cl5F 1.34890(4) 0.15943(4) -0.06415(4) 0.0260(3) Uani d 1 . .
Cl Cl6F 1.23904(4) 0.09385(3) -0.02826(4) 0.0217(2) Uani d 1 . .
O O1F 1.16755(12) 0.20156(11) -0.18884(11) 0.0236(8) Uani d 1 . .
H H25F 1.1573(18) 0.1953(16) -0.2144(8) 0.028 Uiso d 1 . .
H H26F 1.1422(12) 0.2060(16) -0.1796(16) 0.028 Uiso d 1 . .
O O2F 1.19323(11) 0.02045(9) -0.09423(10) 0.0201(7) Uani d 1 . .
O O3F 1.37216(12) 0.10672(11) -0.14337(11) 0.0203(10) Uani d 0.9 O 1
O O4F 1.27921(12) 0.18843(9) -0.00136(10) 0.0209(7) Uani d 1 . .
O O5F 1.25112(10) 0.12959(9) -0.10900(9) 0.0147(6) Uani d 1 . .
O O6F 1.13173(18) 0.18100(17) -0.26883(13) 0.0684(15) Uani d 1 . .
O O7F 1.08845(13) 0.22693(12) -0.16254(12) 0.0346(9) Uani d 1 . .
O O90F 1.3776(11) 0.1187(9) -0.1313(9) 0.0203(10) Uani d 0.1 O 2
C C1F 1.1590(3) 0.1925(2) -0.29932(18) 0.0535(19) Uani d 1 . .
H H1K 1.1939 0.1841 -0.2893 0.064 Uiso calc 1 P 1
H H1L 1.1574 0.2238 -0.3043 0.064 Uiso calc 1 P 1
C C2F 1.1362(2) 0.1690(3) -0.3393(2) 0.042(2) Uani d 0.8 Q 1
H H2K 1.1339 0.1877 -0.3644 0.051 Uiso calc 0.8 Q 1
H H2L 1.1557 0.1433 -0.3427 0.051 Uiso calc 0.8 Q 1
C C3F 1.0869(2) 0.1568(2) -0.3341(2) 0.0584(19) Uani d 1 . .
H H3K 1.0761 0.1295 -0.3489 0.070 Uiso calc 1 Q 1
H H3L 1.0625 0.1794 -0.3452 0.070 Uiso calc 1 Q 1
C C4F 1.0938(2) 0.1521(2) -0.2875(2) 0.0554(19) Uani d 1 . .
H H4K 1.0630 0.1591 -0.2786 0.067 Uiso calc 1 . .
H H4L 1.1032 0.1223 -0.2787 0.067 Uiso calc 1 . .
C C5F 1.16854(19) -0.00507(15) -0.13126(16) 0.0255(11) Uani d 1 . .
H H5K 1.1879 -0.0051 -0.1535 0.031 Uiso calc 1 . .
H H5L 1.1354 0.0064 -0.1436 0.031 Uiso calc 1 . .
C C6F 1.16544(18) -0.04913(15) -0.11402(17) 0.0267(12) Uani d 1 . .
H H6K 1.1624 -0.0711 -0.1366 0.032 Uiso calc 1 . .
H H6L 1.1374 -0.0518 -0.1001 0.032 Uiso calc 1 . .
C C7F 1.21475(18) -0.05296(15) -0.08159(17) 0.0262(11) Uani d 1 . .
H H7K 1.2132 -0.0751 -0.0599 0.031 Uiso calc 1 . .
H H7L 1.2417 -0.0601 -0.0958 0.031 Uiso calc 1 . .
C C8F 1.22160(19) -0.00859(15) -0.06191(16) 0.0269(12) Uani d 1 . .
H H8K 1.2091 -0.0076 -0.0355 0.032 Uiso calc 1 . .
H H8L 1.2568 -0.0005 -0.0550 0.032 Uiso calc 1 . .
C C9F 1.31095(18) 0.16849(15) 0.03590(15) 0.0231(11) Uani d 1 . .
H H9K 1.3378 0.1522 0.0277 0.028 Uiso calc 1 . .
H H9L 1.2919 0.1488 0.0501 0.028 Uiso calc 1 . .
C C10F 1.3310(2) 0.20533(16) 0.06449(16) 0.0301(12) Uani d 1 . .
H H10K 1.3635 0.1982 0.0828 0.036 Uiso calc 1 . .
H H10L 1.3083 0.2135 0.0827 0.036 Uiso calc 1 . .
C C11F 1.3352(2) 0.24069(16) 0.03355(17) 0.0332(13) Uani d 1 . .
H H11K 1.3650 0.2371 0.0220 0.040 Uiso calc 1 . .
H H11L 1.3360 0.2693 0.0471 0.040 Uiso calc 1 . .
C C12F 1.2889(2) 0.23471(14) -0.00082(17) 0.0293(12) Uani d 1 . .
H H12K 1.2612 0.2510 0.0060 0.035 Uiso calc 1 . .
H H12L 1.2939 0.2445 -0.0287 0.035 Uiso calc 1 . .
C C13F 1.40994(18) 0.08372(17) -0.11267(17) 0.0300(12) Uani d 1 . .
H H13K 1.4021 0.0528 -0.1130 0.036 Uiso calc 1 O 1
H H13L 1.4119 0.0949 -0.0836 0.036 Uiso calc 1 O 1
C C14F 1.45735(19) 0.09074(18) -0.12555(18) 0.0355(13) Uani d 1 . .
H H14K 1.4733 0.0630 -0.1289 0.043 Uiso calc 1 . .
H H14L 1.4800 0.1081 -0.1040 0.043 Uiso calc 1 . .
C C15F 1.44405(18) 0.11428(18) -0.16738(17) 0.0305(12) Uani d 1 . .
H H15K 1.4383 0.0941 -0.1917 0.037 Uiso calc 1 . .
H H15L 1.4701 0.1348 -0.1703 0.037 Uiso calc 1 . .
C C16F 1.39731(18) 0.13736(17) -0.16453(18) 0.0335(13) Uani d 1 . .
H H16K 1.4046 0.1641 -0.1477 0.040 Uiso calc 1 O 1
H H16L 1.3775 0.1445 -0.1932 0.040 Uiso calc 1 O 1
C C17F 1.0434(2) 0.21127(19) -0.18874(18) 0.0393(14) Uani d 1 . .
H H17K 1.0425 0.1795 -0.1882 0.047 Uiso calc 1 . .
H H17L 1.0398 0.2209 -0.2185 0.047 Uiso calc 1 . .
C C18F 1.00292(19) 0.22990(19) -0.16983(18) 0.0374(14) Uani d 1 . .
H H18K 0.9756 0.2092 -0.1717 0.045 Uiso calc 1 . .
H H18L 0.9899 0.2567 -0.1845 0.045 Uiso calc 1 . .
C C19F 1.0288(2) 0.23858(19) -0.12315(19) 0.0401(14) Uani d 1 . .
H H19K 1.0280 0.2695 -0.1164 0.048 Uiso calc 1 . .
H H19L 1.0130 0.2223 -0.1035 0.048 Uiso calc 1 . .
C C20F 1.0809(2) 0.2236(2) -0.11984(18) 0.0393(14) Uani d 1 . .
H H20K 1.1044 0.2419 -0.1000 0.047 Uiso calc 1 . .
H H20L 1.0850 0.1935 -0.1096 0.047 Uiso calc 1 . .
C C90F 1.1264(8) 0.1869(9) -0.3421(6) 0.042(2) Uani d 0.2 Q 2
H H90K 1.1444 0.1742 -0.3622 0.051 Uiso calc 0.2 Q 2
H H90L 1.1121 0.2147 -0.3537 0.051 Uiso calc 0.2 Q 2
Cu Cu1G 1.52994(2) 0.19386(2) -0.23947(2) 0.02050(15) Uani d 1 . .
Cu Cu2G 1.49492(2) 0.10843(2) -0.28530(2) 0.01986(15) Uani d 1 . .
Cu Cu3G 1.59326(2) 0.14977(2) -0.29310(2) 0.02139(15) Uani d 1 . .
Cu Cu4G 1.58412(2) 0.11058(2) -0.20790(2) 0.01949(15) Uani d 1 . .
Cl Cl1G 1.44851(4) 0.16883(4) -0.27159(4) 0.0250(3) Uani d 1 . .
Cl Cl2G 1.58332(4) 0.22417(4) -0.27949(4) 0.0267(3) Uani d 1 . .
Cl Cl3G 1.56686(4) 0.17081(4) -0.16790(4) 0.0254(3) Uani d 1 . .
Cl Cl4G 1.53727(4) 0.10647(4) -0.34320(4) 0.0237(2) Uani d 1 . .
Cl Cl5G 1.65329(4) 0.11279(4) -0.23978(4) 0.0233(2) Uani d 1 . .
Cl Cl6G 1.52341(4) 0.05480(4) -0.23189(4) 0.0223(2) Uani d 1 . .
O O1G 1.50685(11) 0.24794(10) -0.22185(11) 0.0235(8) Uani d 1 . .
O O2G 1.43758(11) 0.07640(10) -0.31554(10) 0.0228(7) Uani d 1 . .
O O3G 1.63611(12) 0.16182(11) -0.33203(11) 0.0266(8) Uani d 1 . .
O O4G 1.61571(11) 0.07934(10) -0.15652(10) 0.0202(7) Uani d 1 . .
O O5G 1.55019(10) 0.14033(9) -0.25658(10) 0.0183(7) Uani d 1 . .
C C1G 1.47433(17) 0.24664(15) -0.19171(16) 0.0242(11) Uani d 1 . .
H H1M 1.4925 0.2548 -0.1628 0.029 Uiso calc 1 . .
H H1N 1.4605 0.2176 -0.1906 0.029 Uiso calc 1 . .
C C2G 1.43420(18) 0.27850(16) -0.20849(17) 0.0285(12) Uani d 1 . .
H H2M 1.4228 0.2927 -0.1850 0.034 Uiso calc 1 . .
H H2N 1.4058 0.2646 -0.2277 0.034 Uiso calc 1 . .
C C3G 1.4594(2) 0.31034(16) -0.23262(19) 0.0343(13) Uani d 1 . .
H H3M 1.4351 0.3265 -0.2540 0.041 Uiso calc 1 . .
H H3N 1.4802 0.3308 -0.2130 0.041 Uiso calc 1 . .
C C4G 1.48988(19) 0.28114(15) -0.25350(18) 0.0309(13) Uani d 1 . .
H H4M 1.4698 0.2687 -0.2800 0.037 Uiso calc 1 . .
H H4N 1.5180 0.2968 -0.2603 0.037 Uiso calc 1 . .
C C5G 1.44221(18) 0.03622(16) -0.33724(19) 0.0330(13) Uani d 1 . .
H H5M 1.4610 0.0149 -0.3173 0.040 Uiso calc 1 R 1
H H5N 1.4588 0.0407 -0.3610 0.040 Uiso calc 1 R 1
C C6G 1.3882(4) 0.0214(4) -0.3541(3) 0.033(2) Uani d 0.7 S 1
H H6M 1.3727 0.0360 -0.3810 0.039 Uiso calc 0.7 S 1
H H6N 1.3861 -0.0101 -0.3584 0.039 Uiso calc 0.7 S 1
C C7G 1.3657(3) 0.0351(3) -0.3184(3) 0.039(2) Uani d 0.7 S 1
H H7M 1.3717 0.0134 -0.2953 0.047 Uiso calc 0.7 S 1
H H7N 1.3297 0.0391 -0.3285 0.047 Uiso calc 0.7 S 1
C C8G 1.39045(18) 0.07700(17) -0.30290(18) 0.0309(13) Uani d 1 . .
H H8M 1.3702 0.1015 -0.3162 0.037 Uiso calc 1 S 1
H H8N 1.3956 0.0794 -0.2716 0.037 Uiso calc 1 S 1
C C9G 1.6149(2) 0.1872(2) -0.37022(18) 0.0402(14) Uani d 1 . .
H H9M 1.6164 0.2182 -0.3635 0.048 Uiso calc 1 . .
H H9N 1.5802 0.1791 -0.3817 0.048 Uiso calc 1 . .
C C10G 1.6462(2) 0.1767(2) -0.40225(19) 0.0469(17) Uani d 1 . .
H H10M 1.6271 0.1599 -0.4264 0.056 Uiso calc 1 . .
H H10N 1.6582 0.2033 -0.4133 0.056 Uiso calc 1 . .
C C11G 1.6886(2) 0.1506(2) -0.3771(2) 0.0513(18) Uani d 1 . .
H H11M 1.7002 0.1294 -0.3954 0.062 Uiso calc 1 . .
H H11N 1.7165 0.1693 -0.3637 0.062 Uiso calc 1 . .
C C12G 1.6669(2) 0.12880(18) -0.34396(19) 0.0369(14) Uani d 1 . .
H H12M 1.6472 0.1035 -0.3559 0.044 Uiso calc 1 . .
H H12N 1.6928 0.1197 -0.3193 0.044 Uiso calc 1 . .
C C13G 1.58331(18) 0.06894(17) -0.12771(16) 0.0287(12) Uani d 1 . .
H H13M 1.5492 0.0784 -0.1400 0.034 Uiso calc 1 . .
H H13N 1.5950 0.0830 -0.0997 0.034 Uiso calc 1 . .
C C14G 1.58590(19) 0.02102(17) -0.12328(19) 0.0347(13) Uani d 1 . .
H H14M 1.5626 0.0068 -0.1469 0.042 Uiso calc 1 . .
H H14N 1.5791 0.0116 -0.0959 0.042 Uiso calc 1 . .
C C15G 1.63931(18) 0.01194(17) -0.12514(17) 0.0289(12) Uani d 1 . .
H H15M 1.6623 0.0190 -0.0979 0.035 Uiso calc 1 . .
H H15N 1.6439 -0.0184 -0.1324 0.035 Uiso calc 1 . .
C C16G 1.64603(17) 0.04194(15) -0.16044(16) 0.0230(11) Uani d 1 . .
H H16M 1.6810 0.0502 -0.1567 0.028 Uiso calc 1 . .
H H16N 1.6348 0.0282 -0.1886 0.028 Uiso calc 1 . .
C C90G 1.3942(11) 0.0133(10) -0.3363(8) 0.033(2) Uani d 0.3 S 2
H H90M 1.3839 -0.0060 -0.3610 0.039 Uiso calc 0.3 S 2
H H90N 1.3970 -0.0033 -0.3097 0.039 Uiso calc 0.3 S 2
C C91G 1.3600(9) 0.0499(8) -0.3382(7) 0.039(2) Uani d 0.3 S 2
H H91M 1.3283 0.0411 -0.3319 0.047 Uiso calc 0.3 S 2
H H91N 1.3539 0.0647 -0.3661 0.047 Uiso calc 0.3 S 2
Cu Cu1H 1.91222(2) 0.11066(2) -0.43646(2) 0.01858(15) Uani d 1 . .
Cu Cu2H 1.80650(2) 0.14604(2) -0.45420(2) 0.01795(15) Uani d 1 . .
Cu Cu3H 1.83091(2) 0.05892(2) -0.40853(2) 0.01653(14) Uani d 1 . .
Cu Cu4H 1.86805(2) 0.14258(2) -0.36206(2) 0.01868(15) Uani d 1 . .
Cl Cl1H 1.87102(4) 0.15865(4) -0.49137(4) 0.0209(2) Uani d 1 . .
Cl Cl2H 1.89812(4) 0.03516(3) -0.43610(4) 0.0203(2) Uani d 1 . .
Cl Cl3H 1.94987(4) 0.14725(4) -0.36981(4) 0.0273(3) Uani d 1 . .
Cl Cl4H 1.75909(4) 0.08201(4) -0.46151(4) 0.0223(2) Uani d 1 . .
Cl Cl5H 1.83310(4) 0.07973(4) -0.33702(4) 0.0230(2) Uani d 1 . .
Cl Cl6H 1.80364(4) 0.19144(3) -0.39492(4) 0.0221(2) Uani d 1 . .
O O1H 1.97160(12) 0.10544(11) -0.45731(11) 0.0233(7) Uani d 1 . .
H H25H 1.9941(14) 0.0934(15) -0.4398(13) 0.028 Uiso d 1 . .
H H26H 1.9681(19) 0.0918(15) -0.4800(10) 0.028 Uiso d 1 . .
O O2H 1.75775(11) 0.17838(10) -0.49566(10) 0.0233(7) Uani d 1 . .
O O3H 1.80600(11) 0.00197(9) -0.39996(10) 0.0188(7) Uani d 1 . .
O O4H 1.88013(12) 0.17128(10) -0.30655(10) 0.0235(7) Uani d 1 . .
O O5H 1.85473(10) 0.11468(9) -0.41544(9) 0.0156(7) Uani d 1 . .
O O6H 2.03953(13) 0.06371(14) -0.40237(12) 0.0439(11) Uani d 1 . .
O O7H 1.96812(13) 0.06426(12) -0.53081(11) 0.0338(9) Uani d 1 . .
C C1H 2.02788(19) 0.04423(19) -0.36514(17) 0.0355(14) Uani d 1 . .
H H1O 1.9979 0.0264 -0.3733 0.043 Uiso calc 1 . .
H H1P 2.0223 0.0666 -0.3449 0.043 Uiso calc 1 . .
C C2H 2.0710(2) 0.0171(2) -0.34536(19) 0.0421(15) Uani d 1 . .
H H2O 2.0791 0.0204 -0.3140 0.051 Uiso calc 1 . .
H H2P 2.0643 -0.0135 -0.3524 0.051 Uiso calc 1 . .
C C3H 2.1121(2) 0.0331(2) -0.3639(2) 0.0486(17) Uani d 1 . .
H H3O 2.1306 0.0560 -0.3460 0.058 Uiso calc 1 . .
H H3P 2.1350 0.0095 -0.3665 0.058 Uiso calc 1 . .
C C4H 2.0875(2) 0.0498(2) -0.4062(2) 0.0472(17) Uani d 1 . .
H H4O 2.1063 0.0741 -0.4144 0.057 Uiso calc 1 . .
H H4P 2.0847 0.0271 -0.4281 0.057 Uiso calc 1 . .
C C5H 1.7445(2) 0.16391(19) -0.53951(17) 0.0373(14) Uani d 1 . .
H H5O 1.7290 0.1352 -0.5416 0.045 Uiso calc 1 . .
H H5P 1.7737 0.1626 -0.5521 0.045 Uiso calc 1 . .
C C6H 1.7088(2) 0.1972(2) -0.56126(19) 0.0444(16) Uani d 1 . .
H H6O 1.6867 0.1855 -0.5872 0.053 Uiso calc 1 . .
H H6P 1.7261 0.2227 -0.5690 0.053 Uiso calc 1 . .
C C7H 1.6809(2) 0.2079(2) -0.5276(2) 0.063(2) Uani d 1 . .
H H7O 1.6488 0.1931 -0.5336 0.076 Uiso calc 1 T 1
H H7P 1.6751 0.2392 -0.5270 0.076 Uiso calc 1 T 1
C C8H 1.7123(2) 0.1930(3) -0.4852(2) 0.0344(19) Uani d 0.75 U 1
H H8O 1.7187 0.2169 -0.4644 0.041 Uiso calc 0.75 U 1
H H8P 1.6960 0.1694 -0.4731 0.041 Uiso calc 0.75 U 1
C C9H 1.81306(18) -0.03627(15) -0.42470(16) 0.0237(11) Uani d 1 . .
H H9O 1.8475 -0.0465 -0.4166 0.028 Uiso calc 1 . .
H H9P 1.8046 -0.0301 -0.4556 0.028 Uiso calc 1 . .
C C10H 1.77838(18) -0.06890(15) -0.41328(17) 0.0257(11) Uani d 1 . .
H H10O 1.7930 -0.0833 -0.3860 0.031 Uiso calc 1 . .
H H10P 1.7689 -0.0907 -0.4359 0.031 Uiso calc 1 . .
C C11H 1.73484(17) -0.04106(15) -0.40947(16) 0.0241(11) Uani d 1 . .
H H11O 1.7146 -0.0334 -0.4378 0.029 Uiso calc 1 . .
H H11P 1.7139 -0.0556 -0.3928 0.029 Uiso calc 1 . .
C C12H 1.75942(16) -0.00208(14) -0.38651(16) 0.0208(10) Uani d 1 . .
H H12O 1.7388 0.0237 -0.3946 0.025 Uiso calc 1 . .
H H12P 1.7654 -0.0060 -0.3553 0.025 Uiso calc 1 . .
C C13H 1.8381(2) 0.17726(16) -0.28684(17) 0.0305(12) Uani d 1 . .
H H13O 1.8427 0.1610 -0.2599 0.037 Uiso calc 1 . .
H H13P 1.8072 0.1678 -0.3062 0.037 Uiso calc 1 . .
C C14H 1.8373(2) 0.22470(17) -0.2788(2) 0.0399(15) Uani d 1 . .
H H14O 1.8217 0.2312 -0.2549 0.048 Uiso calc 1 . .
H H14P 1.8196 0.2403 -0.3045 0.048 Uiso calc 1 . .
C C15H 1.8914(2) 0.23590(17) -0.26797(18) 0.0366(14) Uani d 1 . .
H H15O 1.8967 0.2670 -0.2710 0.044 Uiso calc 1 . .
H H15P 1.9073 0.2268 -0.2387 0.044 Uiso calc 1 . .
C C16H 1.9101(2) 0.21050(16) -0.30060(17) 0.0316(13) Uani d 1 . .
H H16O 1.9058 0.2267 -0.3276 0.038 Uiso calc 1 . .
H H16P 1.9454 0.2035 -0.2903 0.038 Uiso calc 1 . .
C C17H 2.0157(2) 0.04674(19) -0.53243(18) 0.0382(14) Uani d 1 . .
H H17O 2.0132 0.0154 -0.5372 0.046 Uiso calc 1 . .
H H17P 2.0397 0.0523 -0.5053 0.046 Uiso calc 1 . .
C C18H 2.0315(2) 0.0680(3) -0.5680(2) 0.065(2) Uani d 1 . .
H H18O 2.0619 0.0845 -0.5571 0.078 Uiso calc 1 . .
H H18P 2.0381 0.0463 -0.5883 0.078 Uiso calc 1 . .
C C19H 1.9936(2) 0.0956(3) -0.5882(2) 0.071(3) Uani d 1 . .
H H19O 1.9838 0.0886 -0.6189 0.085 Uiso calc 1 . .
H H19P 2.0052 0.1257 -0.5853 0.085 Uiso calc 1 . .
C C20H 1.95082(19) 0.09026(19) -0.56820(17) 0.0336(13) Uani d 1 . .
H H20O 1.9393 0.1185 -0.5603 0.040 Uiso calc 1 . .
H H20P 1.9233 0.0759 -0.5881 0.040 Uiso calc 1 . .
C C90H 1.7239(6) 0.2113(7) -0.4897(7) 0.0344(19) Uani d 0.25 U 2
H H90O 1.7394 0.2399 -0.4887 0.041 Uiso calc 0.25 U 2
H H90P 1.7130 0.2067 -0.4629 0.041 Uiso calc 0.25 U 2
Cu Cu1I 2.20220(2) 0.15704(2) -0.48596(2) 0.01830(15) Uani d 1 . .
Cu Cu2I 2.22420(2) 0.07151(2) -0.43694(2) 0.01748(14) Uani d 1 . .
Cu Cu3I 2.30866(2) 0.12336(2) -0.45850(2) 0.01838(15) Uani d 1 . .
Cu Cu4I 2.25567(2) 0.15787(2) -0.39138(2) 0.01778(14) Uani d 1 . .
Cl Cl1I 2.26949(4) 0.16163(3) -0.52113(3) 0.0191(2) Uani d 1 . .
Cl Cl2I 2.34158(4) 0.15905(4) -0.39333(4) 0.0252(3) Uani d 1 . .
Cl Cl3I 2.29333(4) 0.04738(3) -0.46475(4) 0.0225(2) Uani d 1 . .
Cl Cl4I 2.15470(4) 0.09181(3) -0.49064(4) 0.0214(2) Uani d 1 . .
Cl Cl5I 2.23414(5) 0.09052(4) -0.36351(4) 0.0246(3) Uani d 1 . .
Cl Cl6I 2.19869(4) 0.20716(4) -0.43003(4) 0.0250(3) Uani d 1 . .
O O1I 2.15533(13) 0.18867(11) -0.52776(11) 0.0244(8) Uani d 1 . .
H H25I 2.1479(19) 0.1779(16) -0.5522(9) 0.029 Uiso d 1 . .
H H26I 2.1279(11) 0.1893(17) -0.5209(16) 0.029 Uiso d 1 . .
O O2I 2.20201(11) 0.01381(9) -0.42808(10) 0.0200(7) Uani d 1 . .
O O3I 2.37396(11) 0.11888(10) -0.47169(10) 0.0225(7) Uani d 1 . .
O O4I 2.26505(12) 0.19021(9) -0.33853(10) 0.0208(7) Uani d 1 . .
O O5I 2.24736(11) 0.12755(9) -0.44331(9) 0.0164(7) Uani d 1 . .
O O6I 2.14241(14) 0.16146(15) -0.60616(11) 0.0463(11) Uani d 1 . .
O O7I 2.06829(13) 0.18259(12) -0.50551(11) 0.0332(9) Uani d 1 . .
C C1I 2.16936(19) 0.17894(18) -0.63538(17) 0.0326(13) Uani d 1 . .
H H1Q 2.2034 0.1677 -0.6290 0.039 Uiso calc 1 . .
H H1R 2.1707 0.2106 -0.6332 0.039 Uiso calc 1 . .
C C2I 2.1426(2) 0.16540(18) -0.67908(17) 0.0347(13) Uani d 1 . .
H H2Q 2.1558 0.1381 -0.6875 0.042 Uiso calc 1 . .
H H2R 2.1447 0.1877 -0.7005 0.042 Uiso calc 1 . .
C C3I 2.08992(19) 0.15999(18) -0.67412(18) 0.0342(13) Uani d 1 . .
H H3Q 2.0720 0.1876 -0.6782 0.041 Uiso calc 1 . .
H H3R 2.0719 0.1387 -0.6946 0.041 Uiso calc 1 . .
C C4I 2.09677(19) 0.14435(18) -0.62918(18) 0.0354(13) Uani d 1 . .
H H4Q 2.0695 0.1544 -0.6167 0.043 Uiso calc 1 . .
H H4R 2.0975 0.1126 -0.6283 0.043 Uiso calc 1 . .
C C5I 2.17486(18) -0.01189(14) -0.46402(15) 0.0231(11) Uani d 1 . .
H H5Q 2.1915 -0.0113 -0.4881 0.028 Uiso calc 1 . .
H H5R 2.1408 -0.0012 -0.4739 0.028 Uiso calc 1 . .
C C6I 2.17533(18) -0.05612(15) -0.44583(15) 0.0236(11) Uani d 1 . .
H H6Q 2.1695 -0.0781 -0.4685 0.028 Uiso calc 1 . .
H H6R 2.1503 -0.0592 -0.4286 0.028 Uiso calc 1 . .
C C7I 2.22714(18) -0.05911(15) -0.41833(17) 0.0276(12) Uani d 1 . .
H H7Q 2.2294 -0.0814 -0.3962 0.033 Uiso calc 1 . .
H H7R 2.2513 -0.0655 -0.4357 0.033 Uiso calc 1 . .
C C8I 2.23543(18) -0.01466(15) -0.39872(16) 0.0240(11) Uani d 1 . .
H H8Q 2.2277 -0.0143 -0.3702 0.029 Uiso calc 1 . .
H H8R 2.2700 -0.0056 -0.3959 0.029 Uiso calc 1 . .
C C9I 2.2959(2) 0.17253(15) -0.29927(15) 0.0261(11) Uani d 1 . .
H H9I1 2.3236 0.1559 -0.3055 0.031 Uiso calc 1 . .
H H9I2 2.2764 0.1536 -0.2848 0.031 Uiso calc 1 . .
C C10I 2.3142(2) 0.21085(16) -0.27231(16) 0.0310(13) Uani d 1 . .
H H10Q 2.3460 0.2047 -0.2524 0.037 Uiso calc 1 . .
H H10R 2.2901 0.2202 -0.2558 0.037 Uiso calc 1 . .
C C11I 2.3201(2) 0.24449(17) -0.30492(17) 0.0330(13) Uani d 1 . .
H H11Q 2.3201 0.2738 -0.2932 0.040 Uiso calc 1 . .
H H11R 2.3507 0.2400 -0.3149 0.040 Uiso calc 1 . .
C C12I 2.27522(19) 0.23666(14) -0.34006(16) 0.0251(11) Uani d 1 . .
H H12Q 2.2470 0.2536 -0.3353 0.030 Uiso calc 1 . .
H H12R 2.2817 0.2447 -0.3680 0.030 Uiso calc 1 . .
C C13I 2.41014(17) 0.09340(16) -0.44236(17) 0.0273(12) Uani d 1 . .
H H13Q 2.3950 0.0670 -0.4341 0.033 Uiso calc 1 . .
H H13R 2.4244 0.1100 -0.4164 0.033 Uiso calc 1 . .
C C14I 2.4491(2) 0.08255(19) -0.46626(18) 0.0391(14) Uani d 1 . .
H H14Q 2.4668 0.0558 -0.4556 0.047 Uiso calc 1 V 1
H H14R 2.4730 0.1062 -0.4651 0.047 Uiso calc 1 V 1
C C15I 2.4164(3) 0.0768(3) -0.5114(3) 0.043(2) Uani d 0.7 W 1
H H15Q 2.4358 0.0803 -0.5333 0.051 Uiso calc 0.7 W 1
H H15R 2.4009 0.0481 -0.5146 0.051 Uiso calc 0.7 W 1
C C16I 2.3792(2) 0.1105(2) -0.51498(17) 0.0413(15) Uani d 1 . .
H H16Q 2.3899 0.1367 -0.5276 0.050 Uiso calc 1 W 1
H H16R 2.3475 0.1009 -0.5331 0.050 Uiso calc 1 W 1
C C17I 2.0208(2) 0.2004(2) -0.5201(2) 0.0587(19) Uani d 1 . .
H H17Q 1.9982 0.1785 -0.5359 0.070 Uiso calc 1 . .
H H17R 2.0223 0.2247 -0.5395 0.070 Uiso calc 1 . .
C C18I 2.0026(2) 0.2154(2) -0.4829(2) 0.0540(19) Uani d 1 . .
H H18Q 1.9699 0.2030 -0.4830 0.065 Uiso calc 1 . .
H H18R 2.0000 0.2471 -0.4828 0.065 Uiso calc 1 . .
C C19I 2.0414(2) 0.1997(2) -0.4440(2) 0.0466(16) Uani d 1 . .
H H19Q 2.0628 0.2234 -0.4306 0.056 Uiso calc 1 . .
H H19R 2.0257 0.1864 -0.4225 0.056 Uiso calc 1 . .
C C20I 2.0698(2) 0.16701(17) -0.46325(17) 0.0330(13) Uani d 1 . .
H H20Q 2.1041 0.1650 -0.4466 0.040 Uiso calc 1 . .
H H20R 2.0543 0.1384 -0.4642 0.040 Uiso calc 1 . .
C C90I 2.4315(5) 0.0992(7) -0.5103(5) 0.043(2) Uani d 0.3 W 2
H H90Q 2.4507 0.1248 -0.5148 0.051 Uiso calc 0.3 W 2
H H90R 2.4352 0.0771 -0.5314 0.051 Uiso calc 0.3 W 2

loop_
_atom_site_aniso_label
_atom_site_aniso_U_11
_atom_site_aniso_U_22
_atom_site_aniso_U_33
_atom_site_aniso_U_12
_atom_site_aniso_U_13
_atom_site_aniso_U_23
Cu1A 0.0182(3) 0.0174(3) 0.0222(4) 0.0014(3) 0.0040(3) -0.0011(3)
Cu2A 0.0157(3) 0.0192(4) 0.0199(4) -0.0001(3) 0.0030(3) -0.0012(3)
Cu3A 0.0182(3) 0.0232(4) 0.0247(4) 0.0017(3) 0.0090(3) 0.0037(3)
Cu4A 0.0153(3) 0.0209(4) 0.0191(4) 0.0010(3) 0.0027(3) 0.0028(3)
Cl1A 0.0164(5) 0.0229(6) 0.0370(7) 0.0026(4) 0.0025(5) -0.0072(5)
Cl2A 0.0256(6) 0.0192(6) 0.0318(7) -0.0004(4) 0.0101(5) 0.0024(5)
Cl3A 0.0350(7) 0.0238(6) 0.0193(6) 0.0041(5) 0.0029(5) -0.0014(5)
Cl4A 0.0298(6) 0.0260(6) 0.0213(6) -0.0038(5) 0.0103(5) -0.0035(5)
Cl5A 0.0138(5) 0.0284(6) 0.0273(6) 0.0025(4) 0.0053(5) 0.0051(5)
Cl6A 0.0217(6) 0.0226(6) 0.0209(6) -0.0040(4) 0.0016(5) 0.0040(5)
O1A 0.0262(18) 0.0158(17) 0.0259(19) 0.0032(13) 0.0046(15) -0.0056(15)
O2A 0.0160(16) 0.0187(17) 0.0255(18) -0.0020(13) 0.0050(14) -0.0036(15)
O3A 0.034(2) 0.042(2) 0.046(2) 0.0136(17) 0.0272(19) 0.019(2)
O4A 0.0160(16) 0.0261(18) 0.0192(18) 0.0002(13) 0.0032(14) 0.0054(15)
O5A 0.0124(15) 0.0175(16) 0.0217(17) 0.0008(12) 0.0029(13) -0.0001(14)
C1A 0.028(3) 0.040(3) 0.057(4) -0.004(2) 0.018(3) -0.025(3)
C2A 0.062(4) 0.030(3) 0.066(5) 0.013(3) 0.030(4) -0.003(3)
C3A 0.049(4) 0.023(3) 0.044(4) 0.002(3) 0.002(3) -0.013(3)
C4A 0.028(3) 0.030(3) 0.046(4) -0.003(2) 0.002(3) -0.018(3)
C5A 0.020(2) 0.021(3) 0.029(3) 0.0054(19) 0.001(2) -0.005(2)
C6A 0.025(3) 0.020(3) 0.023(3) -0.006(2) 0.000(2) -0.007(2)
C7A 0.026(3) 0.030(3) 0.028(3) -0.008(2) 0.008(2) -0.006(2)
C8A 0.018(2) 0.029(3) 0.030(3) -0.001(2) 0.009(2) -0.005(2)
C9A 0.045(3) 0.035(3) 0.036(3) 0.001(2) 0.021(3) 0.005(3)
C10A 0.042(3) 0.055(4) 0.035(3) -0.015(2) 0.022(3) -0.004(3)
C11A 0.047(3) 0.095(5) 0.052(5) 0.019(3) 0.037(3) 0.017(5)
C12A 0.047(3) 0.095(5) 0.052(5) 0.019(3) 0.037(3) 0.017(5)
C13A 0.020(2) 0.035(3) 0.019(3) -0.001(2) 0.010(2) 0.006(2)
C14A 0.023(3) 0.038(3) 0.023(3) 0.003(2) 0.008(2) 0.001(2)
C15A 0.021(3) 0.040(3) 0.022(3) 0.003(2) 0.003(2) 0.002(2)
C16A 0.015(2) 0.037(3) 0.027(3) -0.003(2) 0.004(2) 0.006(2)
C90A 0.047(3) 0.095(5) 0.052(5) 0.019(3) 0.037(3) 0.017(5)
C91A 0.047(3) 0.095(5) 0.052(5) 0.019(3) 0.037(3) 0.017(5)
Cu1B 0.0145(3) 0.0209(4) 0.0198(4) 0.0000(3) 0.0056(3) 0.0015(3)
Cu2B 0.0159(3) 0.0183(3) 0.0171(4) 0.0007(3) 0.0029(3) 0.0029(3)
Cu3B 0.0181(3) 0.0138(3) 0.0204(4) -0.0022(3) 0.0056(3) -0.0005(3)
Cu4B 0.0178(3) 0.0175(3) 0.0161(4) -0.0015(3) 0.0043(3) -0.0015(3)
Cl1B 0.0180(5) 0.0228(6) 0.0196(6) -0.0004(4) 0.0059(5) 0.0049(5)
Cl2B 0.0180(5) 0.0194(6) 0.0276(6) 0.0014(4) 0.0072(5) -0.0019(5)
Cl3B 0.0158(5) 0.0342(7) 0.0248(6) -0.0040(5) 0.0049(5) -0.0077(5)
Cl4B 0.0189(5) 0.0208(6) 0.0247(6) -0.0046(4) 0.0000(5) 0.0030(5)
Cl5B 0.0313(6) 0.0178(6) 0.0182(6) -0.0046(5) 0.0092(5) -0.0001(5)
Cl6B 0.0270(6) 0.0207(6) 0.0209(6) 0.0067(5) 0.0056(5) 0.0003(5)
O1B 0.0184(17) 0.029(2) 0.0187(19) 0.0017(14) 0.0074(15) 0.0025(16)
O2B 0.0185(16) 0.0232(18) 0.0211(18) 0.0032(13) 0.0021(14) 0.0032(15)
O3B 0.0261(18) 0.0127(16) 0.0294(19) -0.0018(13) 0.0110(15) -0.0011(15)
O4B 0.0216(17) 0.0196(17) 0.0183(17) -0.0043(13) 0.0058(14) -0.0045(14)
O5B 0.0150(15) 0.0151(16) 0.0178(17) 0.0011(12) 0.0046(13) 0.0029(13)
O6B 0.027(2) 0.076(3) 0.028(2) 0.0203(19) 0.0131(17) 0.024(2)
O7B 0.0235(18) 0.046(2) 0.0214(19) 0.0049(16) 0.0072(15) 0.0083(17)
C1B 0.024(3) 0.049(4) 0.025(3) -0.001(2) 0.009(2) 0.010(3)
C2B 0.030(3) 0.046(4) 0.031(3) 0.002(2) 0.008(3) 0.010(3)
C3B 0.023(3) 0.047(4) 0.047(4) 0.008(2) 0.008(3) 0.020(3)
C4B 0.024(3) 0.063(4) 0.039(4) 0.013(3) 0.013(3) 0.009(3)
C5B 0.022(3) 0.037(3) 0.018(3) -0.002(2) 0.002(2) 0.002(2)
C6B 0.027(3) 0.041(3) 0.029(3) -0.009(2) -0.003(2) 0.010(3)
C7B 0.033(3) 0.044(4) 0.046(4) 0.016(3) -0.002(3) 0.008(3)
C8B 0.023(3) 0.055(4) 0.036(3) 0.014(3) 0.006(3) 0.000(3)
C9B 0.032(3) 0.017(2) 0.027(3) 0.001(2) 0.014(2) -0.001(2)
C10B 0.030(3) 0.015(2) 0.027(3) -0.003(2) 0.009(2) -0.003(2)
C11B 0.025(3) 0.024(3) 0.025(3) -0.003(2) 0.003(2) 0.004(2)
C12B 0.025(3) 0.023(3) 0.038(3) -0.003(2) 0.017(2) 0.001(2)
C13B 0.025(3) 0.023(3) 0.019(3) -0.002(2) 0.009(2) 0.003(2)
C14B 0.034(3) 0.021(3) 0.027(3) 0.004(2) 0.012(2) -0.002(2)
C15B 0.041(3) 0.022(3) 0.023(3) -0.002(2) 0.002(2) -0.006(2)
C16B 0.031(3) 0.025(3) 0.025(3) -0.010(2) 0.007(2) -0.003(2)
C17B 0.027(3) 0.038(3) 0.030(3) 0.010(2) 0.008(2) 0.001(3)
C18B 0.025(3) 0.062(4) 0.028(3) 0.007(3) 0.012(2) 0.006(3)
C19B 0.030(5) 0.033(6) 0.017(5) 0.002(4) 0.004(4) -0.001(4)
C20B 0.027(3) 0.058(4) 0.026(3) 0.016(3) 0.005(2) 0.005(3)
C90B 0.030(5) 0.033(6) 0.017(5) 0.002(4) 0.004(4) -0.001(4)
Cu1C 0.0153(3) 0.0191(3) 0.0163(3) 0.0025(3) 0.0027(3) 0.0032(3)
Cu2C 0.0158(3) 0.0143(3) 0.0181(4) -0.0017(2) 0.0039(3) 0.0005(3)
Cu3C 0.0145(3) 0.0239(4) 0.0191(4) 0.0026(3) 0.0065(3) 0.0047(3)
Cu4C 0.0173(3) 0.0144(3) 0.0159(3) -0.0008(3) 0.0035(3) 0.0002(3)
Cl1C 0.0168(5) 0.0218(6) 0.0282(7) -0.0028(4) -0.0028(5) 0.0036(5)
Cl2C 0.0203(5) 0.0261(6) 0.0181(6) 0.0041(4) 0.0076(5) 0.0070(5)
Cl3C 0.0280(6) 0.0184(6) 0.0198(6) 0.0066(4) 0.0023(5) 0.0004(5)
Cl4C 0.0208(6) 0.0191(6) 0.0259(6) 0.0046(4) 0.0083(5) 0.0000(5)
Cl5C 0.0154(5) 0.0302(6) 0.0263(6) -0.0051(5) 0.0034(5) -0.0034(5)
Cl6C 0.0260(6) 0.0171(5) 0.0157(6) -0.0045(4) 0.0055(5) 0.0011(5)
O1C 0.0205(17) 0.0292(19) 0.0170(18) 0.0075(15) 0.0029(15) 0.0011(15)
O2C 0.0225(17) 0.0140(16) 0.0222(18) -0.0021(13) 0.0036(14) -0.0002(14)
O3C 0.0184(17) 0.043(2) 0.028(2) 0.0123(15) 0.0122(15) 0.0162(17)
O4C 0.0247(17) 0.0155(16) 0.0165(17) -0.0005(13) 0.0019(14) -0.0008(14)
O5C 0.0135(15) 0.0161(16) 0.0123(16) 0.0008(12) 0.0009(13) 0.0028(13)
O6C 0.0273(18) 0.0292(19) 0.0194(18) 0.0037(15) 0.0073(15) 0.0043(15)
O7C 0.028(2) 0.049(2) 0.038(2) 0.0109(17) 0.0118(18) 0.008(2)
C1C 0.026(3) 0.029(3) 0.026(3) -0.001(2) 0.012(2) -0.005(2)
C2C 0.035(3) 0.075(5) 0.031(3) 0.001(3) 0.010(3) 0.017(3)
C3C 0.030(4) 0.055(7) 0.037(5) 0.001(4) -0.004(4) 0.008(5)
C4C 0.025(3) 0.054(4) 0.028(3) 0.001(2) 0.006(2) 0.005(3)
C5C 0.022(2) 0.019(2) 0.020(3) -0.0016(19) 0.000(2) -0.004(2)
C6C 0.028(3) 0.022(3) 0.024(3) -0.004(2) 0.003(2) -0.003(2)
C7C 0.031(3) 0.019(3) 0.025(3) -0.001(2) 0.008(2) 0.002(2)
C8C 0.023(3) 0.021(3) 0.019(3) -0.004(2) -0.003(2) 0.006(2)
C9C 0.022(2) 0.021(3) 0.017(2) 0.0022(19) 0.001(2) 0.001(2)
C10C 0.026(3) 0.024(3) 0.021(3) -0.005(2) 0.002(2) -0.001(2)
C11C 0.031(3) 0.020(3) 0.025(3) -0.006(2) 0.001(2) -0.003(2)
C12C 0.042(3) 0.013(2) 0.026(3) -0.001(2) 0.003(2) -0.001(2)
C13C 0.016(2) 0.036(3) 0.031(3) 0.012(2) 0.002(2) 0.012(2)
C14C 0.021(3) 0.040(3) 0.040(3) 0.007(2) 0.011(2) 0.003(3)
C15C 0.027(3) 0.063(4) 0.043(4) 0.004(3) 0.023(3) 0.013(3)
C16C 0.034(3) 0.037(3) 0.038(3) 0.006(2) 0.019(3) 0.016(3)
C17C 0.056(4) 0.052(4) 0.052(4) 0.024(3) 0.018(3) 0.014(3)
C18C 0.089(6) 0.116(7) 0.084(6) 0.070(6) 0.045(5) 0.030(6)
C19C 0.107(11) 0.066(9) 0.058(5) 0.013(8) 0.047(6) 0.006(5)
C20C 0.037(3) 0.047(4) 0.037(3) -0.002(3) 0.018(3) 0.010(3)
C90C 0.030(4) 0.055(7) 0.037(5) 0.001(4) -0.004(4) 0.008(5)
C91C 0.107(11) 0.066(9) 0.058(5) 0.013(8) 0.047(6) 0.006(5)
Cu1D 0.0202(3) 0.0164(3) 0.0218(4) 0.0018(3) 0.0038(3) -0.0009(3)
Cu2D 0.0152(3) 0.0177(3) 0.0241(4) -0.0006(3) 0.0024(3) -0.0016(3)
Cu3D 0.0174(3) 0.0232(4) 0.0226(4) -0.0004(3) 0.0063(3) 0.0000(3)
Cu4D 0.0164(3) 0.0199(4) 0.0214(4) 0.0022(3) 0.0039(3) 0.0009(3)
Cl1D 0.0182(5) 0.0199(6) 0.0355(7) 0.0026(4) 0.0000(5) -0.0035(5)
Cl2D 0.0272(6) 0.0199(6) 0.0268(7) -0.0031(5) 0.0077(5) 0.0009(5)
Cl3D 0.0340(7) 0.0226(6) 0.0204(6) 0.0083(5) 0.0029(5) -0.0011(5)
Cl4D 0.0229(6) 0.0233(6) 0.0214(6) -0.0030(4) 0.0046(5) -0.0009(5)
Cl5D 0.0145(5) 0.0283(6) 0.0271(6) 0.0025(4) 0.0051(5) 0.0030(5)
Cl6D 0.0208(6) 0.0212(6) 0.0261(6) -0.0025(4) 0.0040(5) 0.0033(5)
O1D 0.0272(18) 0.0154(17) 0.0285(19) 0.0049(13) 0.0027(15) -0.0008(15)
O2D 0.0136(16) 0.0212(17) 0.0293(19) -0.0009(13) 0.0029(14) -0.0070(15)
O3D 0.0244(18) 0.031(2) 0.027(2) -0.0014(14) 0.0100(16) 0.0007(16)
O4D 0.0192(16) 0.0207(17) 0.0250(18) 0.0025(13) 0.0088(14) 0.0018(15)
O5D 0.0128(15) 0.0158(16) 0.0229(18) -0.0006(12) 0.0013(13) 0.0009(14)
C1D 0.034(3) 0.031(3) 0.046(4) 0.004(2) 0.017(3) -0.013(3)
C2D 0.024(6) 0.051(6) 0.026(5) 0.018(5) -0.016(4) -0.014(4)
C3D 0.039(3) 0.025(3) 0.067(5) 0.013(2) -0.010(3) -0.008(3)
C4D 0.051(4) 0.022(3) 0.032(3) 0.002(2) -0.003(3) 0.002(3)
C5D 0.023(3) 0.019(3) 0.034(3) 0.002(2) 0.002(2) -0.005(2)
C6D 0.021(3) 0.027(3) 0.033(3) -0.004(2) 0.003(2) -0.002(2)
C7D 0.025(3) 0.037(3) 0.035(3) -0.011(2) 0.005(2) -0.001(3)
C8D 0.018(2) 0.032(3) 0.037(3) -0.001(2) 0.011(2) -0.009(3)
C9D 0.060(4) 0.042(4) 0.048(4) 0.007(3) 0.035(3) 0.013(3)
C10D 0.041(4) 0.062(4) 0.041(4) -0.006(3) 0.025(3) 0.007(3)
C11D 0.043(4) 0.056(4) 0.063(5) 0.002(3) 0.033(3) -0.008(4)
C12D 0.025(5) 0.040(5) 0.020(5) 0.010(3) 0.003(4) 0.001(3)
C13D 0.022(3) 0.039(3) 0.031(3) 0.006(2) 0.014(2) 0.003(3)
C14D 0.020(3) 0.041(3) 0.036(3) -0.006(2) 0.007(2) 0.011(3)
C15D 0.029(3) 0.029(3) 0.036(3) 0.005(2) 0.003(2) 0.011(3)
C16D 0.016(2) 0.023(3) 0.035(3) 0.0085(19) 0.006(2) 0.002(2)
C90D 0.025(5) 0.040(5) 0.020(5) 0.010(3) 0.003(4) 0.001(3)
C91D 0.024(6) 0.051(6) 0.026(5) 0.018(5) -0.016(4) -0.014(4)
Cu1E 0.0173(3) 0.0252(4) 0.0198(4) 0.0024(3) 0.0055(3) 0.0009(3)
Cu2E 0.0182(3) 0.0185(3) 0.0178(4) 0.0024(3) 0.0023(3) 0.0028(3)
Cu3E 0.0197(3) 0.0149(3) 0.0219(4) 0.0009(3) 0.0018(3) -0.0014(3)
Cu4E 0.0184(3) 0.0187(3) 0.0166(4) -0.0013(3) 0.0044(3) -0.0012(3)
Cl1E 0.0195(5) 0.0262(6) 0.0207(6) 0.0012(4) 0.0047(5) 0.0041(5)
Cl2E 0.0196(6) 0.0236(6) 0.0356(7) 0.0028(5) 0.0037(5) -0.0073(5)
Cl3E 0.0171(5) 0.0328(7) 0.0236(6) -0.0029(5) 0.0059(5) -0.0063(5)
Cl4E 0.0185(5) 0.0190(6) 0.0238(6) -0.0006(4) 0.0005(5) 0.0009(5)
Cl5E 0.0371(7) 0.0196(6) 0.0194(6) -0.0043(5) 0.0048(5) 0.0030(5)
Cl6E 0.0224(6) 0.0187(6) 0.0221(6) 0.0034(4) 0.0055(5) 0.0009(5)
O1E 0.0270(19) 0.035(2) 0.022(2) 0.0057(16) 0.0108(16) 0.0064(16)
O2E 0.0191(17) 0.0246(18) 0.0197(18) 0.0015(13) 0.0003(14) 0.0051(15)
O3E 0.0218(17) 0.0154(17) 0.032(2) 0.0009(13) 0.0007(15) -0.0003(15)
O4E 0.0203(17) 0.0185(17) 0.0221(18) -0.0039(13) 0.0092(14) -0.0019(14)
O5E 0.0153(15) 0.0183(16) 0.0164(17) 0.0030(12) 0.0027(13) 0.0007(14)
O6E 0.0270(19) 0.041(2) 0.032(2) 0.0087(16) 0.0124(17) 0.0115(18)
C1E 0.033(3) 0.051(4) 0.024(3) 0.010(3) 0.010(2) 0.010(3)
C2E 0.028(3) 0.040(3) 0.037(3) 0.004(2) 0.003(3) 0.000(3)
C3E 0.038(3) 0.044(4) 0.044(4) 0.008(3) 0.006(3) -0.007(3)
C4E 0.028(3) 0.056(4) 0.034(3) 0.008(3) 0.011(3) -0.001(3)
C5E 0.031(3) 0.088(5) 0.028(3) 0.016(3) 0.005(3) 0.012(3)
C6E 0.026(3) 0.039(3) 0.026(3) -0.008(2) -0.007(2) 0.013(3)
C7E 0.031(3) 0.053(4) 0.039(4) 0.012(3) 0.002(3) 0.007(3)
C8E 0.034(3) 0.046(4) 0.029(3) 0.020(3) 0.007(3) 0.004(3)
C9E 0.027(3) 0.023(3) 0.036(3) 0.007(2) 0.003(2) 0.003(2)
C10E 0.045(4) 0.025(3) 0.051(4) 0.008(3) 0.003(3) 0.013(3)
C11E 0.034(3) 0.028(3) 0.032(3) -0.009(2) 0.002(3) 0.005(2)
C12E 0.022(3) 0.024(3) 0.043(3) -0.003(2) 0.007(2) 0.003(3)
C13E 0.024(3) 0.027(3) 0.025(3) -0.004(2) 0.011(2) -0.003(2)
C14E 0.037(3) 0.025(3) 0.040(3) 0.002(2) 0.020(3) -0.007(3)
C15E 0.039(3) 0.029(3) 0.031(3) -0.007(2) 0.015(3) -0.012(2)
C16E 0.026(3) 0.029(3) 0.023(3) -0.008(2) 0.009(2) -0.006(2)
O7E 0.063(6) 0.061(3) 0.032(2) 0.026(3) 0.016(3) 0.002(2)
C17E 0.052(4) 0.049(4) 0.054(5) 0.018(3) 0.019(4) 0.006(4)
C18E 0.084(6) 0.068(5) 0.064(5) 0.028(4) 0.013(4) -0.009(4)
C19E 0.068(5) 0.055(5) 0.057(5) 0.015(4) 0.003(4) -0.013(4)
C20E 0.028(6) 0.052(4) 0.038(4) 0.007(3) 0.006(4) -0.003(3)
O90E 0.063(6) 0.061(3) 0.032(2) 0.026(3) 0.016(3) 0.002(2)
C90E 0.028(6) 0.052(4) 0.038(4) 0.007(3) 0.006(4) -0.003(3)
C91E 0.068(5) 0.055(5) 0.057(5) 0.015(4) 0.003(4) -0.013(4)
C92E 0.084(6) 0.068(5) 0.064(5) 0.028(4) 0.013(4) -0.009(4)
C93E 0.052(4) 0.049(4) 0.054(5) 0.018(3) 0.019(4) 0.006(4)
Cu1F 0.0167(3) 0.0190(3) 0.0173(4) 0.0028(3) 0.0035(3) 0.0031(3)
Cu2F 0.0179(3) 0.0147(3) 0.0193(4) -0.0021(3) 0.0038(3) -0.0003(3)
Cu3F 0.0147(3) 0.0258(4) 0.0201(4) 0.0030(3) 0.0068(3) 0.0040(3)
Cu4F 0.0207(3) 0.0144(3) 0.0164(4) -0.0004(3) 0.0043(3) -0.0004(3)
Cl1F 0.0171(5) 0.0225(6) 0.0251(6) -0.0024(4) 0.0017(5) 0.0025(5)
Cl2F 0.0192(5) 0.0235(6) 0.0162(6) 0.0009(4) 0.0061(4) 0.0035(5)
Cl3F 0.0308(6) 0.0189(6) 0.0210(6) 0.0072(5) 0.0031(5) 0.0001(5)
Cl4F 0.0223(6) 0.0206(6) 0.0326(7) 0.0049(4) 0.0101(5) -0.0015(5)
Cl5F 0.0179(6) 0.0332(7) 0.0261(6) -0.0069(5) 0.0034(5) -0.0033(5)
Cl6F 0.0304(6) 0.0175(6) 0.0187(6) -0.0050(4) 0.0083(5) 0.0002(5)
O1F 0.0237(18) 0.0297(19) 0.0174(18) 0.0076(15) 0.0046(15) 0.0056(16)
O2F 0.0241(17) 0.0144(16) 0.0200(18) -0.0047(13) 0.0010(14) -0.0003(14)
O3F 0.0161(18) 0.024(2) 0.021(2) 0.0035(15) 0.0040(17) 0.0027(17)
O4F 0.0289(18) 0.0139(16) 0.0182(18) 0.0014(13) 0.0014(15) 0.0020(14)
O5F 0.0164(15) 0.0158(16) 0.0125(16) -0.0008(12) 0.0045(13) 0.0013(13)
O6F 0.072(3) 0.107(4) 0.025(2) -0.044(3) 0.010(2) -0.002(3)
O7F 0.027(2) 0.044(2) 0.033(2) 0.0045(16) 0.0075(17) 0.0023(18)
O90F 0.0161(18) 0.024(2) 0.021(2) 0.0035(15) 0.0040(17) 0.0027(17)
C1F 0.075(5) 0.058(4) 0.031(3) -0.041(4) 0.017(3) -0.007(3)
C2F 0.038(4) 0.054(6) 0.034(4) 0.017(4) 0.005(3) 0.006(4)
C3F 0.055(4) 0.058(4) 0.058(5) -0.011(3) 0.004(4) -0.022(4)
C4F 0.032(3) 0.062(5) 0.072(5) -0.001(3) 0.010(3) 0.018(4)
C5F 0.031(3) 0.021(3) 0.024(3) -0.005(2) 0.004(2) -0.005(2)
C6F 0.028(3) 0.021(3) 0.033(3) -0.005(2) 0.010(2) -0.005(2)
C7F 0.030(3) 0.016(2) 0.034(3) -0.001(2) 0.010(2) -0.001(2)
C8F 0.031(3) 0.026(3) 0.023(3) -0.003(2) 0.002(2) 0.005(2)
C9F 0.030(3) 0.018(2) 0.018(3) 0.003(2) -0.002(2) 0.000(2)
C10F 0.039(3) 0.024(3) 0.025(3) 0.000(2) 0.003(2) -0.001(2)
C11F 0.044(3) 0.022(3) 0.029(3) -0.005(2) 0.000(3) 0.000(2)
C12F 0.046(3) 0.010(2) 0.030(3) 0.002(2) 0.004(3) 0.001(2)
C13F 0.024(3) 0.035(3) 0.032(3) 0.011(2) 0.009(2) 0.015(3)
C14F 0.025(3) 0.038(3) 0.044(4) 0.007(2) 0.009(3) 0.006(3)
C15F 0.019(3) 0.042(3) 0.033(3) 0.000(2) 0.012(2) 0.005(3)
C16F 0.026(3) 0.037(3) 0.040(3) 0.005(2) 0.013(3) 0.016(3)
C17F 0.036(3) 0.047(4) 0.034(3) 0.000(3) 0.006(3) 0.000(3)
C18F 0.025(3) 0.043(3) 0.044(4) 0.002(2) 0.007(3) 0.009(3)
C19F 0.040(3) 0.042(4) 0.042(4) -0.002(3) 0.019(3) 0.003(3)
C20F 0.030(3) 0.055(4) 0.033(3) 0.002(3) 0.008(3) 0.001(3)
C90F 0.038(4) 0.054(6) 0.034(4) 0.017(4) 0.005(3) 0.006(4)
Cu1G 0.0194(3) 0.0162(3) 0.0260(4) 0.0027(3) 0.0052(3) -0.0010(3)
Cu2G 0.0157(3) 0.0184(4) 0.0251(4) -0.0001(3) 0.0038(3) -0.0020(3)
Cu3G 0.0179(3) 0.0219(4) 0.0257(4) -0.0005(3) 0.0077(3) -0.0008(3)
Cu4G 0.0164(3) 0.0189(4) 0.0233(4) 0.0031(3) 0.0046(3) -0.0002(3)
Cl1G 0.0185(5) 0.0218(6) 0.0330(7) 0.0038(4) 0.0021(5) -0.0057(5)
Cl2G 0.0266(6) 0.0190(6) 0.0365(7) 0.0002(5) 0.0116(5) 0.0019(5)
Cl3G 0.0274(6) 0.0243(6) 0.0234(6) 0.0063(5) 0.0036(5) -0.0036(5)
Cl4G 0.0240(6) 0.0257(6) 0.0219(6) -0.0038(5) 0.0065(5) -0.0025(5)
Cl5G 0.0162(5) 0.0244(6) 0.0297(7) 0.0022(4) 0.0058(5) 0.0022(5)
Cl6G 0.0212(6) 0.0192(6) 0.0259(6) -0.0022(4) 0.0042(5) 0.0012(5)
O1G 0.0228(17) 0.0175(17) 0.031(2) 0.0050(13) 0.0068(15) -0.0031(15)
O2G 0.0140(16) 0.0218(17) 0.0305(19) -0.0010(13) 0.0009(14) -0.0082(15)
O3G 0.0208(17) 0.031(2) 0.030(2) -0.0017(14) 0.0111(15) -0.0018(16)
O4G 0.0196(16) 0.0204(17) 0.0211(18) 0.0043(13) 0.0059(14) 0.0012(14)
O5G 0.0126(15) 0.0174(16) 0.0257(18) 0.0005(12) 0.0056(14) -0.0009(14)
C1G 0.025(3) 0.023(3) 0.024(3) 0.002(2) 0.007(2) -0.006(2)
C2G 0.022(3) 0.029(3) 0.035(3) 0.002(2) 0.008(2) -0.002(2)
C3G 0.036(3) 0.020(3) 0.048(4) 0.005(2) 0.012(3) 0.002(3)
C4G 0.032(3) 0.018(3) 0.045(3) 0.004(2) 0.014(3) 0.009(2)
C5G 0.022(3) 0.026(3) 0.050(4) -0.002(2) 0.007(3) -0.017(3)
C6G 0.027(4) 0.040(6) 0.030(7) -0.011(4) 0.005(6) -0.010(6)
C7G 0.028(4) 0.051(7) 0.040(7) -0.018(4) 0.011(5) -0.017(5)
C8G 0.022(3) 0.038(3) 0.036(3) -0.005(2) 0.013(2) -0.016(3)
C9G 0.037(3) 0.050(4) 0.038(4) -0.009(3) 0.019(3) 0.007(3)
C10G 0.066(4) 0.046(4) 0.035(4) -0.021(3) 0.026(3) -0.006(3)
C11G 0.053(4) 0.055(4) 0.059(4) -0.013(3) 0.038(4) -0.013(4)
C12G 0.032(3) 0.040(3) 0.046(4) 0.002(2) 0.024(3) -0.007(3)
C13G 0.025(3) 0.041(3) 0.021(3) 0.010(2) 0.008(2) 0.004(2)
C14G 0.025(3) 0.040(3) 0.040(3) 0.001(2) 0.010(3) 0.015(3)
C15G 0.024(3) 0.031(3) 0.031(3) 0.007(2) 0.004(2) 0.008(2)
C16G 0.020(2) 0.025(3) 0.023(3) 0.0041(19) 0.003(2) 0.001(2)
C90G 0.027(4) 0.040(6) 0.030(7) -0.011(4) 0.005(6) -0.010(6)
C91G 0.028(4) 0.051(7) 0.040(7) -0.018(4) 0.011(5) -0.017(5)
Cu1H 0.0145(3) 0.0212(4) 0.0212(4) 0.0003(3) 0.0065(3) 0.0029(3)
Cu2H 0.0160(3) 0.0180(3) 0.0195(4) 0.0017(3) 0.0035(3) 0.0032(3)
Cu3H 0.0166(3) 0.0143(3) 0.0194(4) -0.0011(3) 0.0055(3) 0.0006(3)
Cu4H 0.0195(3) 0.0192(4) 0.0177(4) -0.0036(3) 0.0049(3) -0.0020(3)
Cl1H 0.0186(5) 0.0241(6) 0.0208(6) -0.0007(4) 0.0062(5) 0.0056(5)
Cl2H 0.0183(5) 0.0196(6) 0.0249(6) 0.0018(4) 0.0088(5) 0.0008(5)
Cl3H 0.0170(5) 0.0385(7) 0.0261(7) -0.0054(5) 0.0041(5) -0.0085(6)
Cl4H 0.0172(5) 0.0216(6) 0.0258(6) -0.0033(4) 0.0002(5) 0.0035(5)
Cl5H 0.0348(6) 0.0178(6) 0.0187(6) -0.0078(5) 0.0108(5) -0.0012(5)
Cl6H 0.0246(6) 0.0169(6) 0.0255(6) 0.0017(4) 0.0070(5) -0.0009(5)
O1H 0.0155(17) 0.031(2) 0.024(2) 0.0021(14) 0.0069(15) 0.0046(16)
O2H 0.0190(17) 0.0288(19) 0.0211(18) 0.0070(14) 0.0025(14) 0.0034(15)
O3H 0.0201(17) 0.0141(16) 0.0238(18) -0.0007(12) 0.0087(14) -0.0018(14)
O4H 0.0314(19) 0.0221(18) 0.0195(18) -0.0064(14) 0.0110(15) -0.0030(15)
O5H 0.0149(15) 0.0162(16) 0.0160(16) -0.0005(12) 0.0042(13) 0.0014(13)
O6H 0.025(2) 0.075(3) 0.034(2) 0.0207(19) 0.0118(18) 0.025(2)
O7H 0.032(2) 0.044(2) 0.030(2) 0.0070(17) 0.0181(17) 0.0028(18)
C1H 0.025(3) 0.054(4) 0.029(3) 0.004(2) 0.008(2) 0.014(3)
C2H 0.033(3) 0.061(4) 0.031(3) 0.008(3) 0.006(3) 0.010(3)
C3H 0.025(3) 0.056(4) 0.065(5) 0.009(3) 0.011(3) 0.034(4)
C4H 0.025(3) 0.076(5) 0.045(4) 0.018(3) 0.015(3) 0.014(3)
C5H 0.031(3) 0.052(4) 0.027(3) 0.007(3) 0.002(2) 0.002(3)
C6H 0.034(3) 0.052(4) 0.039(4) 0.001(3) -0.008(3) 0.015(3)
C7H 0.040(4) 0.086(6) 0.053(4) 0.034(4) -0.011(3) -0.005(4)
C8H 0.029(4) 0.032(5) 0.044(4) 0.009(3) 0.011(3) 0.005(4)
C9H 0.028(3) 0.021(3) 0.025(3) -0.001(2) 0.011(2) -0.004(2)
C10H 0.033(3) 0.019(3) 0.027(3) -0.005(2) 0.010(2) -0.004(2)
C11H 0.023(3) 0.025(3) 0.024(3) -0.007(2) 0.004(2) -0.001(2)
C12H 0.020(2) 0.018(2) 0.026(3) 0.0007(19) 0.011(2) 0.001(2)
C13H 0.037(3) 0.029(3) 0.031(3) -0.003(2) 0.018(3) 0.001(2)
C14H 0.053(4) 0.027(3) 0.049(4) 0.004(3) 0.032(3) -0.002(3)
C15H 0.062(4) 0.020(3) 0.030(3) -0.008(3) 0.015(3) -0.005(2)
C16H 0.036(3) 0.026(3) 0.033(3) -0.016(2) 0.007(3) -0.007(2)
C17H 0.041(3) 0.045(4) 0.033(3) 0.016(3) 0.018(3) 0.008(3)
C18H 0.034(4) 0.099(6) 0.072(5) 0.028(4) 0.033(4) 0.046(5)
C19H 0.052(4) 0.095(6) 0.079(5) 0.040(4) 0.044(4) 0.061(5)
C20H 0.026(3) 0.048(4) 0.027(3) 0.006(2) 0.006(2) 0.006(3)
C90H 0.029(4) 0.032(5) 0.044(4) 0.009(3) 0.011(3) 0.005(4)
Cu1I 0.0190(3) 0.0182(3) 0.0177(4) 0.0015(3) 0.0042(3) 0.0018(3)
Cu2I 0.0200(3) 0.0140(3) 0.0186(4) -0.0022(3) 0.0045(3) 0.0003(3)
Cu3I 0.0165(3) 0.0201(4) 0.0198(4) 0.0001(3) 0.0068(3) -0.0002(3)
Cu4I 0.0243(4) 0.0148(3) 0.0148(4) -0.0005(3) 0.0057(3) -0.0014(3)
Cl1I 0.0226(5) 0.0183(5) 0.0180(6) -0.0018(4) 0.0077(5) 0.0025(5)
Cl2I 0.0203(6) 0.0331(7) 0.0219(6) -0.0076(5) 0.0043(5) -0.0058(5)
Cl3I 0.0211(6) 0.0171(6) 0.0307(7) 0.0012(4) 0.0088(5) -0.0025(5)
Cl4I 0.0167(5) 0.0185(6) 0.0277(6) -0.0005(4) 0.0026(5) 0.0018(5)
Cl5I 0.0402(7) 0.0182(6) 0.0171(6) -0.0065(5) 0.0100(5) -0.0003(5)
Cl6I 0.0326(6) 0.0195(6) 0.0216(6) 0.0076(5) 0.0036(5) -0.0030(5)
O1I 0.0261(19) 0.0270(19) 0.0189(19) 0.0056(15) 0.0029(16) 0.0032(16)
O2I 0.0236(17) 0.0144(16) 0.0204(18) -0.0036(13) 0.0015(14) 0.0003(14)
O3I 0.0175(16) 0.0281(19) 0.0240(19) 0.0016(13) 0.0090(14) 0.0014(15)
O4I 0.0343(19) 0.0128(16) 0.0150(17) 0.0015(13) 0.0047(15) 0.0016(14)
O5I 0.0189(16) 0.0153(16) 0.0159(17) -0.0010(12) 0.0056(13) -0.0017(13)
O6I 0.037(2) 0.085(3) 0.020(2) -0.016(2) 0.0130(18) -0.004(2)
O7I 0.0257(19) 0.043(2) 0.031(2) -0.0007(16) 0.0065(17) 0.0022(18)
C1I 0.022(3) 0.037(3) 0.041(3) -0.009(2) 0.013(3) -0.003(3)
C2I 0.038(3) 0.038(3) 0.030(3) -0.006(2) 0.011(3) -0.005(3)
C3I 0.028(3) 0.032(3) 0.042(3) -0.002(2) 0.006(3) 0.000(3)
C4I 0.026(3) 0.041(3) 0.040(3) -0.013(2) 0.010(3) 0.000(3)
C5I 0.028(3) 0.016(2) 0.020(3) -0.005(2) -0.005(2) -0.003(2)
C6I 0.029(3) 0.021(3) 0.020(3) -0.006(2) 0.003(2) -0.002(2)
C7I 0.024(3) 0.023(3) 0.033(3) 0.003(2) 0.002(2) 0.002(2)
C8I 0.028(3) 0.020(3) 0.023(3) -0.001(2) 0.004(2) 0.005(2)
C9I 0.041(3) 0.021(3) 0.014(3) 0.003(2) 0.000(2) 0.001(2)
C10I 0.040(3) 0.029(3) 0.018(3) -0.009(2) -0.005(2) 0.000(2)
C11I 0.042(3) 0.027(3) 0.028(3) -0.009(2) 0.003(3) -0.001(2)
C12I 0.042(3) 0.010(2) 0.023(3) -0.001(2) 0.006(2) 0.000(2)
C13I 0.021(3) 0.027(3) 0.034(3) 0.001(2) 0.007(2) 0.003(2)
C14I 0.033(3) 0.039(3) 0.049(4) 0.011(3) 0.016(3) 0.008(3)
C15I 0.048(6) 0.044(6) 0.041(4) 0.020(4) 0.020(4) 0.000(5)
C16I 0.033(3) 0.067(4) 0.027(3) 0.003(3) 0.014(3) -0.005(3)
C17I 0.039(4) 0.068(5) 0.059(5) 0.012(3) -0.011(3) -0.001(4)
C18I 0.035(3) 0.042(4) 0.091(6) 0.018(3) 0.027(4) 0.021(4)
C19I 0.048(4) 0.048(4) 0.051(4) -0.007(3) 0.026(3) -0.016(3)
C20I 0.030(3) 0.033(3) 0.037(3) -0.002(2) 0.009(3) 0.009(3)
C90I 0.048(6) 0.044(6) 0.041(4) 0.020(4) 0.020(4) 0.000(5)

loop_
_atom_type_symbol
_atom_type_description
_atom_type_scat_dispersion_real
_atom_type_scat_dispersion_imag
_atom_type_scat_source
C C 0.0181 0.0091 'International Tables Vol C Tables 4.2.6.8 and 6.1.1.4'
H H 0.0000 0.0000 'International Tables Vol C Tables 4.2.6.8 and 6.1.1.4'
O O 0.0492 0.0322 'International Tables Vol C Tables 4.2.6.8 and 6.1.1.4'
Cl Cl 0.3639 0.7018 'International Tables Vol C Tables 4.2.6.8 and 6.1.1.4'
Cu Cu -1.9646 0.5888 'International Tables Vol C Tables 4.2.6.8 and 6.1.1.4'
P P 0.2955 0.4335 'International Tables Vol C Tables 4.2.6.8 and 6.1.1.4'

loop_
_geom_angle_atom_site_label_1
_geom_angle_atom_site_label_2
_geom_angle_atom_site_label_3
_geom_angle
O5A Cu1A O1A 175.51(14)
O5A Cu1A Cl2A 85.34(10)
O1A Cu1A Cl2A 92.97(10)
O5A Cu1A Cl1A 83.94(9)
O1A Cu1A Cl1A 93.81(10)
Cl2A Cu1A Cl1A 127.21(5)
O5A Cu1A Cl3A 86.57(10)
O1A Cu1A Cl3A 97.89(10)
Cl2A Cu1A Cl3A 118.74(5)
Cl1A Cu1A Cl3A 111.99(5)
O5A Cu2A O2A 179.33(14)
O5A Cu2A Cl1A 84.74(9)
O2A Cu2A Cl1A 95.77(10)
O5A Cu2A Cl4A 84.30(10)
O2A Cu2A Cl4A 95.73(10)
Cl1A Cu2A Cl4A 127.68(5)
O5A Cu2A Cl6A 85.07(10)
O2A Cu2A Cl6A 94.32(10)
Cl1A Cu2A Cl6A 113.33(5)
Cl4A Cu2A Cl6A 116.41(5)
O5A Cu3A O3A 177.47(15)
O5A Cu3A Cl2A 85.22(10)
O3A Cu3A Cl2A 93.99(12)
O5A Cu3A Cl5A 84.98(10)
O3A Cu3A Cl5A 97.53(11)
Cl2A Cu3A Cl5A 113.40(5)
O5A Cu3A Cl4A 84.52(10)
O3A Cu3A Cl4A 93.86(13)
Cl2A Cu3A Cl4A 121.49(5)
Cl5A Cu3A Cl4A 122.76(5)
O5A Cu4A O4A 177.04(13)
O5A Cu4A Cl5A 85.26(10)
O4A Cu4A Cl5A 97.47(10)
O5A Cu4A Cl6A 86.31(10)
O4A Cu4A Cl6A 91.21(10)
Cl5A Cu4A Cl6A 124.00(5)
O5A Cu4A Cl3A 85.56(10)
O4A Cu4A Cl3A 94.35(10)
Cl5A Cu4A Cl3A 113.35(5)
Cl6A Cu4A Cl3A 120.99(5)
Cu2A Cl1A Cu1A 80.82(4)
Cu1A Cl2A Cu3A 80.64(4)
Cu1A Cl3A Cu4A 78.63(4)
Cu3A Cl4A Cu2A 80.67(4)
Cu4A Cl5A Cu3A 80.11(4)
Cu4A Cl6A Cu2A 79.42(4)
C1A O1A C4A 107.5(4)
C1A O1A Cu1A 122.0(3)
C4A O1A Cu1A 123.4(3)
C5A O2A C8A 109.5(3)
C5A O2A Cu2A 119.4(3)
C8A O2A Cu2A 119.6(3)
C12A O3A C9A 110.1(5)
C91A O3A C9A 112.1(13)
C12A O3A Cu3A 129.4(5)
C91A O3A Cu3A 121.7(11)
C9A O3A Cu3A 120.3(3)
C16A O4A C13A 109.5(3)
C16A O4A Cu4A 118.8(3)
C13A O4A Cu4A 114.7(3)
Cu4A O5A Cu3A 109.30(14)
Cu4A O5A Cu2A 109.17(15)
Cu3A O5A Cu2A 110.48(15)
Cu4A O5A Cu1A 109.24(15)
Cu3A O5A Cu1A 108.80(15)
Cu2A O5A Cu1A 109.83(14)
O1A C1A C2A 105.7(4)
O1A C1A H1A 110.6
C2A C1A H1A 110.6
O1A C1A H1B 110.6
C2A C1A H1B 110.6
H1A C1A H1B 108.7
C3A C2A C1A 106.9(5)
C3A C2A H2A 110.3
C1A C2A H2A 110.3
C3A C2A H2B 110.3
C1A C2A H2B 110.3
H2A C2A H2B 108.6
C2A C3A C4A 103.3(5)
C2A C3A H3A 111.1
C4A C3A H3A 111.1
C2A C3A H3B 111.1
C4A C3A H3B 111.1
H3A C3A H3B 109.1
O1A C4A C3A 102.8(4)
O1A C4A H4A 111.2
C3A C4A H4A 111.2
O1A C4A H4B 111.2
C3A C4A H4B 111.2
H4A C4A H4B 109.1
O2A C5A C6A 103.4(4)
O2A C5A H5A 111.1
C6A C5A H5A 111.1
O2A C5A H5B 111.1
C6A C5A H5B 111.1
H5A C5A H5B 109.1
C5A C6A C7A 101.9(4)
C5A C6A H6A 111.4
C7A C6A H6A 111.4
C5A C6A H6B 111.4
C7A C6A H6B 111.4
H6A C6A H6B 109.3
C6A C7A C8A 103.6(4)
C6A C7A H7A 111.0
C8A C7A H7A 111.0
C6A C7A H7B 111.0
C8A C7A H7B 111.0
H7A C7A H7B 109.0
O2A C8A C7A 104.8(4)
O2A C8A H8A 110.8
C7A C8A H8A 110.8
O2A C8A H8B 110.8
C7A C8A H8B 110.8
H8A C8A H8B 108.9
O3A C9A C10A 104.9(4)
O3A C9A H9A 110.8
C10A C9A H9A 110.8
O3A C9A H9B 110.8
C10A C9A H9B 110.8
H9A C9A H9B 108.8
C11A C10A C9A 106.9(5)
C90A C10A C9A 100.6(11)
C11A C10A H10A 110.3
C9A C10A H10A 110.3
C11A C10A H10B 110.3
C9A C10A H10B 110.3
H10A C10A H10B 108.6
C12A C11A C10A 100.8(7)
C12A C11A H11A 111.6
C10A C11A H11A 111.6
C12A C11A H11B 111.6
C10A C11A H11B 111.6
H11A C11A H11B 109.4
O3A C12A C11A 110.1(8)
O3A C12A H12A 109.6
C11A C12A H12A 109.6
O3A C12A H12B 109.6
C11A C12A H12B 109.6
H12A C12A H12B 108.2
O4A C13A C14A 105.3(4)
O4A C13A H13A 110.7
C14A C13A H13A 110.7
O4A C13A H13B 110.7
C14A C13A H13B 110.7
H13A C13A H13B 108.8
C13A C14A C15A 102.4(4)
C13A C14A H14A 111.3
C15A C14A H14A 111.3
C13A C14A H14B 111.3
C15A C14A H14B 111.3
H14A C14A H14B 109.2
C16A C15A C14A 101.9(4)
C16A C15A H15A 111.4
C14A C15A H15A 111.4
C16A C15A H15B 111.4
C14A C15A H15B 111.4
H15A C15A H15B 109.3
O4A C16A C15A 105.0(4)
O4A C16A H16A 110.8
C15A C16A H16A 110.8
O4A C16A H16B 110.8
C15A C16A H16B 110.8
H16A C16A H16B 108.8
C10A C90A C91A 109(2)
C10A C90A H90A 110.0
C91A C90A H90A 110.0
C10A C90A H90B 110.0
C91A C90A H90B 110.0
H90A C90A H90B 108.3
O3A C91A C90A 95(2)
O3A C91A H91A 112.8
C90A C91A H91A 112.8
O3A C91A H91B 112.8
C90A C91A H91B 112.8
H91A C91A H91B 110.3
O5B Cu1B O1B 179.20(14)
O5B Cu1B Cl2B 84.54(9)
O1B Cu1B Cl2B 94.66(11)
O5B Cu1B Cl1B 85.71(9)
O1B Cu1B Cl1B 94.79(11)
Cl2B Cu1B Cl1B 123.78(5)
O5B Cu1B Cl3B 83.59(10)
O1B Cu1B Cl3B 96.78(11)
Cl2B Cu1B Cl3B 120.50(5)
Cl1B Cu1B Cl3B 113.10(5)
O5B Cu2B O2B 177.32(13)
O5B Cu2B Cl4B 86.04(9)
O2B Cu2B Cl4B 95.36(10)
O5B Cu2B Cl6B 85.62(10)
O2B Cu2B Cl6B 95.76(10)
Cl4B Cu2B Cl6B 117.01(5)
O5B Cu2B Cl1B 85.28(9)
O2B Cu2B Cl1B 92.04(10)
Cl4B Cu2B Cl1B 120.75(5)
Cl6B Cu2B Cl1B 120.52(5)
O5B Cu3B O3B 178.34(14)
O5B Cu3B Cl2B 85.08(9)
O3B Cu3B Cl2B 95.80(10)
O5B Cu3B Cl5B 85.58(10)
O3B Cu3B Cl5B 92.76(10)
Cl2B Cu3B Cl5B 125.08(5)
O5B Cu3B Cl4B 84.81(9)
O3B Cu3B Cl4B 96.06(10)
Cl2B Cu3B Cl4B 115.72(5)
Cl5B Cu3B Cl4B 117.08(5)
O5B Cu4B O4B 178.40(13)
O5B Cu4B Cl3B 85.95(9)
O4B Cu4B Cl3B 95.47(10)
O5B Cu4B Cl5B 84.88(9)
O4B Cu4B Cl5B 93.67(10)
Cl3B Cu4B Cl5B 126.25(5)
O5B Cu4B Cl6B 85.21(9)
O4B Cu4B Cl6B 94.61(10)
Cl3B Cu4B Cl6B 123.31(5)
Cl5B Cu4B Cl6B 108.47(5)
Cu1B Cl1B Cu2B 79.51(4)
Cu3B Cl2B Cu1B 80.71(4)
Cu4B Cl3B Cu1B 80.43(4)
Cu2B Cl4B Cu3B 79.65(4)
Cu3B Cl5B Cu4B 79.87(4)
Cu2B Cl6B Cu4B 79.51(4)
Cu1B O1B H25B 109(4)
Cu1B O1B H26B 117(4)
H25B O1B H26B 108(5)
C8B O2B C5B 104.7(4)
C8B O2B Cu2B 121.2(3)
C5B O2B Cu2B 119.3(3)
C9B O3B C12B 109.8(3)
C9B O3B Cu3B 125.5(3)
C12B O3B Cu3B 120.8(3)
C13B O4B C16B 108.1(3)
C13B O4B Cu4B 119.1(3)
C16B O4B Cu4B 119.9(3)
Cu1B O5B Cu3B 109.67(14)
Cu1B O5B Cu2B 109.21(15)
Cu3B O5B Cu2B 109.35(15)
Cu1B O5B Cu4B 110.01(15)
Cu3B O5B Cu4B 109.32(15)
Cu2B O5B Cu4B 109.27(14)
C4B O6B C1B 110.5(4)
C20B O7B C17B 108.7(4)
O6B C1B C2B 106.4(4)
O6B C1B H1C 110.5
C2B C1B H1C 110.5
O6B C1B H1D 110.5
C2B C1B H1D 110.5
H1C C1B H1D 108.6
C3B C2B C1B 103.3(4)
C3B C2B H2C 111.1
C1B C2B H2C 111.1
C3B C2B H2D 111.1
C1B C2B H2D 111.1
H2C C2B H2D 109.1
C2B C3B C4B 104.1(4)
C2B C3B H3C 110.9
C4B C3B H3C 110.9
C2B C3B H3D 110.9
C4B C3B H3D 110.9
H3C C3B H3D 109.0
O6B C4B C3B 105.7(4)
O6B C4B H4C 110.6
C3B C4B H4C 110.6
O6B C4B H4D 110.6
C3B C4B H4D 110.6
H4C C4B H4D 108.7
O2B C5B C6B 103.6(4)
O2B C5B H5C 111.0
C6B C5B H5C 111.0
O2B C5B H5D 111.0
C6B C5B H5D 111.0
H5C C5B H5D 109.0
C5B C6B C7B 103.9(4)
C5B C6B H6C 111.0
C7B C6B H6C 111.0
C5B C6B H6D 111.0
C7B C6B H6D 111.0
H6C C6B H6D 109.0
C8B C7B C6B 105.1(4)
C8B C7B H7C 110.7
C6B C7B H7C 110.7
C8B C7B H7D 110.7
C6B C7B H7D 110.7
H7C C7B H7D 108.8
O2B C8B C7B 104.6(4)
O2B C8B H8C 110.8
C7B C8B H8C 110.8
O2B C8B H8D 110.8
C7B C8B H8D 110.8
H8C C8B H8D 108.9
O3B C9B C10B 103.8(4)
O3B C9B H9C 111.0
C10B C9B H9C 111.0
O3B C9B H9D 111.0
C10B C9B H9D 111.0
H9C C9B H9D 109.0
C9B C10B C11B 102.7(4)
C9B C10B H10C 111.2
C11B C10B H10C 111.2
C9B C10B H10D 111.2
C11B C10B H10D 111.2
H10C C10B H10D 109.1
C10B C11B C12B 102.3(4)
C10B C11B H11C 111.3
C12B C11B H11C 111.3
C10B C11B H11D 111.3
C12B C11B H11D 111.3
H11C C11B H11D 109.2
O3B C12B C11B 105.0(4)
O3B C12B H12C 110.7
C11B C12B H12C 110.7
O3B C12B H12D 110.7
C11B C12B H12D 110.7
H12C C12B H12D 108.8
O4B C13B C14B 105.4(4)
O4B C13B H13C 110.7
C14B C13B H13C 110.7
O4B C13B H13D 110.7
C14B C13B H13D 110.7
H13C C13B H13D 108.8
C13B C14B C15B 102.3(4)
C13B C14B H14C 111.3
C15B C14B H14C 111.3
C13B C14B H14D 111.3
C15B C14B H14D 111.3
H14C C14B H14D 109.2
C16B C15B C14B 101.5(4)
C16B C15B H15C 111.5
C14B C15B H15C 111.5
C16B C15B H15D 111.5
C14B C15B H15D 111.5
H15C C15B H15D 109.3
O4B C16B C15B 104.6(4)
O4B C16B H16C 110.8
C15B C16B H16C 110.8
O4B C16B H16D 110.8
C15B C16B H16D 110.8
H16C C16B H16D 108.9
O7B C17B C18B 106.6(4)
O7B C17B H17C 110.4
C18B C17B H17C 110.4
O7B C17B H17D 110.4
C18B C17B H17D 110.4
H17C C17B H17D 108.6
C90B C18B C17B 106.2(6)
C19B C18B C17B 102.9(5)
C19B C18B H18C 111.2
C17B C18B H18C 111.2
C19B C18B H18D 111.2
C17B C18B H18D 111.2
H18C C18B H18D 109.1
C20B C19B C18B 104.2(6)
C20B C19B H19C 110.9
C18B C19B H19C 110.9
C20B C19B H19D 110.9
C18B C19B H19D 110.9
H19C C19B H19D 108.9
O7B C20B C90B 108.6(6)
O7B C20B C19B 105.8(5)
O7B C20B H20C 110.6
C19B C20B H20C 110.6
O7B C20B H20D 110.6
C19B C20B H20D 110.6
H20C C20B H20D 108.7
C20B C90B C18B 106.8(8)
C20B C90B H90C 110.4
C18B C90B H90C 110.4
C20B C90B H90D 110.4
C18B C90B H90D 110.4
H90C C90B H90D 108.6
O5C Cu1C O1C 177.90(14)
O5C Cu1C Cl2C 85.55(9)
O1C Cu1C Cl2C 95.72(11)
O5C Cu1C Cl3C 84.60(9)
O1C Cu1C Cl3C 93.31(11)
Cl2C Cu1C Cl3C 120.17(5)
O5C Cu1C Cl1C 83.34(9)
O1C Cu1C Cl1C 97.45(11)
Cl2C Cu1C Cl1C 119.41(5)
Cl3C Cu1C Cl1C 117.70(5)
O5C Cu2C O2C 177.67(14)
O5C Cu2C Cl1C 85.08(9)
O2C Cu2C Cl1C 97.18(10)
O5C Cu2C Cl4C 85.72(9)
O2C Cu2C Cl4C 93.74(10)
Cl1C Cu2C Cl4C 116.27(5)
O5C Cu2C Cl6C 84.56(9)
O2C Cu2C Cl6C 93.70(10)
Cl1C Cu2C Cl6C 124.05(5)
Cl4C Cu2C Cl6C 117.51(5)
O5C Cu3C O3C 176.62(14)
O5C Cu3C Cl5C 86.03(9)
O3C Cu3C Cl5C 94.16(11)
O5C Cu3C Cl2C 85.89(9)
O3C Cu3C Cl2C 96.87(10)
Cl5C Cu3C Cl2C 121.07(5)
O5C Cu3C Cl4C 85.73(9)
O3C Cu3C Cl4C 91.37(11)
Cl5C Cu3C Cl4C 123.57(5)
Cl2C Cu3C Cl4C 113.83(5)
O5C Cu4C O4C 178.91(13)
O5C Cu4C Cl3C 85.48(9)
O4C Cu4C Cl3C 94.04(10)
O5C Cu4C Cl6C 84.53(9)
O4C Cu4C Cl6C 96.54(10)
Cl3C Cu4C Cl6C 126.96(5)
O5C Cu4C Cl5C 84.37(9)
O4C Cu4C Cl5C 95.03(10)
Cl3C Cu4C Cl5C 119.47(5)
Cl6C Cu4C Cl5C 111.13(5)
Cu2C Cl1C Cu1C 80.64(4)
Cu3C Cl2C Cu1C 79.54(4)
Cu4C Cl3C Cu1C 80.86(4)
Cu2C Cl4C Cu3C 79.30(4)
Cu3C Cl5C Cu4C 80.53(4)
Cu4C Cl6C Cu2C 80.44(4)
Cu1C O1C H25C 112(4)
Cu1C O1C H26C 117(4)
H25C O1C H26C 98(5)
C5C O2C C8C 108.8(3)
C5C O2C Cu2C 120.9(3)
C8C O2C Cu2C 117.9(3)
C16C O3C C13C 110.1(4)
C16C O3C Cu3C 128.0(3)
C13C O3C Cu3C 118.8(3)
C9C O4C C12C 109.4(3)
C9C O4C Cu4C 120.7(3)
C12C O4C Cu4C 118.5(3)
Cu1C O5C Cu3C 108.98(14)
Cu1C O5C Cu2C 110.89(14)
Cu3C O5C Cu2C 108.90(14)
Cu1C O5C Cu4C 109.06(14)
Cu3C O5C Cu4C 109.05(14)
Cu2C O5C Cu4C 109.93(14)
C1C O6C C4C 109.5(4)
C17C O7C C20C 110.4(4)
O6C C1C C2C 105.7(4)
O6C C1C H1E 110.6
C2C C1C H1E 110.6
O6C C1C H1F 110.6
C2C C1C H1F 110.6
H1E C1C H1F 108.7
C90C C2C C1C 108.8(8)
C3C C2C C1C 101.6(5)
C3C C2C H2E 111.5
C1C C2C H2E 111.5
C3C C2C H2F 111.5
C1C C2C H2F 111.5
H2E C2C H2F 109.3
C2C C3C C4C 103.2(6)
C2C C3C H3E 111.1
C4C C3C H3E 111.1
C2C C3C H3F 111.1
C4C C3C H3F 111.1
H3E C3C H3F 109.1
O6C C4C C90C 110.0(7)
O6C C4C C3C 104.8(5)
O6C C4C H4E 110.8
C3C C4C H4E 110.8
O6C C4C H4F 110.8
C3C C4C H4F 110.8
H4E C4C H4F 108.9
O2C C5C C6C 103.5(4)
O2C C5C H5E 111.1
C6C C5C H5E 111.1
O2C C5C H5F 111.1
C6C C5C H5F 111.1
H5E C5C H5F 109.0
C5C C6C C7C 101.7(4)
C5C C6C H6E 111.4
C7C C6C H6E 111.4
C5C C6C H6F 111.4
C7C C6C H6F 111.4
H6E C6C H6F 109.3
C8C C7C C6C 103.2(4)
C8C C7C H7E 111.1
C6C C7C H7E 111.1
C8C C7C H7F 111.1
C6C C7C H7F 111.1
H7E C7C H7F 109.1
O2C C8C C7C 105.6(4)
O2C C8C H8E 110.6
C7C C8C H8E 110.6
O2C C8C H8F 110.6
C7C C8C H8F 110.6
H8E C8C H8F 108.8
O4C C9C C10C 104.4(4)
O4C C9C H9E 110.9
C10C C9C H9E 110.9
O4C C9C H9F 110.9
C10C C9C H9F 110.9
H9E C9C H9F 108.9
C9C C10C C11C 102.6(4)
C9C C10C H10E 111.2
C11C C10C H10E 111.2
C9C C10C H10F 111.2
C11C C10C H10F 111.2
H10E C10C H10F 109.2
C10C C11C C12C 102.0(4)
C10C C11C H11E 111.4
C12C C11C H11E 111.4
C10C C11C H11F 111.4
C12C C11C H11F 111.4
H11E C11C H11F 109.2
O4C C12C C11C 105.1(4)
O4C C12C H12E 110.7
C11C C12C H12E 110.7
O4C C12C H12F 110.7
C11C C12C H12F 110.7
H12E C12C H12F 108.8
O3C C13C C14C 104.9(4)
O3C C13C H13E 110.8
C14C C13C H13E 110.8
O3C C13C H13F 110.8
C14C C13C H13F 110.8
H13E C13C H13F 108.8
C15C C14C C13C 105.0(4)
C15C C14C H14E 110.8
C13C C14C H14E 110.8
C15C C14C H14F 110.8
C13C C14C H14F 110.8
H14E C14C H14F 108.8
C14C C15C C16C 104.0(4)
C14C C15C H15E 111.0
C16C C15C H15E 111.0
C14C C15C H15F 111.0
C16C C15C H15F 111.0
H15E C15C H15F 109.0
O3C C16C C15C 104.4(4)
O3C C16C H16E 110.9
C15C C16C H16E 110.9
O3C C16C H16F 110.9
C15C C16C H16F 110.9
H16E C16C H16F 108.9
O7C C17C C18C 105.7(5)
O7C C17C H17E 110.6
C18C C17C H17E 110.6
O7C C17C H17F 110.6
C18C C17C H17F 110.6
H17E C17C H17F 108.7
C91C C18C C17C 109.7(10)
C19C C18C C17C 103.2(6)
C19C C18C H18E 111.1
C17C C18C H18E 111.1
C19C C18C H18F 111.1
C17C C18C H18F 111.1
H18E C18C H18F 109.1
C18C C19C C20C 102.7(8)
C18C C19C H19E 111.2
C20C C19C H19E 111.2
C18C C19C H19F 111.2
C20C C19C H19F 111.2
H19E C19C H19F 109.1
O7C C20C C91C 110.2(9)
O7C C20C C19C 104.5(5)
O7C C20C H20E 110.9
C19C C20C H20E 110.9
O7C C20C H20F 110.9
C19C C20C H20F 110.9
H20E C20C H20F 108.9
C2C C90C C4C 103.7(12)
C2C C90C H90E 111.0
C4C C90C H90E 111.0
C2C C90C H90F 111.0
C4C C90C H90F 111.0
H90E C90C H90F 109.0
C18C C91C C20C 103.2(13)
C18C C91C H91E 111.1
C20C C91C H91E 111.1
C18C C91C H91F 111.1
C20C C91C H91F 111.1
H91E C91C H91F 109.1
O5D Cu1D O1D 178.80(14)
O5D Cu1D Cl2D 85.36(10)
O1D Cu1D Cl2D 95.12(11)
O5D Cu1D Cl1D 84.66(9)
O1D Cu1D Cl1D 94.16(10)
Cl2D Cu1D Cl1D 121.49(5)
O5D Cu1D Cl3D 85.15(10)
O1D Cu1D Cl3D 95.54(10)
Cl2D Cu1D Cl3D 119.73(5)
Cl1D Cu1D Cl3D 116.58(5)
O5D Cu2D O2D 178.70(14)
O5D Cu2D Cl1D 84.89(10)
O2D Cu2D Cl1D 93.97(10)
O5D Cu2D Cl6D 85.16(10)
O2D Cu2D Cl6D 95.98(10)
Cl1D Cu2D Cl6D 121.61(5)
O5D Cu2D Cl4D 84.28(10)
O2D Cu2D Cl4D 95.80(10)
Cl1D Cu2D Cl4D 121.81(5)
Cl6D Cu2D Cl4D 114.11(5)
O5D Cu3D O3D 179.13(15)
O5D Cu3D Cl5D 85.85(10)
O3D Cu3D Cl5D 93.58(11)
O5D Cu3D Cl4D 85.60(10)
O3D Cu3D Cl4D 95.25(10)
Cl5D Cu3D Cl4D 119.28(5)
O5D Cu3D Cl2D 84.66(9)
O3D Cu3D Cl2D 95.03(10)
Cl5D Cu3D Cl2D 118.35(5)
Cl4D Cu3D Cl2D 120.43(5)
O5D Cu4D O4D 179.39(14)
O5D Cu4D Cl3D 86.02(10)
O4D Cu4D Cl3D 93.56(10)
O5D Cu4D Cl5D 85.90(10)
O4D Cu4D Cl5D 94.70(9)
Cl3D Cu4D Cl5D 121.03(5)
O5D Cu4D Cl6D 84.42(9)
O4D Cu4D Cl6D 95.43(10)
Cl3D Cu4D Cl6D 121.39(5)
Cl5D Cu4D Cl6D 115.71(5)
Cu2D Cl1D Cu1D 80.74(4)
Cu1D Cl2D Cu3D 80.25(4)
Cu4D Cl3D Cu1D 80.00(4)
Cu3D Cl4D Cu2D 79.93(4)
Cu3D Cl5D Cu4D 80.15(4)
Cu2D Cl6D Cu4D 79.87(4)
C4D O1D C1D 108.0(4)
C4D O1D Cu1D 118.5(3)
C1D O1D Cu1D 117.4(3)
C8D O2D C5D 109.5(3)
C8D O2D Cu2D 121.7(3)
C5D O2D Cu2D 121.4(3)
C90D O3D C9D 111.4(7)
C9D O3D C12D 105.7(4)
C90D O3D Cu3D 127.6(7)
C9D O3D Cu3D 119.7(3)
C12D O3D Cu3D 119.4(4)
C13D O4D C16D 109.0(3)
C13D O4D Cu4D 115.7(3)
C16D O4D Cu4D 118.5(3)
Cu4D O5D Cu1D 108.77(16)
Cu4D O5D Cu2D 110.36(15)
Cu1D O5D Cu2D 109.69(14)
Cu4D O5D Cu3D 108.09(14)
Cu1D O5D Cu3D 109.72(15)
Cu2D O5D Cu3D 110.18(16)
O1D C1D C2D 108.0(5)
O1D C1D C91D 101.6(7)
O1D C1D H1G 110.1
C2D C1D H1G 110.1
O1D C1D H1H 110.1
C2D C1D H1H 110.1
H1G C1D H1H 108.4
C1D C2D C3D 104.1(6)
C1D C2D H2G 110.9
C3D C2D H2G 110.9
C1D C2D H2H 110.9
C3D C2D H2H 110.9
H2G C2D H2H 109.0
C91D C3D C4D 105.9(6)
C4D C3D C2D 102.7(5)
C4D C3D H3G 111.2
C2D C3D H3G 111.2
C4D C3D H3H 111.2
C2D C3D H3H 111.2
H3G C3D H3H 109.1
O1D C4D C3D 105.0(4)
O1D C4D H4G 110.7
C3D C4D H4G 110.7
O1D C4D H4H 110.7
C3D C4D H4H 110.7
H4G C4D H4H 108.8
O2D C5D C6D 103.6(4)
O2D C5D H5G 111.0
C6D C5D H5G 111.0
O2D C5D H5H 111.0
C6D C5D H5H 111.0
H5G C5D H5H 109.0
C7D C6D C5D 102.6(4)
C7D C6D H6G 111.3
C5D C6D H6G 111.3
C7D C6D H6H 111.3
C5D C6D H6H 111.3
H6G C6D H6H 109.2
C6D C7D C8D 103.9(4)
C6D C7D H7G 111.0
C8D C7D H7G 111.0
C6D C7D H7H 111.0
C8D C7D H7H 111.0
H7G C7D H7H 109.0
O2D C8D C7D 105.7(4)
O2D C8D H8G 110.6
C7D C8D H8G 110.6
O2D C8D H8H 110.6
C7D C8D H8H 110.6
H8G C8D H8H 108.7
O3D C9D C10D 104.4(5)
O3D C9D H9G 110.9
C10D C9D H9G 110.9
O3D C9D H9H 110.9
C10D C9D H9H 110.9
H9G C9D H9H 108.9
C11D C10D C9D 106.5(5)
C11D C10D H10G 110.4
C9D C10D H10G 110.4
C11D C10D H10H 110.4
C9D C10D H10H 110.4
H10G C10D H10H 108.6
C90D C11D C10D 105.8(8)
C12D C11D C10D 104.8(5)
C12D C11D H11G 110.8
C10D C11D H11G 110.8
C12D C11D H11H 110.8
C10D C11D H11H 110.8
H11G C11D H11H 108.9
O3D C12D C11D 104.1(5)
O3D C12D H12G 110.9
C11D C12D H12G 110.9
O3D C12D H12H 110.9
C11D C12D H12H 110.9
H12G C12D H12H 109.0
O4D C13D C14D 104.6(4)
O4D C13D H13G 110.8
C14D C13D H13G 110.8
O4D C13D H13H 110.8
C14D C13D H13H 110.8
H13G C13D H13H 108.9
C13D C14D C15D 102.1(4)
C13D C14D H14G 111.3
C15D C14D H14G 111.3
C13D C14D H14H 111.3
C15D C14D H14H 111.3
H14G C14D H14H 109.2
C16D C15D C14D 102.3(4)
C16D C15D H15G 111.3
C14D C15D H15G 111.3
C16D C15D H15H 111.3
C14D C15D H15H 111.3
H15G C15D H15H 109.2
O4D C16D C15D 105.9(4)
O4D C16D H16G 110.6
C15D C16D H16G 110.6
O4D C16D H16H 110.6
C15D C16D H16H 110.6
H16G C16D H16H 108.7
O3D C90D C11D 108.3(10)
O3D C90D H90G 110.0
C11D C90D H90G 110.0
O3D C90D H90H 110.0
C11D C90D H90H 110.0
H90G C90D H90H 108.4
C3D C91D C1D 108.4(9)
C3D C91D H91G 110.0
C1D C91D H91G 110.0
C3D C91D H91H 110.0
C1D C91D H91H 110.0
H91G C91D H91H 108.4
O5E Cu1E O1E 176.99(15)
O5E Cu1E Cl2E 84.91(10)
O1E Cu1E Cl2E 96.47(11)
O5E Cu1E Cl3E 85.21(10)
O1E Cu1E Cl3E 91.80(11)
Cl2E Cu1E Cl3E 122.98(5)
O5E Cu1E Cl1E 83.71(9)
O1E Cu1E Cl1E 97.97(11)
Cl2E Cu1E Cl1E 117.59(5)
Cl3E Cu1E Cl1E 116.83(5)
O5E Cu2E O2E 178.81(14)
O5E Cu2E Cl1E 84.75(10)
O2E Cu2E Cl1E 94.06(10)
O5E Cu2E Cl4E 85.35(10)
O2E Cu2E Cl4E 95.19(10)
Cl1E Cu2E Cl4E 120.51(5)
O5E Cu2E Cl6E 85.19(10)
O2E Cu2E Cl6E 95.59(10)
Cl1E Cu2E Cl6E 126.53(5)
Cl4E Cu2E Cl6E 110.75(5)
O5E Cu3E O3E 178.12(14)
O5E Cu3E Cl4E 85.90(9)
O3E Cu3E Cl4E 93.75(10)
O5E Cu3E Cl2E 84.58(10)
O3E Cu3E Cl2E 94.10(10)
Cl4E Cu3E Cl2E 123.81(5)
O5E Cu3E Cl5E 86.00(10)
O3E Cu3E Cl5E 95.79(11)
Cl4E Cu3E Cl5E 118.14(5)
Cl2E Cu3E Cl5E 116.21(5)
O5E Cu4E O4E 179.07(13)
O5E Cu4E Cl3E 85.66(10)
O4E Cu4E Cl3E 93.99(9)
O5E Cu4E Cl6E 85.08(9)
O4E Cu4E Cl6E 94.36(10)
Cl3E Cu4E Cl6E 120.61(5)
O5E Cu4E Cl5E 86.16(10)
O4E Cu4E Cl5E 94.75(10)
Cl3E Cu4E Cl5E 122.69(5)
Cl6E Cu4E Cl5E 114.98(5)
Cu2E Cl1E Cu1E 80.52(4)
Cu1E Cl2E Cu3E 80.48(4)
Cu4E Cl3E Cu1E 80.12(4)
Cu3E Cl4E Cu2E 79.84(4)
Cu4E Cl5E Cu3E 79.02(4)
Cu2E Cl6E Cu4E 79.80(4)
Cu1E O1E H25E 106(2)
Cu1E O1E H26E 110(4)
H25E O1E H26E 103(5)
C8E O2E C5E 105.1(4)
C8E O2E Cu2E 122.2(3)
C5E O2E Cu2E 119.1(3)
C12E O3E C9E 109.5(4)
C12E O3E Cu3E 121.9(3)
C9E O3E Cu3E 121.0(3)
C13E O4E C16E 109.3(3)
C13E O4E Cu4E 118.6(3)
C16E O4E Cu4E 117.2(3)
Cu3E O5E Cu2E 108.83(15)
Cu3E O5E Cu4E 108.77(15)
Cu2E O5E Cu4E 109.59(15)
Cu3E O5E Cu1E 110.02(15)
Cu2E O5E Cu1E 110.94(15)
Cu4E O5E Cu1E 108.65(15)
C4E O6E C1E 105.8(3)
O6E C1E C2E 104.4(4)
O6E C1E H1I 110.9
C2E C1E H1I 110.9
O6E C1E H1J 110.9
C2E C1E H1J 110.9
H1I C1E H1J 108.9
C1E C2E C3E 104.2(4)
C1E C2E H2I 110.9
C3E C2E H2I 110.9
C1E C2E H2J 110.9
C3E C2E H2J 110.9
H2I C2E H2J 108.9
C2E C3E C4E 105.3(4)
C2E C3E H3I 110.7
C4E C3E H3I 110.7
C2E C3E H3J 110.7
C4E C3E H3J 110.7
H3I C3E H3J 108.8
O6E C4E C3E 106.3(4)
O6E C4E H4I 110.5
C3E C4E H4I 110.5
O6E C4E H4J 110.5
C3E C4E H4J 110.5
H4I C4E H4J 108.7
O2E C5E C6E 104.4(5)
O2E C5E H5I 110.9
C6E C5E H5I 110.9
O2E C5E H5J 110.9
C6E C5E H5J 110.9
H5I C5E H5J 108.9
C5E C6E C7E 105.3(4)
C5E C6E H6I 110.7
C7E C6E H6I 110.7
C5E C6E H6J 110.7
C7E C6E H6J 110.7
H6I C6E H6J 108.8
C8E C7E C6E 104.0(4)
C8E C7E H7I 111.0
C6E C7E H7I 111.0
C8E C7E H7J 111.0
C6E C7E H7J 111.0
H7I C7E H7J 109.0
O2E C8E C7E 105.4(4)
O2E C8E H8I 110.7
C7E C8E H8I 110.7
O2E C8E H8J 110.7
C7E C8E H8J 110.7
H8I C8E H8J 108.8
O3E C9E C10E 105.6(4)
O3E C9E H9I 110.6
C10E C9E H9I 110.6
O3E C9E H9J 110.6
C10E C9E H9J 110.6
H9I C9E H9J 108.8
C9E C10E C11E 103.5(4)
C9E C10E H10I 111.1
C11E C10E H10I 111.1
C9E C10E H10J 111.1
C11E C10E H10J 111.1
H10I C10E H10J 109.0
C12E C11E C10E 101.7(4)
C12E C11E H11I 111.4
C10E C11E H11I 111.4
C12E C11E H11J 111.4
C10E C11E H11J 111.4
H11I C11E H11J 109.3
O3E C12E C11E 104.9(4)
O3E C12E H12I 110.8
C11E C12E H12I 110.8
O3E C12E H12J 110.8
C11E C12E H12J 110.8
H12I C12E H12J 108.9
O4E C13E C14E 104.9(4)
O4E C13E H13I 110.8
C14E C13E H13I 110.8
O4E C13E H13J 110.8
C14E C13E H13J 110.8
H13I C13E H13J 108.9
C15E C14E C13E 103.1(4)
C15E C14E H14I 111.1
C13E C14E H14I 111.1
C15E C14E H14J 111.1
C13E C14E H14J 111.1
H14I C14E H14J 109.1
C14E C15E C16E 102.2(4)
C14E C15E H15I 111.3
C16E C15E H15I 111.3
C14E C15E H15J 111.3
C16E C15E H15J 111.3
H15I C15E H15J 109.2
O4E C16E C15E 104.0(4)
O4E C16E H16I 111.0
C15E C16E H16I 111.0
O4E C16E H16J 111.0
C15E C16E H16J 111.0
H16I C16E H16J 109.0
C20E O7E C17E 108.6(5)
O7E C17E C18E 104.4(5)
O7E C17E H17I 110.9
C18E C17E H17I 110.9
O7E C17E H17J 110.9
C18E C17E H17J 110.9
H17I C17E H17J 108.9
C17E C18E C19E 102.5(6)
C17E C18E H18I 111.3
C19E C18E H18I 111.3
C17E C18E H18J 111.3
C19E C18E H18J 111.3
H18I C18E H18J 109.2
C20E C19E C18E 103.9(6)
C20E C19E H19I 111.0
C18E C19E H19I 111.0
C20E C19E H19J 111.0
C18E C19E H19J 111.0
H19I C19E H19J 109.0
O7E C20E C19E 107.4(5)
O7E C20E H20I 110.2
C19E C20E H20I 110.2
O7E C20E H20J 110.2
C19E C20E H20J 110.2
H20I C20E H20J 108.5
C93E O90E C90E 109.9(6)
O90E C90E C91E 108.0(6)
O90E C90E H90I 110.1
C91E C90E H90I 110.1
O90E C90E H90J 110.1
C91E C90E H90J 110.1
H90I C90E H90J 108.4
C90E C91E C92E 105.1(8)
C90E C91E H91I 110.7
C92E C91E H91I 110.7
C90E C91E H91J 110.7
C92E C91E H91J 110.7
H91I C91E H91J 108.8
C91E C92E C93E 103.6(8)
C91E C92E H92I 111.0
C93E C92E H92I 111.0
C91E C92E H92J 111.0
C93E C92E H92J 111.0
H92I C92E H92J 109.0
O90E C93E C92E 106.2(7)
O90E C93E H93I 110.5
C92E C93E H93I 110.5
O90E C93E H93J 110.5
C92E C93E H93J 110.5
H93I C93E H93J 108.7
O5F Cu1F O1F 177.00(14)
O5F Cu1F Cl3F 85.13(10)
O1F Cu1F Cl3F 91.91(11)
O5F Cu1F Cl2F 85.22(9)
O1F Cu1F Cl2F 95.83(11)
Cl3F Cu1F Cl2F 119.02(5)
O5F Cu1F Cl1F 83.51(9)
O1F Cu1F Cl1F 98.40(11)
Cl3F Cu1F Cl1F 119.62(5)
Cl2F Cu1F Cl1F 118.76(5)
O5F Cu2F O2F 177.55(14)
O5F Cu2F Cl1F 84.86(9)
O2F Cu2F Cl1F 97.47(10)
O5F Cu2F Cl4F 85.40(9)
O2F Cu2F Cl4F 94.11(10)
Cl1F Cu2F Cl4F 118.36(5)
O5F Cu2F Cl6F 84.71(9)
O2F Cu2F Cl6F 93.33(10)
Cl1F Cu2F Cl6F 124.68(5)
Cl4F Cu2F Cl6F 114.67(5)
O5F Cu3F O90F 166.2(12)
O5F Cu3F O3F 176.35(14)
O5F Cu3F Cl5F 86.34(10)
O90F Cu3F Cl5F 79.8(12)
O3F Cu3F Cl5F 95.30(11)
O5F Cu3F Cl2F 85.74(9)
O90F Cu3F Cl2F 100.3(5)
O3F Cu3F Cl2F 96.39(10)
Cl5F Cu3F Cl2F 116.76(5)
O5F Cu3F Cl4F 85.74(9)
O90F Cu3F Cl4F 102.3(9)
O3F Cu3F Cl4F 90.65(11)
Cl5F Cu3F Cl4F 124.81(5)
Cl2F Cu3F Cl4F 116.94(5)
O5F Cu4F O4F 179.40(14)
O5F Cu4F Cl3F 85.27(9)
O4F Cu4F Cl3F 94.91(10)
O5F Cu4F Cl6F 85.36(9)
O4F Cu4F Cl6F 94.96(10)
Cl3F Cu4F Cl6F 128.33(5)
O5F Cu4F Cl5F 84.69(9)
O4F Cu4F Cl5F 94.72(10)
Cl3F Cu4F Cl5F 113.99(5)
Cl6F Cu4F Cl5F 115.51(5)
Cu2F Cl1F Cu1F 80.44(4)
Cu3F Cl2F Cu1F 79.58(4)
Cu4F Cl3F Cu1F 80.76(4)
Cu3F Cl4F Cu2F 79.62(4)
Cu3F Cl5F Cu4F 79.75(4)
Cu4F Cl6F Cu2F 80.21(4)
Cu1F O1F H25F 122(4)
Cu1F O1F H26F 108(4)
H25F O1F H26F 105(5)
C8F O2F C5F 108.8(3)
C8F O2F Cu2F 118.5(3)
C5F O2F Cu2F 119.7(3)
C16F O3F C13F 106.9(4)
C16F O3F Cu3F 122.6(3)
C13F O3F Cu3F 117.1(3)
C9F O4F C12F 109.4(3)
C9F O4F Cu4F 120.2(3)
C12F O4F Cu4F 118.7(3)
Cu1F O5F Cu3F 109.41(14)
Cu1F O5F Cu2F 111.17(15)
Cu3F O5F Cu2F 109.16(14)
Cu1F O5F Cu4F 108.82(14)
Cu3F O5F Cu4F 109.06(14)
Cu2F O5F Cu4F 109.18(14)
C1F O6F C4F 109.4(5)
C17F O7F C20F 103.9(4)
C16F O90F C13F 107.8(14)
C16F O90F Cu3F 127.0(14)
C13F O90F Cu3F 120.6(12)
O6F C1F C90F 107.6(9)
O6F C1F C2F 106.5(5)
O6F C1F H1K 110.4
C2F C1F H1K 110.4
O6F C1F H1L 110.4
C2F C1F H1L 110.4
H1K C1F H1L 108.6
C3F C2F C1F 104.9(6)
C3F C2F H2K 110.8
C1F C2F H2K 110.8
C3F C2F H2L 110.8
C1F C2F H2L 110.8
H2K C2F H2L 108.9
C2F C3F C4F 103.3(6)
C4F C3F C90F 107.6(8)
C2F C3F H3K 111.1
C4F C3F H3K 111.1
C2F C3F H3L 111.1
C4F C3F H3L 111.1
H3K C3F H3L 109.1
O6F C4F C3F 106.3(5)
O6F C4F H4K 110.5
C3F C4F H4K 110.5
O6F C4F H4L 110.5
C3F C4F H4L 110.5
H4K C4F H4L 108.7
O2F C5F C6F 104.6(4)
O2F C5F H5K 110.8
C6F C5F H5K 110.8
O2F C5F H5L 110.8
C6F C5F H5L 110.8
H5K C5F H5L 108.9
C5F C6F C7F 102.0(4)
C5F C6F H6K 111.4
C7F C6F H6K 111.4
C5F C6F H6L 111.4
C7F C6F H6L 111.4
H6K C6F H6L 109.2
C8F C7F C6F 102.9(4)
C8F C7F H7K 111.2
C6F C7F H7K 111.2
C8F C7F H7L 111.2
C6F C7F H7L 111.2
H7K C7F H7L 109.1
O2F C8F C7F 105.5(4)
O2F C8F H8K 110.6
C7F C8F H8K 110.6
O2F C8F H8L 110.6
C7F C8F H8L 110.6
H8K C8F H8L 108.8
O4F C9F C10F 104.7(4)
O4F C9F H9K 110.8
C10F C9F H9K 110.8
O4F C9F H9L 110.8
C10F C9F H9L 110.8
H9K C9F H9L 108.9
C9F C10F C11F 103.1(4)
C9F C10F H10K 111.1
C11F C10F H10K 111.1
C9F C10F H10L 111.1
C11F C10F H10L 111.1
H10K C10F H10L 109.1
C10F C11F C12F 102.3(4)
C10F C11F H11K 111.3
C12F C11F H11K 111.3
C10F C11F H11L 111.3
C12F C11F H11L 111.3
H11K C11F H11L 109.2
O4F C12F C11F 104.7(4)
O4F C12F H12K 110.8
C11F C12F H12K 110.8
O4F C12F H12L 110.8
C11F C12F H12L 110.8
H12K C12F H12L 108.9
O90F C13F C14F 106.4(10)
O3F C13F C14F 106.9(4)
O3F C13F H13K 110.3
C14F C13F H13K 110.4
O3F C13F H13L 110.4
C14F C13F H13L 110.4
H13K C13F H13L 108.6
C13F C14F C15F 105.4(4)
C13F C14F H14K 110.7
C15F C14F H14K 110.7
C13F C14F H14L 110.7
C15F C14F H14L 110.7
H14K C14F H14L 108.8
C14F C15F C16F 102.7(4)
C14F C15F H15K 111.2
C16F C15F H15K 111.2
C14F C15F H15L 111.2
C16F C15F H15L 111.2
H15K C15F H15L 109.1
O90F C16F C15F 109.5(8)
O3F C16F C15F 103.4(4)
O3F C16F H16K 111.1
C15F C16F H16K 111.1
O3F C16F H16L 111.1
C15F C16F H16L 111.1
H16K C16F H16L 109.0
O7F C17F C18F 105.5(4)
O7F C17F H17K 110.6
C18F C17F H17K 110.6
O7F C17F H17L 110.6
C18F C17F H17L 110.6
H17K C17F H17L 108.8
C17F C18F C19F 103.4(4)
C17F C18F H18K 111.1
C19F C18F H18K 111.1
C17F C18F H18L 111.1
C19F C18F H18L 111.1
H18K C18F H18L 109.0
C20F C19F C18F 104.4(5)
C20F C19F H19K 110.9
C18F C19F H19K 110.9
C20F C19F H19L 110.9
C18F C19F H19L 110.9
H19K C19F H19L 108.9
O7F C20F C19F 104.8(4)
O7F C20F H20K 110.8
C19F C20F H20K 110.8
O7F C20F H20L 110.8
C19F C20F H20L 110.8
H20K C20F H20L 108.9
C1F C90F C3F 103.4(12)
C1F C90F H90K 111.1
C3F C90F H90K 111.1
C1F C90F H90L 111.1
C3F C90F H90L 111.1
H90K C90F H90L 109.0
O5G Cu1G O1G 177.91(13)
O5G Cu1G Cl2G 85.84(10)
O1G Cu1G Cl2G 95.96(10)
O5G Cu1G Cl1G 84.44(9)
O1G Cu1G Cl1G 93.68(10)
Cl2G Cu1G Cl1G 122.84(5)
O5G Cu1G Cl3G 85.67(10)
O1G Cu1G Cl3G 94.44(11)
Cl2G Cu1G Cl3G 116.90(5)
Cl1G Cu1G Cl3G 118.27(5)
O5G Cu2G O2G 179.02(15)
O5G Cu2G Cl1G 84.91(9)
O2G Cu2G Cl1G 94.48(10)
O5G Cu2G Cl6G 85.00(10)
O2G Cu2G Cl6G 95.97(10)
Cl1G Cu2G Cl6G 121.53(5)
O5G Cu2G Cl4G 84.57(10)
O2G Cu2G Cl4G 95.13(10)
Cl1G Cu2G Cl4G 122.84(5)
Cl6G Cu2G Cl4G 113.21(5)
O5G Cu3G O3G 177.39(14)
O5G Cu3G Cl2G 85.42(10)
O3G Cu3G Cl2G 92.55(11)
O5G Cu3G Cl4G 85.54(10)
O3G Cu3G Cl4G 94.35(10)
Cl2G Cu3G Cl4G 125.87(5)
O5G Cu3G Cl5G 85.32(10)
O3G Cu3G Cl5G 97.04(11)
Cl2G Cu3G Cl5G 115.13(5)
Cl4G Cu3G Cl5G 117.10(5)
O5G Cu4G O4G 176.74(13)
O5G Cu4G Cl5G 86.03(10)
O4G Cu4G Cl5G 97.19(10)
O5G Cu4G Cl3G 86.46(10)
O4G Cu4G Cl3G 92.38(10)
Cl5G Cu4G Cl3G 119.45(5)
O5G Cu4G Cl6G 84.44(10)
O4G Cu4G Cl6G 93.59(10)
Cl5G Cu4G Cl6G 117.24(5)
Cl3G Cu4G Cl6G 121.60(5)
Cu2G Cl1G Cu1G 80.55(4)
Cu1G Cl2G Cu3G 80.00(4)
Cu4G Cl3G Cu1G 79.19(4)
Cu3G Cl4G Cu2G 79.84(4)
Cu4G Cl5G Cu3G 79.67(4)
Cu2G Cl6G Cu4G 79.92(4)
C4G O1G C1G 109.3(3)
C4G O1G Cu1G 119.4(3)
C1G O1G Cu1G 117.7(3)
C5G O2G C8G 109.1(3)
C5G O2G Cu2G 122.0(3)
C8G O2G Cu2G 122.9(3)
C12G O3G C9G 108.1(4)
C12G O3G Cu3G 121.3(3)
C9G O3G Cu3G 116.8(3)
C16G O4G C13G 109.2(3)
C16G O4G Cu4G 119.0(3)
C13G O4G Cu4G 114.9(3)
Cu1G O5G Cu4G 108.64(16)
Cu1G O5G Cu3G 108.66(15)
Cu4G O5G Cu3G 108.99(14)
Cu1G O5G Cu2G 110.09(14)
Cu4G O5G Cu2G 110.53(15)
Cu3G O5G Cu2G 109.89(16)
O1G C1G C2G 105.3(4)
O1G C1G H1M 110.7
C2G C1G H1M 110.7
O1G C1G H1N 110.7
C2G C1G H1N 110.7
H1M C1G H1N 108.8
C1G C2G C3G 102.8(4)
C1G C2G H2M 111.2
C3G C2G H2M 111.2
C1G C2G H2N 111.2
C3G C2G H2N 111.2
H2M C2G H2N 109.1
C4G C3G C2G 101.9(4)
C4G C3G H3M 111.4
C2G C3G H3M 111.4
C4G C3G H3N 111.4
C2G C3G H3N 111.4
H3M C3G H3N 109.3
O1G C4G C3G 104.1(4)
O1G C4G H4M 110.9
C3G C4G H4M 110.9
O1G C4G H4N 110.9
C3G C4G H4N 110.9
H4M C4G H4N 108.9
O2G C5G C90G 102.7(12)
O2G C5G C6G 104.0(5)
O2G C5G H5M 111.0
C6G C5G H5M 111.0
O2G C5G H5N 111.0
C6G C5G H5N 111.0
H5M C5G H5N 109.0
C7G C6G C5G 100.9(7)
C7G C6G H6M 111.6
C5G C6G H6M 111.6
C7G C6G H6N 111.6
C5G C6G H6N 111.6
H6M C6G H6N 109.4
C6G C7G C8G 105.1(7)
C6G C7G H7M 110.7
C8G C7G H7M 110.7
C6G C7G H7N 110.7
C8G C7G H7N 110.7
H7M C7G H7N 108.8
O2G C8G C7G 105.7(5)
O2G C8G C91G 99.9(10)
O2G C8G H8M 110.6
C7G C8G H8M 110.6
O2G C8G H8N 110.6
C7G C8G H8N 110.6
H8M C8G H8N 108.7
O3G C9G C10G 105.5(5)
O3G C9G H9M 110.6
C10G C9G H9M 110.6
O3G C9G H9N 110.6
C10G C9G H9N 110.6
H9M C9G H9N 108.8
C11G C10G C9G 104.4(5)
C11G C10G H10M 110.9
C9G C10G H10M 110.9
C11G C10G H10N 110.9
C9G C10G H10N 110.9
H10M C10G H10N 108.9
C12G C11G C10G 103.4(5)
C12G C11G H11M 111.1
C10G C11G H11M 111.1
C12G C11G H11N 111.1
C10G C11G H11N 111.1
H11M C11G H11N 109.0
O3G C12G C11G 103.0(5)
O3G C12G H12M 111.2
C11G C12G H12M 111.2
O3G C12G H12N 111.2
C11G C12G H12N 111.2
H12M C12G H12N 109.1
O4G C13G C14G 104.8(4)
O4G C13G H13M 110.8
C14G C13G H13M 110.8
O4G C13G H13N 110.8
C14G C13G H13N 110.8
H13M C13G H13N 108.9
C13G C14G C15G 101.9(4)
C13G C14G H14M 111.4
C15G C14G H14M 111.4
C13G C14G H14N 111.4
C15G C14G H14N 111.4
H14M C14G H14N 109.3
C16G C15G C14G 101.6(4)
C16G C15G H15M 111.5
C14G C15G H15M 111.5
C16G C15G H15N 111.5
C14G C15G H15N 111.5
H15M C15G H15N 109.3
O4G C16G C15G 104.8(4)
O4G C16G H16M 110.8
C15G C16G H16M 110.8
O4G C16G H16N 110.8
C15G C16G H16N 110.8
H16M C16G H16N 108.9
C91G C90G C5G 102(2)
C91G C90G H90M 111.5
C5G C90G H90M 111.5
C91G C90G H90N 111.5
C5G C90G H90N 111.5
H90M C90G H90N 109.3
C90G C91G C8G 98.6(18)
C90G C91G H91M 112.1
C8G C91G H91M 112.1
C90G C91G H91N 112.1
C8G C91G H91N 112.1
H91M C91G H91N 109.7
O5H Cu1H O1H 178.76(15)
O5H Cu1H Cl2H 84.78(9)
O1H Cu1H Cl2H 94.24(11)
O5H Cu1H Cl1H 85.32(10)
O1H Cu1H Cl1H 95.86(11)
Cl2H Cu1H Cl1H 124.41(5)
O5H Cu1H Cl3H 83.42(10)
O1H Cu1H Cl3H 96.44(11)
Cl2H Cu1H Cl3H 119.55(5)
Cl1H Cu1H Cl3H 113.32(5)
O5H Cu2H O2H 178.24(14)
O5H Cu2H Cl4H 85.93(9)
O2H Cu2H Cl4H 94.52(10)
O5H Cu2H Cl6H 85.67(10)
O2H Cu2H Cl6H 95.62(10)
Cl4H Cu2H Cl6H 117.27(5)
O5H Cu2H Cl1H 84.97(9)
O2H Cu2H Cl1H 93.36(10)
Cl4H Cu2H Cl1H 123.31(5)
Cl6H Cu2H Cl1H 117.61(5)
O5H Cu3H O3H 178.46(13)
O5H Cu3H Cl2H 85.08(9)
O3H Cu3H Cl2H 96.09(9)
O5H Cu3H Cl5H 86.01(10)
O3H Cu3H Cl5H 92.49(10)
Cl2H Cu3H Cl5H 126.74(5)
O5H Cu3H Cl4H 84.34(9)
O3H Cu3H Cl4H 96.04(10)
Cl2H Cu3H Cl4H 115.23(5)
Cl5H Cu3H Cl4H 115.91(5)
O5H Cu4H O4H 178.53(13)
O5H Cu4H Cl3H 85.92(9)
O4H Cu4H Cl3H 95.54(10)
O5H Cu4H Cl5H 85.37(9)
O4H Cu4H Cl5H 93.71(10)
Cl3H Cu4H Cl5H 124.13(5)
O5H Cu4H Cl6H 85.18(9)
O4H Cu4H Cl6H 94.07(10)
Cl3H Cu4H Cl6H 123.96(5)
Cl5H Cu4H Cl6H 110.07(5)
Cu1H Cl1H Cu2H 79.60(4)
Cu3H Cl2H Cu1H 80.72(4)
Cu4H Cl3H Cu1H 80.18(4)
Cu2H Cl4H Cu3H 80.00(4)
Cu3H Cl5H Cu4H 79.71(4)
Cu2H Cl6H Cu4H 79.75(4)
Cu1H O1H H25H 112(4)
Cu1H O1H H26H 114(4)
H25H O1H H26H 107(5)
C90H O2H C5H 108.7(8)
C5H O2H C8H 106.2(4)
C90H O2H Cu2H 130.8(8)
C5H O2H Cu2H 119.4(3)
C8H O2H Cu2H 120.7(3)
C12H O3H C9H 109.0(3)
C12H O3H Cu3H 119.3(3)
C9H O3H Cu3H 124.4(3)
C13H O4H C16H 109.0(4)
C13H O4H Cu4H 117.6(3)
C16H O4H Cu4H 118.4(3)
Cu1H O5H Cu4H 110.48(15)
Cu1H O5H Cu2H 109.54(15)
Cu4H O5H Cu2H 109.22(14)
Cu1H O5H Cu3H 109.39(14)
Cu4H O5H Cu3H 108.55(15)
Cu2H O5H Cu3H 109.64(14)
C4H O6H C1H 109.4(4)
C20H O7H C17H 108.6(4)
O6H C1H C2H 106.4(4)
O6H C1H H1O 110.4
C2H C1H H1O 110.4
O6H C1H H1P 110.4
C2H C1H H1P 110.4
H1O C1H H1P 108.6
C3H C2H C1H 104.9(5)
C3H C2H H2O 110.8
C1H C2H H2O 110.8
C3H C2H H2P 110.8
C1H C2H H2P 110.8
H2O C2H H2P 108.8
C4H C3H C2H 104.4(5)
C4H C3H H3O 110.9
C2H C3H H3O 110.9
C4H C3H H3P 110.9
C2H C3H H3P 110.9
H3O C3H H3P 108.9
O6H C4H C3H 105.9(5)
O6H C4H H4O 110.6
C3H C4H H4O 110.6
O6H C4H H4P 110.6
C3H C4H H4P 110.6
H4O C4H H4P 108.7
O2H C5H C6H 103.7(5)
O2H C5H H5O 111.0
C6H C5H H5O 111.0
O2H C5H H5P 111.0
C6H C5H H5P 111.0
H5O C5H H5P 109.0
C5H C6H C7H 102.3(5)
C5H C6H H6O 111.3
C7H C6H H6O 111.3
C5H C6H H6P 111.3
C7H C6H H6P 111.3
H6O C6H H6P 109.2
C6H C7H C90H 98.8(9)
C6H C7H C8H 107.1(5)
C6H C7H H7O 110.3
C8H C7H H7O 110.3
C6H C7H H7P 110.3
C8H C7H H7P 110.3
H7O C7H H7P 108.6
O2H C8H C7H 104.0(5)
O2H C8H H8O 111.0
C7H C8H H8O 111.0
O2H C8H H8P 111.0
C7H C8H H8P 111.0
H8O C8H H8P 109.0
O3H C9H C10H 104.1(4)
O3H C9H H9O 110.9
C10H C9H H9O 110.9
O3H C9H H9P 110.9
C10H C9H H9P 110.9
H9O C9H H9P 109.0
C9H C10H C11H 101.7(4)
C9H C10H H10O 111.4
C11H C10H H10O 111.4
C9H C10H H10P 111.4
C11H C10H H10P 111.4
H10O C10H H10P 109.3
C12H C11H C10H 102.5(4)
C12H C11H H11O 111.3
C10H C11H H11O 111.3
C12H C11H H11P 111.3
C10H C11H H11P 111.3
H11O C11H H11P 109.2
O3H C12H C11H 105.1(4)
O3H C12H H12O 110.7
C11H C12H H12O 110.7
O3H C12H H12P 110.7
C11H C12H H12P 110.7
H12O C12H H12P 108.8
O4H C13H C14H 104.2(4)
O4H C13H H13O 110.9
C14H C13H H13O 110.9
O4H C13H H13P 110.9
C14H C13H H13P 110.9
H13O C13H H13P 108.9
C13H C14H C15H 102.3(4)
C13H C14H H14O 111.3
C15H C14H H14O 111.3
C13H C14H H14P 111.3
C15H C14H H14P 111.3
H14O C14H H14P 109.2
C16H C15H C14H 101.7(4)
C16H C15H H15O 111.4
C14H C15H H15O 111.4
C16H C15H H15P 111.4
C14H C15H H15P 111.4
H15O C15H H15P 109.3
O4H C16H C15H 104.7(4)
O4H C16H H16O 110.8
C15H C16H H16O 110.8
O4H C16H H16P 110.8
C15H C16H H16P 110.8
H16O C16H H16P 108.9
O7H C17H C18H 107.2(4)
O7H C17H H17O 110.3
C18H C17H H17O 110.3
O7H C17H H17P 110.3
C18H C17H H17P 110.3
H17O C17H H17P 108.5
C19H C18H C17H 108.2(5)
C19H C18H H18O 110.1
C17H C18H H18O 110.1
C19H C18H H18P 110.1
C17H C18H H18P 110.1
H18O C18H H18P 108.4
C18H C19H C20H 108.8(5)
C18H C19H H19O 109.9
C20H C19H H19O 109.9
C18H C19H H19P 109.9
C20H C19H H19P 109.9
H19O C19H H19P 108.3
O7H C20H C19H 105.9(4)
O7H C20H H20O 110.6
C19H C20H H20O 110.6
O7H C20H H20P 110.6
C19H C20H H20P 110.6
H20O C20H H20P 108.7
O2H C90H C7H 105.6(11)
O2H C90H H90O 110.6
C7H C90H H90O 110.6
O2H C90H H90P 110.6
C7H C90H H90P 110.6
H90O C90H H90P 108.7
O5I Cu1I O1I 177.62(14)
O5I Cu1I Cl6I 84.43(10)
O1I Cu1I Cl6I 93.23(11)
O5I Cu1I Cl1I 84.72(10)
O1I Cu1I Cl1I 96.84(11)
Cl6I Cu1I Cl1I 118.85(5)
O5I Cu1I Cl4I 84.39(9)
O1I Cu1I Cl4I 96.34(11)
Cl6I Cu1I Cl4I 118.68(5)
Cl1I Cu1I Cl4I 119.77(5)
O5I Cu2I O2I 177.70(14)
O5I Cu2I Cl4I 85.29(10)
O2I Cu2I Cl4I 96.81(10)
O5I Cu2I Cl5I 84.97(10)
O2I Cu2I Cl5I 93.08(10)
Cl4I Cu2I Cl5I 123.26(5)
O5I Cu2I Cl3I 85.78(9)
O2I Cu2I Cl3I 94.22(10)
Cl4I Cu2I Cl3I 113.60(5)
Cl5I Cu2I Cl3I 121.17(5)
O5I Cu3I O3I 177.51(14)
O5I Cu3I Cl2I 86.04(10)
O3I Cu3I Cl2I 91.81(10)
O5I Cu3I Cl1I 85.15(10)
O3I Cu3I Cl1I 97.06(10)
Cl2I Cu3I Cl1I 121.81(5)
O5I Cu3I Cl3I 86.29(9)
O3I Cu3I Cl3I 93.90(10)
Cl2I Cu3I Cl3I 124.17(5)
Cl1I Cu3I Cl3I 112.45(5)
O5I Cu4I O4I 178.57(14)
O5I Cu4I Cl6I 85.63(10)
O4I Cu4I Cl6I 93.86(10)
O5I Cu4I Cl5I 84.46(9)
O4I Cu4I Cl5I 96.93(10)
Cl6I Cu4I Cl5I 124.72(5)
O5I Cu4I Cl2I 84.80(10)
O4I Cu4I Cl2I 94.36(10)
Cl6I Cu4I Cl2I 122.18(5)
Cl5I Cu4I Cl2I 110.81(5)
Cu3I Cl1I Cu1I 80.17(4)
Cu3I Cl2I Cu4I 80.02(4)
Cu3I Cl3I Cu2I 78.75(4)
Cu2I Cl4I Cu1I 80.32(4)
Cu2I Cl5I Cu4I 80.24(4)
Cu4I Cl6I Cu1I 80.59(4)
Cu1I O1I H25I 116(4)
Cu1I O1I H26I 110(4)
H25I O1I H26I 102(5)
C8I O2I C5I 108.6(3)
C8I O2I Cu2I 118.5(3)
C5I O2I Cu2I 120.8(3)
C13I O3I C16I 108.7(4)
C13I O3I Cu3I 116.1(3)
C16I O3I Cu3I 121.1(3)
C9I O4I C12I 108.5(3)
C9I O4I Cu4I 119.8(3)
C12I O4I Cu4I 117.8(3)
Cu1I O5I Cu3I 109.96(15)
Cu1I O5I Cu2I 109.98(15)
Cu3I O5I Cu2I 108.46(14)
Cu1I O5I Cu4I 109.34(15)
Cu3I O5I Cu4I 109.06(15)
Cu2I O5I Cu4I 110.04(15)
C4I O6I C1I 109.8(4)
C17I O7I C20I 105.9(4)
O6I C1I C2I 106.6(4)
O6I C1I H1Q 110.4
C2I C1I H1Q 110.4
O6I C1I H1R 110.4
C2I C1I H1R 110.4
H1Q C1I H1R 108.6
C1I C2I C3I 102.8(4)
C1I C2I H2Q 111.2
C3I C2I H2Q 111.2
C1I C2I H2R 111.2
C3I C2I H2R 111.2
H2Q C2I H2R 109.1
C4I C3I C2I 102.8(4)
C4I C3I H3Q 111.2
C2I C3I H3Q 111.2
C4I C3I H3R 111.2
C2I C3I H3R 111.2
H3Q C3I H3R 109.1
O6I C4I C3I 106.6(4)
O6I C4I H4Q 110.4
C3I C4I H4Q 110.4
O6I C4I H4R 110.4
C3I C4I H4R 110.4
H4Q C4I H4R 108.6
O2I C5I C6I 103.6(4)
O2I C5I H5Q 111.0
C6I C5I H5Q 111.0
O2I C5I H5R 111.0
C6I C5I H5R 111.0
H5Q C5I H5R 109.0
C5I C6I C7I 102.0(4)
C5I C6I H6Q 111.4
C7I C6I H6Q 111.4
C5I C6I H6R 111.4
C7I C6I H6R 111.4
H6Q C6I H6R 109.2
C8I C7I C6I 102.9(4)
C8I C7I H7Q 111.2
C6I C7I H7Q 111.2
C8I C7I H7R 111.2
C6I C7I H7R 111.2
H7Q C7I H7R 109.1
O2I C8I C7I 105.5(4)
O2I C8I H8Q 110.6
C7I C8I H8Q 110.6
O2I C8I H8R 110.6
C7I C8I H8R 110.6
H8Q C8I H8R 108.8
O4I C9I C10I 105.0(4)
O4I C9I H9I1 110.8
C10I C9I H9I1 110.8
O4I C9I H9I2 110.8
C10I C9I H9I2 110.8
H9I1 C9I H9I2 108.8
C9I C10I C11I 103.0(4)
C9I C10I H10Q 111.2
C11I C10I H10Q 111.2
C9I C10I H10R 111.2
C11I C10I H10R 111.2
H10Q C10I H10R 109.1
C12I C11I C10I 102.0(4)
C12I C11I H11Q 111.4
C10I C11I H11Q 111.4
C12I C11I H11R 111.4
C10I C11I H11R 111.4
H11Q C11I H11R 109.2
O4I C12I C11I 105.5(4)
O4I C12I H12Q 110.6
C11I C12I H12Q 110.6
O4I C12I H12R 110.6
C11I C12I H12R 110.6
H12Q C12I H12R 108.8
O3I C13I C14I 105.4(4)
O3I C13I H13Q 110.7
C14I C13I H13Q 110.7
O3I C13I H13R 110.7
C14I C13I H13R 110.7
H13Q C13I H13R 108.8
C90I C14I C13I 106.7(7)
C13I C14I C15I 99.5(5)
C13I C14I H14Q 111.9
C15I C14I H14Q 111.9
C13I C14I H14R 111.9
C15I C14I H14R 111.9
H14Q C14I H14R 109.6
C16I C15I C14I 104.5(6)
C16I C15I H15Q 110.9
C14I C15I H15Q 110.9
C16I C15I H15R 110.9
C14I C15I H15R 110.9
H15Q C15I H15R 108.9
O3I C16I C15I 105.9(5)
O3I C16I C90I 104.7(8)
O3I C16I H16Q 110.6
C15I C16I H16Q 110.6
O3I C16I H16R 110.6
C15I C16I H16R 110.6
H16Q C16I H16R 108.7
O7I C17I C18I 108.8(5)
O7I C17I H17Q 109.9
C18I C17I H17Q 109.9
O7I C17I H17R 109.9
C18I C17I H17R 109.9
H17Q C17I H17R 108.3
C17I C18I C19I 104.6(5)
C17I C18I H18Q 110.8
C19I C18I H18Q 110.8
C17I C18I H18R 110.8
C19I C18I H18R 110.8
H18Q C18I H18R 108.9
C20I C19I C18I 102.6(5)
C20I C19I H19Q 111.2
C18I C19I H19Q 111.2
C20I C19I H19R 111.2
C18I C19I H19R 111.2
H19Q C19I H19R 109.2
O7I C20I C19I 104.8(4)
O7I C20I H20Q 110.8
C19I C20I H20Q 110.8
O7I C20I H20R 110.8
C19I C20I H20R 110.8
H20Q C20I H20R 108.9
C16I C90I C14I 106.8(11)
C16I C90I H90Q 110.4
C14I C90I H90Q 110.4
C16I C90I H90R 110.4
C14I C90I H90R 110.4
H90Q C90I H90R 108.6

loop_
_geom_bond_atom_site_label_1
_geom_bond_atom_site_label_2
_geom_bond_distance
Cu1A O5A 1.892(3)
Cu1A O1A 1.955(3)
Cu1A Cl2A 2.3726(13)
Cu1A Cl1A 2.4015(13)
Cu1A Cl3A 2.4054(13)
Cu2A O5A 1.891(3)
Cu2A O2A 1.949(3)
Cu2A Cl1A 2.3735(13)
Cu2A Cl4A 2.4026(13)
Cu2A Cl6A 2.4231(13)
Cu3A O5A 1.889(3)
Cu3A O3A 1.951(3)
Cu3A Cl2A 2.3786(13)
Cu3A Cl5A 2.3906(13)
Cu3A Cl4A 2.3961(13)
Cu4A O5A 1.881(3)
Cu4A O4A 1.950(3)
Cu4A Cl5A 2.3874(12)
Cu4A Cl6A 2.3878(13)
Cu4A Cl3A 2.4486(13)
O1A C1A 1.450(6)
O1A C4A 1.461(6)
O2A C5A 1.465(5)
O2A C8A 1.475(5)
O3A C12A 1.367(10)
O3A C91A 1.44(3)
O3A C9A 1.460(6)
O4A C16A 1.464(5)
O4A C13A 1.465(5)
C1A C2A 1.500(7)
C1A H1A 0.9900
C1A H1B 0.9900
C2A C3A 1.490(8)
C2A H2A 0.9900
C2A H2B 0.9900
C3A C4A 1.517(7)
C3A H3A 0.9900
C3A H3B 0.9900
C4A H4A 0.9900
C4A H4B 0.9900
C5A C6A 1.514(6)
C5A H5A 0.9900
C5A H5B 0.9900
C6A C7A 1.519(7)
C6A H6A 0.9900
C6A H6B 0.9900
C7A C8A 1.522(6)
C7A H7A 0.9900
C7A H7B 0.9900
C8A H8A 0.9900
C8A H8B 0.9900
C9A C10A 1.526(7)
C9A H9A 0.9900
C9A H9B 0.9900
C10A C11A 1.518(10)
C10A C90A 1.524(15)
C10A H10A 0.9900
C10A H10B 0.9900
C11A C12A 1.513(11)
C11A H11A 0.9900
C11A H11B 0.9900
C12A H12A 0.9900
C12A H12B 0.9900
C13A C14A 1.500(7)
C13A H13A 0.9900
C13A H13B 0.9900
C14A C15A 1.533(6)
C14A H14A 0.9900
C14A H14B 0.9900
C15A C16A 1.522(7)
C15A H15A 0.9900
C15A H15B 0.9900
C16A H16A 0.9900
C16A H16B 0.9900
C90A C91A 1.527(16)
C90A H90A 0.9900
C90A H90B 0.9900
C91A H91A 0.9900
C91A H91B 0.9900
Cu1B O5B 1.889(3)
Cu1B O1B 1.919(3)
Cu1B Cl2B 2.3946(13)
Cu1B Cl1B 2.4009(13)
Cu1B Cl3B 2.4400(13)
Cu2B O5B 1.890(3)
Cu2B O2B 1.959(3)
Cu2B Cl4B 2.3852(12)
Cu2B Cl6B 2.4039(13)
Cu2B Cl1B 2.4152(12)
Cu3B O5B 1.889(3)
Cu3B O3B 1.951(3)
Cu3B Cl2B 2.3749(12)
Cu3B Cl5B 2.3904(13)
Cu3B Cl4B 2.4285(13)
Cu4B O5B 1.891(3)
Cu4B O4B 1.951(3)
Cu4B Cl3B 2.3546(12)
Cu4B Cl5B 2.4137(12)
Cu4B Cl6B 2.4170(13)
O1B H25B 0.843(19)
O1B H26B 0.843(19)
O2B C8B 1.450(6)
O2B C5B 1.457(6)
O3B C9B 1.456(5)
O3B C12B 1.468(5)
O4B C13B 1.476(5)
O4B C16B 1.477(5)
O6B C4B 1.420(6)
O6B C1B 1.441(6)
O7B C20B 1.443(6)
O7B C17B 1.452(6)
C1B C2B 1.502(7)
C1B H1C 0.9900
C1B H1D 0.9900
C2B C3B 1.502(7)
C2B H2C 0.9900
C2B H2D 0.9900
C3B C4B 1.504(8)
C3B H3C 0.9900
C3B H3D 0.9900
C4B H4C 0.9900
C4B H4D 0.9900
C5B C6B 1.516(7)
C5B H5C 0.9900
C5B H5D 0.9900
C6B C7B 1.545(8)
C6B H6C 0.9900
C6B H6D 0.9900
C7B C8B 1.507(7)
C7B H7C 0.9900
C7B H7D 0.9900
C8B H8C 0.9900
C8B H8D 0.9900
C9B C10B 1.507(6)
C9B H9C 0.9900
C9B H9D 0.9900
C10B C11B 1.515(6)
C10B H10C 0.9900
C10B H10D 0.9900
C11B C12B 1.517(6)
C11B H11C 0.9900
C11B H11D 0.9900
C12B H12C 0.9900
C12B H12D 0.9900
C13B C14B 1.507(6)
C13B H13C 0.9900
C13B H13D 0.9900
C14B C15B 1.522(7)
C14B H14C 0.9900
C14B H14D 0.9900
C15B C16B 1.510(7)
C15B H15C 0.9900
C15B H15D 0.9900
C16B H16C 0.9900
C16B H16D 0.9900
C17B C18B 1.509(7)
C17B H17C 0.9900
C17B H17D 0.9900
C18B C90B 1.479(11)
C18B C19B 1.500(9)
C18B H18C 0.9900
C18B H18D 0.9900
C19B C20B 1.474(9)
C19B H19C 0.9900
C19B H19D 0.9900
C20B C90B 1.446(11)
C20B H20C 0.9900
C20B H20D 0.9900
C90B H90C 0.9900
C90B H90D 0.9900
Cu1C O5C 1.881(3)
Cu1C O1C 1.917(3)
Cu1C Cl2C 2.4002(12)
Cu1C Cl3C 2.4004(13)
Cu1C Cl1C 2.4356(12)
Cu2C O5C 1.892(3)
Cu2C O2C 1.954(3)
Cu2C Cl1C 2.3660(12)
Cu2C Cl4C 2.4020(12)
Cu2C Cl6C 2.4100(13)
Cu3C O5C 1.882(3)
Cu3C O3C 1.956(3)
Cu3C Cl5C 2.3635(13)
Cu3C Cl2C 2.3879(13)
Cu3C Cl4C 2.4091(13)
Cu4C O5C 1.904(3)
Cu4C O4C 1.960(3)
Cu4C Cl3C 2.3525(12)
Cu4C Cl6C 2.4022(12)
Cu4C Cl5C 2.4054(12)
O1C H25C 0.826(19)
O1C H26C 0.830(19)
O2C C5C 1.467(5)
O2C C8C 1.476(5)
O3C C16C 1.428(6)
O3C C13C 1.466(5)
O4C C9C 1.451(5)
O4C C12C 1.476(5)
O6C C1C 1.438(6)
O6C C4C 1.446(6)
O7C C17C 1.399(6)
O7C C20C 1.438(6)
C1C C2C 1.511(7)
C1C H1E 0.9900
C1C H1F 0.9900
C2C C90C 1.492(16)
C2C C3C 1.495(9)
C2C H2E 0.9900
C2C H2F 0.9900
C3C C4C 1.507(9)
C3C H3E 0.9900
C3C H3F 0.9900
C4C C90C 1.500(16)
C4C H4E 0.9900
C4C H4F 0.9900
C5C C6C 1.515(6)
C5C H5E 0.9900
C5C H5F 0.9900
C6C C7C 1.525(7)
C6C H6E 0.9900
C6C H6F 0.9900
C7C C8C 1.519(6)
C7C H7E 0.9900
C7C H7F 0.9900
C8C H8E 0.9900
C8C H8F 0.9900
C9C C10C 1.505(6)
C9C H9E 0.9900
C9C H9F 0.9900
C10C C11C 1.520(7)
C10C H10E 0.9900
C10C H10F 0.9900
C11C C12C 1.520(7)
C11C H11E 0.9900
C11C H11F 0.9900
C12C H12E 0.9900
C12C H12F 0.9900
C13C C14C 1.513(7)
C13C H13E 0.9900
C13C H13F 0.9900
C14C C15C 1.487(7)
C14C H14E 0.9900
C14C H14F 0.9900
C15C C16C 1.499(7)
C15C H15E 0.9900
C15C H15F 0.9900
C16C H16E 0.9900
C16C H16F 0.9900
C17C C18C 1.509(9)
C17C H17E 0.9900
C17C H17F 0.9900
C18C C91C 1.473(17)
C18C C19C 1.474(11)
C18C H18E 0.9900
C18C H18F 0.9900
C19C C20C 1.489(10)
C19C H19E 0.9900
C19C H19F 0.9900
C20C C91C 1.482(17)
C20C H20E 0.9900
C20C H20F 0.9900
C90C H90E 0.9900
C90C H90F 0.9900
C91C H91E 0.9900
C91C H91F 0.9900
Cu1D O5D 1.890(3)
Cu1D O1D 1.954(3)
Cu1D Cl2D 2.3882(13)
Cu1D Cl1D 2.3920(13)
Cu1D Cl3D 2.4050(13)
Cu2D O5D 1.892(3)
Cu2D O2D 1.959(3)
Cu2D Cl1D 2.3826(13)
Cu2D Cl6D 2.4038(13)
Cu2D Cl4D 2.4389(13)
Cu3D O5D 1.892(3)
Cu3D O3D 1.961(3)
Cu3D Cl5D 2.3772(13)
Cu3D Cl4D 2.3921(13)
Cu3D Cl2D 2.4114(13)
Cu4D O5D 1.889(3)
Cu4D O4D 1.961(3)
Cu4D Cl3D 2.3753(13)
Cu4D Cl5D 2.3777(12)
Cu4D Cl6D 2.4318(13)
O1D C4D 1.460(6)
O1D C1D 1.470(6)
O2D C8D 1.465(5)
O2D C5D 1.469(5)
O3D C90D 1.428(14)
O3D C9D 1.454(6)
O3D C12D 1.469(7)
O4D C13D 1.467(5)
O4D C16D 1.467(5)
C1D C2D 1.494(9)
C1D C91D 1.496(12)
C1D H1G 0.9900
C1D H1H 0.9900
C2D C3D 1.547(10)
C2D H2G 0.9900
C2D H2H 0.9900
C3D C91D 1.461(12)
C3D C4D 1.512(8)
C3D H3G 0.9900
C3D H3H 0.9900
C4D H4G 0.9900
C4D H4H 0.9900
C5D C6D 1.522(6)
C5D H5G 0.9900
C5D H5H 0.9900
C6D C7D 1.510(7)
C6D H6G 0.9900
C6D H6H 0.9900
C7D C8D 1.517(7)
C7D H7G 0.9900
C7D H7H 0.9900
C8D H8G 0.9900
C8D H8H 0.9900
C9D C10D 1.523(7)
C9D H9G 0.9900
C9D H9H 0.9900
C10D C11D 1.501(8)
C10D H10G 0.9900
C10D H10H 0.9900
C11D C90D 1.456(15)
C11D C12D 1.495(9)
C11D H11G 0.9900
C11D H11H 0.9900
C12D H12G 0.9900
C12D H12H 0.9900
C13D C14D 1.511(7)
C13D H13G 0.9900
C13D H13H 0.9900
C14D C15D 1.531(7)
C14D H14G 0.9900
C14D H14H 0.9900
C15D C16D 1.509(7)
C15D H15G 0.9900
C15D H15H 0.9900
C16D H16G 0.9900
C16D H16H 0.9900
C90D H90G 0.9900
C90D H90H 0.9900
C91D H91G 0.9900
C91D H91H 0.9900
Cu1E O5E 1.895(3)
Cu1E O1E 1.935(3)
Cu1E Cl2E 2.3889(13)
Cu1E Cl3E 2.3963(13)
Cu1E Cl1E 2.4278(13)
Cu2E O5E 1.889(3)
Cu2E O2E 1.961(3)
Cu2E Cl1E 2.3950(13)
Cu2E Cl4E 2.4010(12)
Cu2E Cl6E 2.4071(13)
Cu3E O5E 1.887(3)
Cu3E O3E 1.935(3)
Cu3E Cl4E 2.3838(12)
Cu3E Cl2E 2.4064(13)
Cu3E Cl5E 2.4186(13)
Cu4E O5E 1.892(3)
Cu4E O4E 1.951(3)
Cu4E Cl3E 2.3826(12)
Cu4E Cl6E 2.4088(12)
Cu4E Cl5E 2.4091(13)
O1E H25E 0.87(4)
O1E H26E 0.844(14)
O2E C8E 1.442(6)
O2E C5E 1.458(6)
O3E C12E 1.456(6)
O3E C9E 1.461(5)
O4E C13E 1.464(5)
O4E C16E 1.481(5)
O6E C4E 1.442(5)
O6E C1E 1.450(5)
C1E C2E 1.505(7)
C1E H1I 0.9900
C1E H1J 0.9900
C2E C3E 1.514(7)
C2E H2I 0.9900
C2E H2J 0.9900
C3E C4E 1.518(7)
C3E H3I 0.9900
C3E H3J 0.9900
C4E H4I 0.9900
C4E H4J 0.9900
C5E C6E 1.522(7)
C5E H5I 0.9900
C5E H5J 0.9900
C6E C7E 1.535(8)
C6E H6I 0.9900
C6E H6J 0.9900
C7E C8E 1.494(7)
C7E H7I 0.9900
C7E H7J 0.9900
C8E H8I 0.9900
C8E H8J 0.9900
C9E C10E 1.511(7)
C9E H9I 0.9900
C9E H9J 0.9900
C10E C11E 1.525(7)
C10E H10I 0.9900
C10E H10J 0.9900
C11E C12E 1.515(7)
C11E H11I 0.9900
C11E H11J 0.9900
C12E H12I 0.9900
C12E H12J 0.9900
C13E C14E 1.511(7)
C13E H13I 0.9900
C13E H13J 0.9900
C14E C15E 1.510(7)
C14E H14I 0.9900
C14E H14J 0.9900
C15E C16E 1.514(7)
C15E H15I 0.9900
C15E H15J 0.9900
C16E H16I 0.9900
C16E H16J 0.9900
O7E C20E 1.437(6)
O7E C17E 1.448(7)
C17E C18E 1.505(9)
C17E H17I 0.9900
C17E H17J 0.9900
C18E C19E 1.516(9)
C18E H18I 0.9900
C18E H18J 0.9900
C19E C20E 1.501(9)
C19E H19I 0.9900
C19E H19J 0.9900
C20E H20I 0.9900
C20E H20J 0.9900
O90E C93E 1.432(5)
O90E C90E 1.432(5)
C90E C91E 1.482(10)
C90E H90I 0.9900
C90E H90J 0.9900
C91E C92E 1.510(11)
C91E H91I 0.9900
C91E H91J 0.9900
C92E C93E 1.515(11)
C92E H92I 0.9900
C92E H92J 0.9900
C93E H93I 0.9900
C93E H93J 0.9900
Cu1F O5F 1.881(3)
Cu1F O1F 1.918(3)
Cu1F Cl3F 2.3805(13)
Cu1F Cl2F 2.4123(12)
Cu1F Cl1F 2.4344(12)
Cu2F O5F 1.888(3)
Cu2F O2F 1.956(3)
Cu2F Cl1F 2.3806(13)
Cu2F Cl4F 2.4067(13)
Cu2F Cl6F 2.4103(13)
Cu3F O5F 1.885(3)
Cu3F O90F 1.92(2)
Cu3F O3F 1.970(4)
Cu3F Cl5F 2.3786(13)
Cu3F Cl2F 2.3905(13)
Cu3F Cl4F 2.3968(13)
Cu4F O5F 1.898(3)
Cu4F O4F 1.952(3)
Cu4F Cl3F 2.3622(13)
Cu4F Cl6F 2.3802(12)
Cu4F Cl5F 2.4271(13)
O1F H25F 0.834(19)
O1F H26F 0.839(19)
O2F C8F 1.471(5)
O2F C5F 1.471(5)
O3F C16F 1.445(6)
O3F C13F 1.462(5)
O4F C9F 1.462(5)
O4F C12F 1.468(5)
O6F C1F 1.419(7)
O6F C4F 1.419(7)
O7F C17F 1.435(6)
O7F C20F 1.444(6)
O90F C16F 1.434(16)
O90F C13F 1.457(16)
C1F C90F 1.484(16)
C1F C2F 1.495(8)
C1F H1K 0.9900
C1F H1L 0.9900
C2F C3F 1.473(9)
C2F H2K 0.9900
C2F H2L 0.9900
C3F C4F 1.481(9)
C3F C90F 1.514(16)
C3F H3K 0.9900
C3F H3L 0.9900
C4F H4K 0.9900
C4F H4L 0.9900
C5F C6F 1.492(7)
C5F H5K 0.9900
C5F H5L 0.9900
C6F C7F 1.535(7)
C6F H6K 0.9900
C6F H6L 0.9900
C7F C8F 1.517(6)
C7F H7K 0.9900
C7F H7L 0.9900
C8F H8K 0.9900
C8F H8L 0.9900
C9F C10F 1.501(6)
C9F H9K 0.9900
C9F H9L 0.9900
C10F C11F 1.510(7)
C10F H10K 0.9900
C10F H10L 0.9900
C11F C12F 1.515(7)
C11F H11K 0.9900
C11F H11L 0.9900
C12F H12K 0.9900
C12F H12L 0.9900
C13F C14F 1.490(7)
C13F H13K 0.9900
C13F H13L 0.9900
C14F C15F 1.508(7)
C14F H14K 0.9900
C14F H14L 0.9900
C15F C16F 1.511(7)
C15F H15K 0.9900
C15F H15L 0.9900
C16F H16K 0.9900
C16F H16L 0.9900
C17F C18F 1.515(7)
C17F H17K 0.9900
C17F H17L 0.9900
C18F C19F 1.541(8)
C18F H18K 0.9900
C18F H18L 0.9900
C19F C20F 1.508(7)
C19F H19K 0.9900
C19F H19L 0.9900
C20F H20K 0.9900
C20F H20L 0.9900
C90F H90K 0.9900
C90F H90L 0.9900
Cu1G O5G 1.885(3)
Cu1G O1G 1.936(3)
Cu1G Cl2G 2.3763(13)
Cu1G Cl1G 2.4073(13)
Cu1G Cl3G 2.4167(14)
Cu2G O5G 1.894(3)
Cu2G O2G 1.952(3)
Cu2G Cl1G 2.3839(13)
Cu2G Cl6G 2.4052(13)
Cu2G Cl4G 2.4254(13)
Cu3G O5G 1.886(3)
Cu3G O3G 1.956(3)
Cu3G Cl2G 2.3897(13)
Cu3G Cl4G 2.3968(13)
Cu3G Cl5G 2.4090(13)
Cu4G O5G 1.886(3)
Cu4G O4G 1.954(3)
Cu4G Cl5G 2.3848(13)
Cu4G Cl3G 2.3886(13)
Cu4G Cl6G 2.4312(13)
O1G C4G 1.457(6)
O1G C1G 1.473(6)
O2G C5G 1.455(6)
O2G C8G 1.463(5)
O3G C12G 1.448(6)
O3G C9G 1.472(6)
O4G C16G 1.464(5)
O4G C13G 1.472(6)
C1G C2G 1.505(6)
C1G H1M 0.9900
C1G H1N 0.9900
C2G C3G 1.527(7)
C2G H2M 0.9900
C2G H2N 0.9900
C3G C4G 1.506(7)
C3G H3M 0.9900
C3G H3N 0.9900
C4G H4M 0.9900
C4G H4N 0.9900
C5G C90G 1.53(3)
C5G C6G 1.554(12)
C5G H5M 0.9900
C5G H5N 0.9900
C6G C7G 1.495(14)
C6G H6M 0.9900
C6G H6N 0.9900
C7G C8G 1.512(10)
C7G H7M 0.9900
C7G H7N 0.9900
C8G C91G 1.52(2)
C8G H8M 0.9900
C8G H8N 0.9900
C9G C10G 1.531(8)
C9G H9M 0.9900
C9G H9N 0.9900
C10G C11G 1.515(9)
C10G H10M 0.9900
C10G H10N 0.9900
C11G C12G 1.505(8)
C11G H11M 0.9900
C11G H11N 0.9900
C12G H12M 0.9900
C12G H12N 0.9900
C13G C14G 1.502(7)
C13G H13M 0.9900
C13G H13N 0.9900
C14G C15G 1.533(7)
C14G H14M 0.9900
C14G H14N 0.9900
C15G C16G 1.517(7)
C15G H15M 0.9900
C15G H15N 0.9900
C16G H16M 0.9900
C16G H16N 0.9900
C90G C91G 1.48(4)
C90G H90M 0.9900
C90G H90N 0.9900
C91G H91M 0.9900
C91G H91N 0.9900
Cu1H O5H 1.882(3)
Cu1H O1H 1.931(3)
Cu1H Cl2H 2.3882(13)
Cu1H Cl1H 2.4053(13)
Cu1H Cl3H 2.4526(13)
Cu2H O5H 1.892(3)
Cu2H O2H 1.960(3)
Cu2H Cl4H 2.3785(12)
Cu2H Cl6H 2.3952(13)
Cu2H Cl1H 2.4104(12)
Cu3H O5H 1.893(3)
Cu3H O3H 1.950(3)
Cu3H Cl2H 2.3692(12)
Cu3H Cl5H 2.3841(13)
Cu3H Cl4H 2.4335(13)
Cu4H O5H 1.890(3)
Cu4H O4H 1.962(3)
Cu4H Cl3H 2.3581(13)
Cu4H Cl5H 2.4087(12)
Cu4H Cl6H 2.4135(13)
O1H H25H 0.833(19)
O1H H26H 0.832(19)
O2H C90H 1.437(16)
O2H C5H 1.451(6)
O2H C8H 1.459(7)
O3H C12H 1.466(5)
O3H C9H 1.473(5)
O4H C13H 1.467(6)
O4H C16H 1.470(5)
O6H C4H 1.440(6)
O6H C1H 1.447(6)
O7H C20H 1.444(6)
O7H C17H 1.447(6)
C1H C2H 1.494(7)
C1H H1O 0.9900
C1H H1P 0.9900
C2H C3H 1.492(8)
C2H H2O 0.9900
C2H H2P 0.9900
C3H C4H 1.480(8)
C3H H3O 0.9900
C3H H3P 0.9900
C4H H4O 0.9900
C4H H4P 0.9900
C5H C6H 1.500(7)
C5H H5O 0.9900
C5H H5P 0.9900
C6H C7H 1.509(9)
C6H H6O 0.9900
C6H H6P 0.9900
C7H C90H 1.510(17)
C7H C8H 1.522(9)
C7H H7O 0.9900
C7H H7P 0.9900
C8H H8O 0.9900
C8H H8P 0.9900
C9H C10H 1.507(6)
C9H H9O 0.9900
C9H H9P 0.9900
C10H C11H 1.521(7)
C10H H10O 0.9900
C10H H10P 0.9900
C11H C12H 1.507(6)
C11H H11O 0.9900
C11H H11P 0.9900
C12H H12O 0.9900
C12H H12P 0.9900
C13H C14H 1.503(7)
C13H H13O 0.9900
C13H H13P 0.9900
C14H C15H 1.515(8)
C14H H14O 0.9900
C14H H14P 0.9900
C15H C16H 1.501(7)
C15H H15O 0.9900
C15H H15P 0.9900
C16H H16O 0.9900
C16H H16P 0.9900
C17H C18H 1.475(8)
C17H H17O 0.9900
C17H H17P 0.9900
C18H C19H 1.405(8)
C18H H18O 0.9900
C18H H18P 0.9900
C19H C20H 1.490(7)
C19H H19O 0.9900
C19H H19P 0.9900
C20H H20O 0.9900
C20H H20P 0.9900
C90H H90O 0.9900
C90H H90P 0.9900
Cu1I O5I 1.884(3)
Cu1I O1I 1.927(3)
Cu1I Cl6I 2.4059(13)
Cu1I Cl1I 2.4075(12)
Cu1I Cl4I 2.4152(12)
Cu2I O5I 1.891(3)
Cu2I O2I 1.945(3)
Cu2I Cl4I 2.3786(13)
Cu2I Cl5I 2.3965(13)
Cu2I Cl3I 2.4241(13)
Cu3I O5I 1.888(3)
Cu3I O3I 1.968(3)
Cu3I Cl2I 2.3739(13)
Cu3I Cl1I 2.3896(13)
Cu3I Cl3I 2.4086(13)
Cu4I O5I 1.892(3)
Cu4I O4I 1.947(3)
Cu4I Cl6I 2.3575(13)
Cu4I Cl5I 2.4137(13)
Cu4I Cl2I 2.4143(13)
O1I H25I 0.840(19)
O1I H26I 0.844(19)
O2I C8I 1.469(5)
O2I C5I 1.472(5)
O3I C13I 1.455(6)
O3I C16I 1.460(6)
O4I C9I 1.469(5)
O4I C12I 1.480(5)
O6I C4I 1.427(6)
O6I C1I 1.439(6)
O7I C17I 1.416(7)
O7I C20I 1.439(6)
C1I C2I 1.500(7)
C1I H1Q 0.9900
C1I H1R 0.9900
C2I C3I 1.524(7)
C2I H2Q 0.9900
C2I H2R 0.9900
C3I C4I 1.500(7)
C3I H3Q 0.9900
C3I H3R 0.9900
C4I H4Q 0.9900
C4I H4R 0.9900
C5I C6I 1.498(6)
C5I H5Q 0.9900
C5I H5R 0.9900
C6I C7I 1.521(7)
C6I H6Q 0.9900
C6I H6R 0.9900
C7I C8I 1.520(7)
C7I H7Q 0.9900
C7I H7R 0.9900
C8I H8Q 0.9900
C8I H8R 0.9900
C9I C10I 1.499(7)
C9I H9I1 0.9900
C9I H9I2 0.9900
C10I C11I 1.521(7)
C10I H10Q 0.9900
C10I H10R 0.9900
C11I C12I 1.509(7)
C11I H11Q 0.9900
C11I H11R 0.9900
C12I H12Q 0.9900
C12I H12R 0.9900
C13I C14I 1.507(7)
C13I H13Q 0.9900
C13I H13R 0.9900
C14I C90I 1.489(14)
C14I C15I 1.546(9)
C14I H14Q 0.9900
C14I H14R 0.9900
C15I C16I 1.464(8)
C15I H15Q 0.9900
C15I H15R 0.9900
C16I C90I 1.477(14)
C16I H16Q 0.9900
C16I H16R 0.9900
C17I C18I 1.482(9)
C17I H17Q 0.9900
C17I H17R 0.9900
C18I C19I 1.542(9)
C18I H18Q 0.9900
C18I H18R 0.9900
C19I C20I 1.509(8)
C19I H19Q 0.9900
C19I H19R 0.9900
C20I H20Q 0.9900
C20I H20R 0.9900
C90I H90Q 0.9900
C90I H90R 0.9900

loop_
_geom_hbond_atom_site_label_D
_geom_hbond_atom_site_label_H
_geom_hbond_atom_site_label_A
_geom_hbond_distance_DH
_geom_hbond_distance_HA
_geom_hbond_distance_DA
_geom_hbond_angle_DHA
O1B H25B O6B 0.843(19) 1.78(2) 2.625(5) 178(6)
O1B H26B O7B 0.843(19) 1.81(2) 2.655(5) 179(6)
O1C H25C O6C 0.826(19) 1.80(2) 2.619(5) 169(5)
O1C H26C O7C 0.830(19) 1.84(2) 2.659(5) 169(5)
O1E H25E O6E 0.87(4) 1.79(4) 2.658(5) 175(5)
O1E H26E O7E 0.844(14) 1.81(3) 2.619(10) 159(5)
O1F H25F O6F 0.834(19) 1.80(2) 2.629(5) 177(6)
O1F H26F O7F 0.839(19) 1.83(2) 2.658(5) 168(5)
O1H H25H O6H 0.833(19) 1.80(2) 2.631(5) 175(5)
O1H H26H O7H 0.832(19) 1.85(2) 2.679(5) 173(5)
O1I H25I O6I 0.840(19) 1.79(2) 2.615(5) 168(5)
O1I H26I O7I 0.844(19) 1.85(2) 2.691(5) 172(5)

loop_
_geom_torsion_atom_site_label_1
_geom_torsion_atom_site_label_2
_geom_torsion_atom_site_label_3
_geom_torsion_atom_site_label_4
_geom_torsion
Cl5A Cu4A O5A Cu3A 5.09(13)
Cl6A Cu4A O5A Cu3A -119.49(13)
Cl3A Cu4A O5A Cu3A 119.00(13)
Cl5A Cu4A O5A Cu2A 126.03(14)
Cl6A Cu4A O5A Cu2A 1.46(13)
Cl3A Cu4A O5A Cu2A -120.05(13)
Cl5A Cu4A O5A Cu1A -113.85(13)
Cl6A Cu4A O5A Cu1A 121.57(13)
Cl3A Cu4A O5A Cu1A 0.06(12)
Cl2A Cu3A O5A Cu4A -119.12(14)
Cl5A Cu3A O5A Cu4A -5.08(13)
Cl4A Cu3A O5A Cu4A 118.56(14)
Cl2A Cu3A O5A Cu2A 120.73(14)
Cl5A Cu3A O5A Cu2A -125.23(14)
Cl4A Cu3A O5A Cu2A -1.58(13)
Cl2A Cu3A O5A Cu1A 0.09(12)
Cl5A Cu3A O5A Cu1A 114.13(13)
Cl4A Cu3A O5A Cu1A -122.22(13)
Cl1A Cu2A O5A Cu4A 112.59(14)
Cl4A Cu2A O5A Cu4A -118.65(14)
Cl6A Cu2A O5A Cu4A -1.44(13)
Cl1A Cu2A O5A Cu3A -127.19(14)
Cl4A Cu2A O5A Cu3A 1.58(12)
Cl6A Cu2A O5A Cu3A 118.79(14)
Cl1A Cu2A O5A Cu1A -7.16(13)
Cl4A Cu2A O5A Cu1A 121.60(14)
Cl6A Cu2A O5A Cu1A -121.19(14)
Cl2A Cu1A O5A Cu4A 119.16(13)
Cl1A Cu1A O5A Cu4A -112.62(13)
Cl3A Cu1A O5A Cu4A -0.06(12)
Cl2A Cu1A O5A Cu3A -0.09(12)
Cl1A Cu1A O5A Cu3A 128.13(14)
Cl3A Cu1A O5A Cu3A -119.32(13)
Cl2A Cu1A O5A Cu2A -121.14(14)
Cl1A Cu1A O5A Cu2A 7.09(13)
Cl3A Cu1A O5A Cu2A 119.64(14)
C4A O1A C1A C2A 21.8(6)
Cu1A O1A C1A C2A 173.0(4)
O1A C1A C2A C3A 1.5(7)
C1A C2A C3A C4A -22.8(7)
C1A O1A C4A C3A -35.9(6)
Cu1A O1A C4A C3A 173.4(3)
C2A C3A C4A O1A 35.5(6)
C8A O2A C5A C6A 24.9(5)
Cu2A O2A C5A C6A 168.1(3)
O2A C5A C6A C7A -39.1(5)
C5A C6A C7A C8A 39.0(5)
C5A O2A C8A C7A -0.4(5)
Cu2A O2A C8A C7A -143.5(3)
C6A C7A C8A O2A -24.2(5)
C12A O3A C9A C10A 6.1(8)
C91A O3A C9A C10A -25.8(15)
Cu3A O3A C9A C10A -179.2(3)
O3A C9A C10A C11A 11.5(8)
O3A C9A C10A C90A -2.9(19)
C90A C10A C11A C12A 45(5)
C9A C10A C11A C12A -22.6(11)
C91A O3A C12A C11A 78(3)
C9A O3A C12A C11A -21.9(11)
Cu3A O3A C12A C11A 164.1(7)
C10A C11A C12A O3A 27.6(12)
C16A O4A C13A C14A 13.7(5)
Cu4A O4A C13A C14A -122.7(3)
O4A C13A C14A C15A -33.2(5)
C13A C14A C15A C16A 39.8(5)
C13A O4A C16A C15A 11.9(5)
Cu4A O4A C16A C15A 146.2(3)
C14A C15A C16A O4A -31.8(5)
C11A C10A C90A C91A -87(7)
C9A C10A C90A C91A 29(4)
C12A O3A C91A C90A -51.3(19)
C9A O3A C91A C90A 41(3)
Cu3A O3A C91A C90A -166.2(19)
C10A C90A C91A O3A -42(4)
Cl2B Cu1B O5B Cu3B -0.03(13)
Cl1B Cu1B O5B Cu3B 124.53(14)
Cl3B Cu1B O5B Cu3B -121.62(14)
Cl2B Cu1B O5B Cu2B -119.84(13)
Cl1B Cu1B O5B Cu2B 4.72(13)
Cl3B Cu1B O5B Cu2B 118.58(14)
Cl2B Cu1B O5B Cu4B 120.25(13)
Cl1B Cu1B O5B Cu4B -115.19(13)
Cl3B Cu1B O5B Cu4B -1.34(12)
Cl2B Cu3B O5B Cu1B 0.03(13)
Cl5B Cu3B O5B Cu1B 125.85(14)
Cl4B Cu3B O5B Cu1B -116.41(14)
Cl2B Cu3B O5B Cu2B 119.75(13)
Cl5B Cu3B O5B Cu2B -114.43(13)
Cl4B Cu3B O5B Cu2B 3.32(12)
Cl2B Cu3B O5B Cu4B -120.66(13)
Cl5B Cu3B O5B Cu4B 5.16(12)
Cl4B Cu3B O5B Cu4B 122.90(13)
Cl4B Cu2B O5B Cu1B 116.64(13)
Cl6B Cu2B O5B Cu1B -125.85(13)
Cl1B Cu2B O5B Cu1B -4.70(12)
Cl4B Cu2B O5B Cu3B -3.37(13)
Cl6B Cu2B O5B Cu3B 114.14(13)
Cl1B Cu2B O5B Cu3B -124.71(13)
Cl4B Cu2B O5B Cu4B -122.99(13)
Cl6B Cu2B O5B Cu4B -5.48(12)
Cl1B Cu2B O5B Cu4B 115.67(13)
Cl3B Cu4B O5B Cu1B 1.38(12)
Cl5B Cu4B O5B Cu1B -125.60(13)
Cl6B Cu4B O5B Cu1B 125.33(13)
Cl3B Cu4B O5B Cu3B 121.87(13)
Cl5B Cu4B O5B Cu3B -5.11(12)
Cl6B Cu4B O5B Cu3B -114.18(13)
Cl3B Cu4B O5B Cu2B -118.50(13)
Cl5B Cu4B O5B Cu2B 114.52(13)
Cl6B Cu4B O5B Cu2B 5.45(12)
C4B O6B C1B C2B -6.9(6)
O6B C1B C2B C3B 24.0(6)
C1B C2B C3B C4B -31.5(6)
C1B O6B C4B C3B -13.3(7)
C2B C3B C4B O6B 28.0(6)
C8B O2B C5B C6B 42.7(5)
Cu2B O2B C5B C6B -177.7(3)
O2B C5B C6B C7B -28.0(5)
C5B C6B C7B C8B 4.2(6)
C5B O2B C8B C7B -40.0(5)
Cu2B O2B C8B C7B -178.6(3)
C6B C7B C8B O2B 21.2(6)
C12B O3B C9B C10B -19.2(5)
Cu3B O3B C9B C10B -177.0(3)
O3B C9B C10B C11B 36.6(5)
C9B C10B C11B C12B -39.9(5)
C9B O3B C12B C11B -5.9(5)
Cu3B O3B C12B C11B 153.1(3)
C10B C11B C12B O3B 28.4(5)
C16B O4B C13B C14B 9.0(5)
Cu4B O4B C13B C14B -132.4(3)
O4B C13B C14B C15B -31.8(5)
C13B C14B C15B C16B 42.0(5)
C13B O4B C16B C15B 17.8(5)
Cu4B O4B C16B C15B 158.8(3)
C14B C15B C16B O4B -36.9(5)
C20B O7B C17B C18B -2.4(6)
O7B C17B C18B C90B -8.6(8)
O7B C17B C18B C19B 22.1(6)
C90B C18B C19B C20B 66.8(11)
C17B C18B C19B C20B -33.2(7)
C17B O7B C20B C90B 13.0(8)
C17B O7B C20B C19B -18.8(6)
C18B C19B C20B O7B 32.6(7)
C18B C19B C20B C90B -67.3(11)
O7B C20B C90B C18B -18.3(11)
C19B C20B C90B C18B 71.4(11)
C19B C18B C90B C20B -71.5(11)
C17B C18B C90B C20B 16.4(11)
Cl2C Cu1C O5C Cu3C 1.62(12)
Cl3C Cu1C O5C Cu3C -119.29(13)
Cl1C Cu1C O5C Cu3C 121.95(13)
Cl2C Cu1C O5C Cu2C -118.25(14)
Cl3C Cu1C O5C Cu2C 120.84(14)
Cl1C Cu1C O5C Cu2C 2.08(12)
Cl2C Cu1C O5C Cu4C 120.57(13)
Cl3C Cu1C O5C Cu4C -0.34(12)
Cl1C Cu1C O5C Cu4C -119.11(13)
Cl5C Cu3C O5C Cu1C 119.95(13)
Cl2C Cu3C O5C Cu1C -1.62(12)
Cl4C Cu3C O5C Cu1C -115.93(13)
Cl5C Cu3C O5C Cu2C -118.96(13)
Cl2C Cu3C O5C Cu2C 119.46(13)
Cl4C Cu3C O5C Cu2C 5.16(12)
Cl5C Cu3C O5C Cu4C 1.00(12)
Cl2C Cu3C O5C Cu4C -120.58(13)
Cl4C Cu3C O5C Cu4C 125.12(13)
Cl1C Cu2C O5C Cu1C -2.14(13)
Cl4C Cu2C O5C Cu1C 114.74(14)
Cl6C Cu2C O5C Cu1C -127.07(14)
Cl1C Cu2C O5C Cu3C -122.05(13)
Cl4C Cu2C O5C Cu3C -5.17(12)
Cl6C Cu2C O5C Cu3C 113.02(13)
Cl1C Cu2C O5C Cu4C 118.54(13)
Cl4C Cu2C O5C Cu4C -124.59(13)
Cl6C Cu2C O5C Cu4C -6.40(12)
C4C O6C C1C C2C -13.4(6)
O6C C1C C2C C90C 16.0(19)
O6C C1C C2C C3C 32.5(6)
C90C C2C C3C C4C 78(3)
C1C C2C C3C C4C -38.8(7)
C1C O6C C4C C90C 6.1(19)
C1C O6C C4C C3C -11.3(6)
C2C C3C C4C O6C 31.6(7)
C2C C3C C4C C90C -78(3)
C8C O2C C5C C6C 25.9(5)
Cu2C O2C C5C C6C 167.1(3)
O2C C5C C6C C7C -39.9(5)
C5C C6C C7C C8C 39.0(5)
C5C O2C C8C C7C -1.3(5)
Cu2C O2C C8C C7C -143.8(3)
C6C C7C C8C O2C -23.7(5)
C12C O4C C9C C10C 18.9(5)
Cu4C O4C C9C C10C 161.7(3)
O4C C9C C10C C11C -36.7(5)
C9C C10C C11C C12C 40.1(5)
C9C O4C C12C C11C 6.5(5)
Cu4C O4C C12C C11C -137.2(3)
C10C C11C C12C O4C -28.8(5)
C16C O3C C13C C14C -4.4(6)
Cu3C O3C C13C C14C -166.0(3)
O3C C13C C14C C15C -17.0(6)
C13C C14C C15C C16C 31.1(6)
C13C O3C C16C C15C 23.8(6)
Cu3C O3C C16C C15C -176.8(4)
C14C C15C C16C O3C -33.8(6)
C20C O7C C17C C18C -5.5(8)
O7C C17C C18C C91C 9(3)
O7C C17C C18C C19C 26.3(11)
C91C C18C C19C C20C 78(3)
C17C C18C C19C C20C -36.1(12)
C17C O7C C20C C91C 0(3)
C17C O7C C20C C19C -17.3(9)
C18C C19C C20C O7C 33.2(11)
C18C C19C C20C C91C -78(3)
C3C C2C C90C C4C -80(3)
C1C C2C C90C C4C -12(3)
O6C C4C C90C C2C 4(3)
C3C C4C C90C C2C 79(3)
C19C C18C C91C C20C -80(3)
C17C C18C C91C C20C -9(5)
O7C C20C C91C C18C 6(5)
C19C C20C C91C C18C 79(3)
Cl3D Cu4D O5D Cu1D 2.16(12)
Cl5D Cu4D O5D Cu1D -119.38(13)
Cl6D Cu4D O5D Cu1D 124.26(13)
Cl3D Cu4D O5D Cu2D -118.22(14)
Cl5D Cu4D O5D Cu2D 120.24(14)
Cl6D Cu4D O5D Cu2D 3.88(13)
Cl3D Cu4D O5D Cu3D 121.23(13)
Cl5D Cu4D O5D Cu3D -0.31(12)
Cl6D Cu4D O5D Cu3D -116.67(13)
Cl2D Cu1D O5D Cu4D 118.28(13)
Cl1D Cu1D O5D Cu4D -119.45(13)
Cl3D Cu1D O5D Cu4D -2.13(12)
Cl2D Cu1D O5D Cu2D -120.93(14)
Cl1D Cu1D O5D Cu2D 1.34(13)
Cl3D Cu1D O5D Cu2D 118.66(14)
Cl2D Cu1D O5D Cu3D 0.24(13)
Cl1D Cu1D O5D Cu3D 122.51(14)
Cl3D Cu1D O5D Cu3D -120.18(14)
Cl1D Cu2D O5D Cu4D 118.48(14)
Cl6D Cu2D O5D Cu4D -3.92(13)
Cl4D Cu2D O5D Cu4D -118.78(14)
Cl1D Cu2D O5D Cu1D -1.34(13)
Cl6D Cu2D O5D Cu1D -123.74(14)
Cl4D Cu2D O5D Cu1D 121.40(14)
Cl1D Cu2D O5D Cu3D -122.23(14)
Cl6D Cu2D O5D Cu3D 115.37(13)
Cl4D Cu2D O5D Cu3D 0.51(12)
Cl5D Cu3D O5D Cu4D 0.31(12)
Cl4D Cu3D O5D Cu4D 120.14(13)
Cl2D Cu3D O5D Cu4D -118.70(13)
Cl5D Cu3D O5D Cu1D 118.77(14)
Cl4D Cu3D O5D Cu1D -121.39(14)
Cl2D Cu3D O5D Cu1D -0.23(13)
Cl5D Cu3D O5D Cu2D -120.35(13)
Cl4D Cu3D O5D Cu2D -0.52(13)
Cl2D Cu3D O5D Cu2D 120.64(14)
C4D O1D C1D C2D -6.7(6)
Cu1D O1D C1D C2D -143.8(5)
C4D O1D C1D C91D -33.7(7)
Cu1D O1D C1D C91D -170.8(6)
O1D C1D C2D C3D -15.2(8)
C91D C1D C2D C3D 64.9(14)
C1D C2D C3D C91D -69.9(13)
C1D C2D C3D C4D 30.4(7)
C1D O1D C4D C3D 26.4(5)
Cu1D O1D C4D C3D 163.0(3)
C91D C3D C4D O1D -7.8(8)
C2D C3D C4D O1D -34.9(6)
C8D O2D C5D C6D 22.1(5)
Cu2D O2D C5D C6D 172.5(3)
O2D C5D C6D C7D -36.3(5)
C5D C6D C7D C8D 37.0(5)
C5D O2D C8D C7D 1.0(5)
Cu2D O2D C8D C7D -149.3(3)
C6D C7D C8D O2D -24.0(5)
C90D O3D C9D C10D -3.5(11)
C12D O3D C9D C10D -32.7(6)
Cu3D O3D C9D C10D -171.0(4)
O3D C9D C10D C11D 13.9(7)
C9D C10D C11D C90D -19.2(11)
C9D C10D C11D C12D 9.5(7)
C90D O3D C12D C11D -66.8(15)
C9D O3D C12D C11D 39.2(7)
Cu3D O3D C12D C11D 177.7(4)
C90D C11D C12D O3D 66.6(15)
C10D C11D C12D O3D -29.2(7)
C16D O4D C13D C14D -17.7(5)
Cu4D O4D C13D C14D 118.7(3)
O4D C13D C14D C15D 35.4(5)
C13D C14D C15D C16D -39.6(5)
C13D O4D C16D C15D -7.7(5)
Cu4D O4D C16D C15D -142.7(3)
C14D C15D C16D O4D 29.4(5)
C9D O3D C90D C11D -8.7(16)
C12D O3D C90D C11D 74.8(14)
Cu3D O3D C90D C11D 157.6(7)
C12D C11D C90D O3D -74.7(14)
C10D C11D C90D O3D 17.2(15)
C4D C3D C91D C1D -13.1(11)
C2D C3D C91D C1D 73.5(14)
O1D C1D C91D C3D 28.4(10)
C2D C1D C91D C3D -78.5(14)
Cl4E Cu3E O5E Cu2E -2.44(13)
Cl2E Cu3E O5E Cu2E 122.11(14)
Cl5E Cu3E O5E Cu2E -121.06(13)
Cl4E Cu3E O5E Cu4E 116.90(13)
Cl2E Cu3E O5E Cu4E -118.54(13)
Cl5E Cu3E O5E Cu4E -1.71(12)
Cl4E Cu3E O5E Cu1E -124.19(14)
Cl2E Cu3E O5E Cu1E 0.36(13)
Cl5E Cu3E O5E Cu1E 117.19(14)
Cl1E Cu2E O5E Cu3E -118.84(14)
Cl4E Cu2E O5E Cu3E 2.43(13)
Cl6E Cu2E O5E Cu3E 113.75(13)
Cl1E Cu2E O5E Cu4E 122.32(14)
Cl4E Cu2E O5E Cu4E -116.41(14)
Cl6E Cu2E O5E Cu4E -5.09(13)
Cl1E Cu2E O5E Cu1E 2.35(13)
Cl4E Cu2E O5E Cu1E 123.62(14)
Cl6E Cu2E O5E Cu1E -125.06(14)
Cl3E Cu4E O5E Cu3E 124.95(13)
Cl6E Cu4E O5E Cu3E -113.79(13)
Cl5E Cu4E O5E Cu3E 1.72(12)
Cl3E Cu4E O5E Cu2E -116.18(14)
Cl6E Cu4E O5E Cu2E 5.09(13)
Cl5E Cu4E O5E Cu2E 120.59(14)
Cl3E Cu4E O5E Cu1E 5.18(12)
Cl6E Cu4E O5E Cu1E 126.45(13)
Cl5E Cu4E O5E Cu1E -118.04(13)
Cl2E Cu1E O5E Cu3E -0.36(13)
Cl3E Cu1E O5E Cu3E -124.14(14)
Cl1E Cu1E O5E Cu3E 118.17(14)
Cl2E Cu1E O5E Cu2E -120.85(14)
Cl3E Cu1E O5E Cu2E 115.38(14)
Cl1E Cu1E O5E Cu2E -2.32(13)
Cl2E Cu1E O5E Cu4E 118.61(13)
Cl3E Cu1E O5E Cu4E -5.16(12)
Cl1E Cu1E O5E Cu4E -122.86(13)
C4E O6E C1E C2E -38.7(5)
O6E C1E C2E C3E 31.5(5)
C1E C2E C3E C4E -13.1(6)
C1E O6E C4E C3E 30.2(5)
C2E C3E C4E O6E -9.9(6)
C8E O2E C5E C6E 36.3(6)
Cu2E O2E C5E C6E 177.6(3)
O2E C5E C6E C7E -18.1(6)
C5E C6E C7E C8E -5.7(6)
C5E O2E C8E C7E -40.8(6)
Cu2E O2E C8E C7E 179.4(3)
C6E C7E C8E O2E 28.0(6)
C12E O3E C9E C10E -4.5(6)
Cu3E O3E C9E C10E 145.6(4)
O3E C9E C10E C11E 26.5(6)
C9E C10E C11E C12E -37.6(6)
C9E O3E C12E C11E -19.5(5)
Cu3E O3E C12E C11E -169.4(3)
C10E C11E C12E O3E 35.1(6)
C16E O4E C13E C14E 9.3(5)
Cu4E O4E C13E C14E -128.7(3)
O4E C13E C14E C15E -31.0(5)
C13E C14E C15E C16E 40.6(5)
C13E O4E C16E C15E 16.1(5)
Cu4E O4E C16E C15E 154.7(3)
C14E C15E C16E O4E -34.8(5)
C20E O7E C17E C18E 27.0(12)
O7E C17E C18E C19E -36.1(11)
C17E C18E C19E C20E 31.8(12)
C17E O7E C20E C19E -6.6(13)
C18E C19E C20E O7E -16.3(13)
C93E O90E C90E C91E 0(4)
O90E C90E C91E C92E 17(4)
C90E C91E C92E C93E -26(3)
C90E O90E C93E C92E -16(4)
C91E C92E C93E O90E 26(3)
Cl3F Cu1F O5F Cu3F -117.93(13)
Cl2F Cu1F O5F Cu3F 1.79(12)
Cl1F Cu1F O5F Cu3F 121.48(13)
Cl3F Cu1F O5F Cu2F 121.44(14)
Cl2F Cu1F O5F Cu2F -118.85(14)
Cl1F Cu1F O5F Cu2F 0.84(12)
Cl3F Cu1F O5F Cu4F 1.15(12)
Cl2F Cu1F O5F Cu4F 120.86(13)
Cl1F Cu1F O5F Cu4F -119.44(13)
O90F Cu3F O5F Cu1F 114.8(19)
Cl5F Cu3F O5F Cu1F 115.40(13)
Cl2F Cu3F O5F Cu1F -1.80(12)
Cl4F Cu3F O5F Cu1F -119.26(13)
O90F Cu3F O5F Cu2F -123.4(19)
Cl5F Cu3F O5F Cu2F -122.74(13)
Cl2F Cu3F O5F Cu2F 120.06(13)
Cl4F Cu3F O5F Cu2F 2.60(12)
O90F Cu3F O5F Cu4F -4.2(19)
Cl5F Cu3F O5F Cu4F -3.52(12)
Cl2F Cu3F O5F Cu4F -120.73(13)
Cl4F Cu3F O5F Cu4F 121.81(13)
Cl1F Cu2F O5F Cu1F -0.86(13)
Cl4F Cu2F O5F Cu1F 118.20(14)
Cl6F Cu2F O5F Cu1F -126.46(14)
Cl1F Cu2F O5F Cu3F -121.65(13)
Cl4F Cu2F O5F Cu3F -2.59(12)
Cl6F Cu2F O5F Cu3F 112.75(13)
Cl1F Cu2F O5F Cu4F 119.21(13)
Cl4F Cu2F O5F Cu4F -121.73(13)
Cl6F Cu2F O5F Cu4F -6.39(12)
Cl3F Cu4F O5F Cu1F -1.16(12)
Cl6F Cu4F O5F Cu1F 127.97(13)
Cl5F Cu4F O5F Cu1F -115.83(13)
Cl3F Cu4F O5F Cu3F 118.13(13)
Cl6F Cu4F O5F Cu3F -112.74(13)
Cl5F Cu4F O5F Cu3F 3.46(12)
Cl3F Cu4F O5F Cu2F -122.67(13)
Cl6F Cu4F O5F Cu2F 6.46(12)
Cl5F Cu4F O5F Cu2F 122.66(13)
C4F O6F C1F C90F 25.2(15)
C4F O6F C1F C2F 0.0(8)
O6F C1F C2F C3F 18.8(8)
C90F C1F C2F C3F -78(2)
C1F C2F C3F C4F -29.4(8)
C1F C2F C3F C90F 74(2)
C1F O6F C4F C3F -18.9(8)
C2F C3F C4F O6F 30.0(8)
C90F C3F C4F O6F 5.5(16)
C8F O2F C5F C6F 22.8(5)
Cu2F O2F C5F C6F 163.5(3)
O2F C5F C6F C7F -37.8(5)
C5F C6F C7F C8F 38.8(5)
C5F O2F C8F C7F 2.2(5)
Cu2F O2F C8F C7F -139.1(3)
C6F C7F C8F O2F -25.4(5)
C12F O4F C9F C10F 13.7(5)
Cu4F O4F C9F C10F 156.4(3)
O4F C9F C10F C11F -33.2(5)
C9F C10F C11F C12F 39.7(5)
C9F O4F C12F C11F 11.3(5)
Cu4F O4F C12F C11F -132.0(4)
C10F C11F C12F O4F -31.4(5)
C16F O90F C13F O3F -76(2)
Cu3F O90F C13F O3F 81(4)
C16F O90F C13F C14F 18(3)
Cu3F O90F C13F C14F 175.6(18)
C16F O3F C13F O90F 74(2)
Cu3F O3F C13F O90F -68(2)
C16F O3F C13F C14F -18.2(6)
Cu3F O3F C13F C14F -160.3(3)
O90F C13F C14F C15F -28.4(17)
O3F C13F C14F C15F -6.3(6)
C13F C14F C15F C16F 26.9(6)
C13F O90F C16F O3F 76(2)
Cu3F O90F C16F O3F -80(4)
C13F O90F C16F C15F -1(3)
Cu3F O90F C16F C15F -156(2)
C13F O3F C16F O90F -74(2)
Cu3F O3F C16F O90F 65(2)
C13F O3F C16F C15F 35.1(5)
Cu3F O3F C16F C15F 174.7(3)
C14F C15F C16F O90F -16.4(19)
C14F C15F C16F O3F -38.0(5)
C20F O7F C17F C18F 41.3(5)
O7F C17F C18F C19F -24.3(6)
C17F C18F C19F C20F -0.8(6)
C17F O7F C20F C19F -41.7(6)
C18F C19F C20F O7F 25.5(6)
O6F C1F C90F C3F -20(2)
C2F C1F C90F C3F 70.8(17)
C2F C3F C90F C1F -74.3(17)
C4F C3F C90F C1F 9(2)
Cl2G Cu1G O5G Cu4G 115.86(13)
Cl1G Cu1G O5G Cu4G -120.53(13)
Cl3G Cu1G O5G Cu4G -1.55(12)
Cl2G Cu1G O5G Cu3G -2.58(13)
Cl1G Cu1G O5G Cu3G 121.02(14)
Cl3G Cu1G O5G Cu3G -120.00(14)
Cl2G Cu1G O5G Cu2G -122.97(14)
Cl1G Cu1G O5G Cu2G 0.64(13)
Cl3G Cu1G O5G Cu2G 119.62(14)
Cl5G Cu4G O5G Cu1G -118.30(13)
Cl3G Cu4G O5G Cu1G 1.57(12)
Cl6G Cu4G O5G Cu1G 123.81(13)
Cl5G Cu4G O5G Cu3G -0.07(13)
Cl3G Cu4G O5G Cu3G 119.80(13)
Cl6G Cu4G O5G Cu3G -117.96(14)
Cl5G Cu4G O5G Cu2G 120.80(14)
Cl3G Cu4G O5G Cu2G -119.33(14)
Cl6G Cu4G O5G Cu2G 2.91(13)
Cl2G Cu3G O5G Cu1G 2.57(13)
Cl4G Cu3G O5G Cu1G -124.01(14)
Cl5G Cu3G O5G Cu1G 118.29(14)
Cl2G Cu3G O5G Cu4G -115.66(14)
Cl4G Cu3G O5G Cu4G 117.76(13)
Cl5G Cu3G O5G Cu4G 0.07(13)
Cl2G Cu3G O5G Cu2G 123.08(14)
Cl4G Cu3G O5G Cu2G -3.49(13)
Cl5G Cu3G O5G Cu2G -121.19(14)
Cl1G Cu2G O5G Cu1G -0.64(13)
Cl6G Cu2G O5G Cu1G -122.97(14)
Cl4G Cu2G O5G Cu1G 123.10(14)
Cl1G Cu2G O5G Cu4G 119.39(14)
Cl6G Cu2G O5G Cu4G -2.94(13)
Cl4G Cu2G O5G Cu4G -116.87(14)
Cl1G Cu2G O5G Cu3G -120.28(14)
Cl6G Cu2G O5G Cu3G 117.39(14)
Cl4G Cu2G O5G Cu3G 3.46(13)
C4G O1G C1G C2G 4.2(5)
Cu1G O1G C1G C2G -136.3(3)
O1G C1G C2G C3G -27.3(5)
C1G C2G C3G C4G 39.6(5)
C1G O1G C4G C3G 21.0(5)
Cu1G O1G C4G C3G 160.8(3)
C2G C3G C4G O1G -37.2(5)
C8G O2G C5G C90G -0.1(10)
Cu2G O2G C5G C90G 153.2(9)
C8G O2G C5G C6G 23.5(6)
Cu2G O2G C5G C6G 176.8(4)
O2G C5G C6G C7G -37.0(8)
C90G C5G C6G C7G 53(4)
C5G C6G C7G C8G 36.8(9)
C5G O2G C8G C7G -0.6(7)
Cu2G O2G C8G C7G -153.6(5)
C5G O2G C8G C91G -30.5(11)
Cu2G O2G C8G C91G 176.5(10)
C6G C7G C8G O2G -23.7(9)
C6G C7G C8G C91G 59(2)
C12G O3G C9G C10G -16.7(5)
Cu3G O3G C9G C10G -157.8(3)
O3G C9G C10G C11G -8.4(6)
C9G C10G C11G C12G 29.1(6)
C9G O3G C12G C11G 35.2(6)
Cu3G O3G C12G C11G 174.2(3)
C10G C11G C12G O3G -39.4(6)
C16G O4G C13G C14G -14.0(5)
Cu4G O4G C13G C14G 122.6(3)
O4G C13G C14G C15G 34.6(5)
C13G C14G C15G C16G -41.7(5)
C13G O4G C16G C15G -12.7(5)
Cu4G O4G C16G C15G -147.3(3)
C14G C15G C16G O4G 33.6(5)
O2G C5G C90G C91G 31.7(17)
C6G C5G C90G C91G -64(3)
C5G C90G C91G C8G -50.0(18)
O2G C8G C91G C90G 49.2(17)
C7G C8G C91G C90G -55(2)
Cl2H Cu1H O5H Cu4H 120.99(14)
Cl1H Cu1H O5H Cu4H -113.78(13)
Cl3H Cu1H O5H Cu4H 0.38(12)
Cl2H Cu1H O5H Cu2H -118.65(13)
Cl1H Cu1H O5H Cu2H 6.58(12)
Cl3H Cu1H O5H Cu2H 120.74(14)
Cl2H Cu1H O5H Cu3H 1.55(12)
Cl1H Cu1H O5H Cu3H 126.78(13)
Cl3H Cu1H O5H Cu3H -119.06(14)
Cl3H Cu4H O5H Cu1H -0.40(13)
Cl5H Cu4H O5H Cu1H -125.15(14)
Cl6H Cu4H O5H Cu1H 124.21(13)
Cl3H Cu4H O5H Cu2H -120.95(13)
Cl5H Cu4H O5H Cu2H 114.30(13)
Cl6H Cu4H O5H Cu2H 3.66(12)
Cl3H Cu4H O5H Cu3H 119.55(13)
Cl5H Cu4H O5H Cu3H -5.21(12)
Cl6H Cu4H O5H Cu3H -115.84(13)
Cl4H Cu2H O5H Cu1H 117.42(13)
Cl6H Cu2H O5H Cu1H -124.81(13)
Cl1H Cu2H O5H Cu1H -6.57(12)
Cl4H Cu2H O5H Cu4H -121.46(13)
Cl6H Cu2H O5H Cu4H -3.69(12)
Cl1H Cu2H O5H Cu4H 114.55(13)
Cl4H Cu2H O5H Cu3H -2.63(13)
Cl6H Cu2H O5H Cu3H 115.14(13)
Cl1H Cu2H O5H Cu3H -126.62(13)
Cl2H Cu3H O5H Cu1H -1.56(13)
Cl5H Cu3H O5H Cu1H 125.88(13)
Cl4H Cu3H O5H Cu1H -117.56(14)
Cl2H Cu3H O5H Cu4H -122.18(13)
Cl5H Cu3H O5H Cu4H 5.26(12)
Cl4H Cu3H O5H Cu4H 121.82(13)
Cl2H Cu3H O5H Cu2H 118.58(13)
Cl5H Cu3H O5H Cu2H -113.98(13)
Cl4H Cu3H O5H Cu2H 2.58(12)
C4H O6H C1H C2H 0.0(7)
O6H C1H C2H C3H 18.0(7)
C1H C2H C3H C4H -28.7(7)
C1H O6H C4H C3H -18.2(7)
C2H C3H C4H O6H 29.0(7)
C90H O2H C5H C6H 13.0(12)
C8H O2H C5H C6H 41.7(6)
Cu2H O2H C5H C6H -177.6(3)
O2H C5H C6H C7H -36.7(6)
C5H C6H C7H C90H 44.7(11)
C5H C6H C7H C8H 19.2(8)
C90H O2H C8H C7H 70.8(17)
C5H O2H C8H C7H -28.6(7)
Cu2H O2H C8H C7H -168.7(4)
C6H C7H C8H O2H 5.0(8)
C90H C7H C8H O2H -69.8(16)
C12H O3H C9H C10H -18.1(5)
Cu3H O3H C9H C10H -167.8(3)
O3H C9H C10H C11H 36.6(5)
C9H C10H C11H C12H -41.5(5)
C9H O3H C12H C11H -8.2(5)
Cu3H O3H C12H C11H 143.4(3)
C10H C11H C12H O3H 30.8(5)
C16H O4H C13H C14H 13.8(6)
Cu4H O4H C13H C14H -124.5(4)
O4H C13H C14H C15H -34.9(5)
C13H C14H C15H C16H 42.6(5)
C13H O4H C16H C15H 13.1(5)
Cu4H O4H C16H C15H 151.0(3)
C14H C15H C16H O4H -34.3(5)
C20H O7H C17H C18H 9.2(7)
O7H C17H C18H C19H -2.9(9)
C17H C18H C19H C20H -4.2(10)
C17H O7H C20H C19H -11.5(7)
C18H C19H C20H O7H 9.8(9)
C5H O2H C90H C7H 15.8(18)
C8H O2H C90H C7H -73.6(15)
Cu2H O2H C90H C7H -152.0(8)
C6H C7H C90H O2H -37.4(16)
C8H C7H C90H O2H 73.7(15)
Cl6I Cu1I O5I Cu3I -119.79(13)
Cl1I Cu1I O5I Cu3I -0.07(12)
Cl4I Cu1I O5I Cu3I 120.60(13)
Cl6I Cu1I O5I Cu2I 120.85(14)
Cl1I Cu1I O5I Cu2I -119.43(14)
Cl4I Cu1I O5I Cu2I 1.24(12)
Cl6I Cu1I O5I Cu4I -0.09(12)
Cl1I Cu1I O5I Cu4I 119.64(13)
Cl4I Cu1I O5I Cu4I -119.69(13)
Cl2I Cu3I O5I Cu1I 122.49(13)
Cl1I Cu3I O5I Cu1I 0.07(12)
Cl3I Cu3I O5I Cu1I -112.85(13)
Cl2I Cu3I O5I Cu2I -117.23(13)
Cl1I Cu3I O5I Cu2I 120.36(13)
Cl3I Cu3I O5I Cu2I 7.44(13)
Cl2I Cu3I O5I Cu4I 2.60(13)
Cl1I Cu3I O5I Cu4I -119.81(13)
Cl3I Cu3I O5I Cu4I 127.27(13)
Cl4I Cu2I O5I Cu1I -1.25(13)
Cl5I Cu2I O5I Cu1I -125.28(14)
Cl3I Cu2I O5I Cu1I 112.88(14)
Cl4I Cu2I O5I Cu3I -121.53(13)
Cl5I Cu2I O5I Cu3I 114.44(13)
Cl3I Cu2I O5I Cu3I -7.39(13)
Cl4I Cu2I O5I Cu4I 119.26(14)
Cl5I Cu2I O5I Cu4I -4.77(13)
Cl3I Cu2I O5I Cu4I -126.61(14)
Cl6I Cu4I O5I Cu1I 0.09(13)
Cl5I Cu4I O5I Cu1I 125.63(14)
Cl2I Cu4I O5I Cu1I -122.83(13)
Cl6I Cu4I O5I Cu3I 120.35(13)
Cl5I Cu4I O5I Cu3I -114.11(13)
Cl2I Cu4I O5I Cu3I -2.57(12)
Cl6I Cu4I O5I Cu2I -120.80(14)
Cl5I Cu4I O5I Cu2I 4.74(13)
Cl2I Cu4I O5I Cu2I 116.28(14)
C4I O6I C1I C2I -9.7(6)
O6I C1I C2I C3I 27.0(6)
C1I C2I C3I C4I -33.4(6)
C1I O6I C4I C3I -12.3(6)
C2I C3I C4I O6I 28.6(6)
C8I O2I C5I C6I 25.4(5)
Cu2I O2I C5I C6I 167.2(3)
O2I C5I C6I C7I -39.9(5)
C5I C6I C7I C8I 39.4(5)
C5I O2I C8I C7I -0.4(5)
Cu2I O2I C8I C7I -143.3(3)
C6I C7I C8I O2I -24.3(5)
C12I O4I C9I C10I 14.7(5)
Cu4I O4I C9I C10I 154.1(3)
O4I C9I C10I C11I -34.1(5)
C9I C10I C11I C12I 40.1(5)
C9I O4I C12I C11I 10.8(5)
Cu4I O4I C12I C11I -129.6(3)
C10I C11I C12I O4I -31.3(5)
C16I O3I C13I C14I 20.8(5)
Cu3I O3I C13I C14I 161.4(3)
O3I C13I C14I C90I -4.8(11)
O3I C13I C14I C15I -35.9(6)
C90I C14I C15I C16I -67.8(13)
C13I C14I C15I C16I 38.9(7)
C13I O3I C16I C15I 4.7(7)
Cu3I O3I C16I C15I -133.5(5)
C13I O3I C16I C90I -28.7(11)
Cu3I O3I C16I C90I -166.9(10)
C14I C15I C16I O3I -27.6(8)
C14I C15I C16I C90I 64.8(13)
C20I O7I C17I C18I 27.7(7)
O7I C17I C18I C19I -6.9(7)
C17I C18I C19I C20I -15.2(7)
C17I O7I C20I C19I -37.5(6)
C18I C19I C20I O7I 31.9(6)
O3I C16I C90I C14I 24.8(16)
C15I C16I C90I C14I -71.8(13)
C13I C14I C90I C16I -12.5(16)
C15I C14I C90I C16I 68.1(13)
